data_1570469
loop_
_publ_author_name
'Tian, Yi-Qi'
'Dai, Lin-Fang'
'Mu, Wen-Lei'
'Yu, Wei-Dong'
'Yan, Jun'
'Liu, Chao'

_publ_section_title
;
 Atomically accurate site-specific ligand tailoring of highly acid- and
 alkali-resistant Ti(iv)-based metallamacrocycle for enhanced
 CO<sub>2</sub> photoreduction.
;
_journal_issue 48
_journal_name_full 'Chemical science'
_journal_page_first 14280
_journal_page_last 14289
_journal_paper_doi 10.1039/d3sc06046b
_journal_volume 14
_journal_year 2023
_chemical_formula_moiety 'C368 H420 O76 Ti16, 2(C2 H3 N), 30[H2O], 1.5[H2O], 6[H2O], 1.5[H2O]'
_chemical_formula_sum 'C372 H426 N2 O76 Ti16'
_chemical_formula_weight 6907.52
_space_group_crystal_system monoclinic
_space_group_IT_number 15
_space_group_name_Hall '-C 2yc'
_space_group_name_H-M_alt 'C 1 2/c 1'
_atom_sites_solution_hydrogens mixed
_audit_block_doi 10.5517/ccdc.csd.cc2bzp45
_audit_creation_date 2023-03-24
_audit_creation_method
;
Olex2 1.5
(compiled 2023.03.06 svn.rbb2c1857 for OlexSys, GUI svn.r6748)
;
_audit_update_record
;
2023-08-09 deposited with the CCDC.	2023-11-29 downloaded from the CCDC.
;
_cell_angle_alpha 90
_cell_angle_beta 115.418(2)
_cell_angle_gamma 90
_cell_formula_units_Z 4
_cell_length_a 38.8238(16)
_cell_length_b 32.5568(14)
_cell_length_c 37.8922(16)
_cell_measurement_reflns_used 9494
_cell_measurement_temperature 150
_cell_measurement_theta_max 51.34
_cell_measurement_theta_min 3.09
_cell_volume 43259(3)
_computing_cell_refinement 'SAINT V8.40B (?, 2016)'
_computing_data_collection 'CrysAlisPro 1.171.42.55a (Rigaku OD, 2022)'
_computing_data_reduction 'SAINT V8.40B (?, 2016)'
_computing_molecular_graphics 'Olex2 1.5 (Dolomanov et al., 2009)'
_computing_publication_material 'Olex2 1.5 (Dolomanov et al., 2009)'
_computing_structure_refinement 'SHELXL 2018/3 (Sheldrick, 2015)'
_computing_structure_solution 'SHELXT 2018/2 (Sheldrick, 2018)'
_diffrn_ambient_temperature 150
_diffrn_detector 'Bruker APEX2 area detector'
_diffrn_detector_area_resol_mean 7.9
_diffrn_detector_type 'CCD area detector'
_diffrn_measured_fraction_theta_full 0.990
_diffrn_measured_fraction_theta_max 0.990
_diffrn_measurement_device 'three-circle diffractometer'
_diffrn_measurement_device_type 'Bruker APEX2 microsource'
_diffrn_measurement_method '\f and \w scans'
_diffrn_radiation_monochromator 'mirror optics'
_diffrn_radiation_probe x-ray
_diffrn_radiation_type GaK\a
_diffrn_radiation_wavelength 1.34139
_diffrn_reflns_av_R_equivalents 0.0758
_diffrn_reflns_av_unetI/netI 0.0461
_diffrn_reflns_Laue_measured_fraction_full 0.990
_diffrn_reflns_Laue_measured_fraction_max 0.990
_diffrn_reflns_limit_h_max 45
_diffrn_reflns_limit_h_min -45
_diffrn_reflns_limit_k_max 37
_diffrn_reflns_limit_k_min -37
_diffrn_reflns_limit_l_max 44
_diffrn_reflns_limit_l_min -40
_diffrn_reflns_number 258562
_diffrn_reflns_point_group_measured_fraction_full 0.990
_diffrn_reflns_point_group_measured_fraction_max 0.990
_diffrn_reflns_theta_full 51.539
_diffrn_reflns_theta_max 51.539
_diffrn_reflns_theta_min 2.351
_diffrn_source 'microfocus sealed X-ray tube'
_diffrn_source_current 2.86
_diffrn_source_power 0.1997996
_diffrn_source_target Mo
_diffrn_source_type 'Incoatec I\ms'
_diffrn_source_voltage 69.86
_diffrn_standards_number 0
_exptl_absorpt_coefficient_mu 1.943
_exptl_absorpt_correction_T_max 0.7501
_exptl_absorpt_correction_T_min 0.5611
_exptl_absorpt_correction_type multi-scan
_exptl_absorpt_process_details
;
SADABS-2016/2 (Bruker,2016/2) was used for absorption correction.
wR2(int) was 0.1462 before and 0.1015 after correction.
The Ratio of minimum to maximum transmission is 0.7480.
The \l/2 correction factor is Not present.
;
_exptl_crystal_colour 'clear reddish pink'
_exptl_crystal_colour_lustre clear
_exptl_crystal_colour_modifier reddish
_exptl_crystal_colour_primary pink
_exptl_crystal_density_diffrn 1.061
_exptl_crystal_description block
_exptl_crystal_F_000 14528
_exptl_crystal_size_max 0.5
_exptl_crystal_size_mid 0.4
_exptl_crystal_size_min 0.3
_refine_diff_density_max 0.829
_refine_diff_density_min -0.660
_refine_diff_density_rms 0.075
_refine_ls_extinction_method none
_refine_ls_goodness_of_fit_ref 1.096
_refine_ls_hydrogen_treatment constr
_refine_ls_matrix_type full
_refine_ls_number_parameters 2225
_refine_ls_number_reflns 35703
_refine_ls_number_restraints 375
_refine_ls_restrained_S_all 1.144
_refine_ls_R_factor_all 0.0926
_refine_ls_R_factor_gt 0.0810
_refine_ls_shift/su_max 0.004
_refine_ls_shift/su_mean 0.000
_refine_ls_structure_factor_coef Fsqd
_refine_ls_weighting_details 'w=1/[\s^2^(Fo^2^)+(0.1836P)^2^+21.9787P] where P=(Fo^2^+2Fc^2^)/3'
_refine_ls_weighting_scheme calc
_refine_ls_wR_factor_gt 0.2623
_refine_ls_wR_factor_ref 0.2729
_reflns_Friedel_coverage 0.000
_reflns_number_gt 27109
_reflns_number_total 35703
_reflns_threshold_expression 'I > 2\s(I)'
_cod_data_source_file d3sc06046b2.cif
_cod_data_source_block Ti16L4-1-HGa
_cod_depositor_comments 'Adding full bibliography for 1570454--1570469.cif.'
_cod_database_code 1570469
_shelx_shelxl_version_number 2018/3
_shelx_space_group_comment
;
The symmetry employed for this shelxl refinement is uniquely defined
by the following loop, which should always be used as a source of
symmetry information in preference to the above space-group names.
They are only intended as comments.
;
_shelx_estimated_absorpt_t_max 0.593
_shelx_estimated_absorpt_t_min 0.443
_olex2_refinement_description
;
1. Fixed Uiso
 At 1.2 times of:
  All C(H) groups, All C(H,H) groups
 At 1.5 times of:
  All C(H,H,H) groups
2. Restrained distances
 C38-C36
 2.2 with sigma of 0.01
 C5-C15A
 2.2 with sigma of 0.01
 C34-C6
 1.45 with sigma of 0.01
 C34-C29
 2.4 with sigma of 0.01
 C29-C6
 1.45 with sigma of 0.01
 C22A-C23A
 2.2 with sigma of 0.01
 C19-C20
 1.45 with sigma of 0.01
 C37-C39
 1.45 with sigma of 0.01
 C43-C45
 1.45 with sigma of 0.01
 H21A-H03V
 2 with sigma of 0.01
 H36A-H38A
 2 with sigma of 0.01
 C05D-C24 \\sim C05D-C24A
 with sigma of 0.02
 C05D-C22 \\sim C05D-C22A
 with sigma of 0.02
 C05D-C23 \\sim C05D-C23A
 with sigma of 0.02
 Ti07-O1 \\sim Ti07-O1A
 with sigma of 0.02
 Ti08-O6 \\sim Ti08-O6A
 with sigma of 0.04
 O1-C02V \\sim O1A-C02V
 with sigma of 0.02
 C02D-O6 \\sim C02D-O6A
 with sigma of 0.04
 C35-C15 \\sim C35-C15A
 with sigma of 0.02
 C35-C14 \\sim C35-C5
 with sigma of 0.02
 C35-C13 \\sim C35-C27
 with sigma of 0.02
3. Uiso/Uaniso restraints and constraints
C28 \\sim C8 \\sim C9 \\sim C7: within 2A with sigma of 0.01 and sigma for
terminal atoms of 0.01 within 2A
C27 \\sim C35 \\sim C5 \\sim C15: within 2A with sigma of 0.01 and sigma for
terminal atoms of 0.01 within 2A
C37 \\sim C38 \\sim C36 \\sim C39: within 2A with sigma of 0.01 and sigma for
terminal atoms of 0.01 within 2A
C29 \\sim C6 \\sim C33 \\sim C34: within 2A with sigma of 0.01 and sigma for
terminal atoms of 0.01 within 2A
C19 \\sim C44 \\sim C20 \\sim C21: within 2A with sigma of 0.01 and sigma for
terminal atoms of 0.01 within 2A
C1 \\sim C2 \\sim C3 \\sim C4: within 2A with sigma of 0.01 and sigma for
terminal atoms of 0.01 within 2A
Uanis(C7) \\sim Ueq, Uanis(C28) \\sim Ueq, Uanis(C8) \\sim Ueq, Uanis(C30)
\\sim Ueq, Uanis(C31) \\sim Ueq, Uanis(C32) \\sim Ueq, Uanis(C21) \\sim Ueq,
Uanis(C19) \\sim Ueq, Uanis(C44) \\sim Ueq, Uanis(C10) \\sim Ueq, Uanis(C11)
\\sim Ueq, Uanis(C12) \\sim Ueq, Uanis(C13) \\sim Ueq, Uanis(C14) \\sim Ueq,
Uanis(C15) \\sim Ueq, Uanis(C16) \\sim Ueq, Uanis(C17) \\sim Ueq, Uanis(C18)
\\sim Ueq, Uanis(C3) \\sim Ueq, Uanis(C4) \\sim Ueq, Uanis(C22) \\sim Ueq,
Uanis(C23) \\sim Ueq, Uanis(C24) \\sim Ueq, Uanis(C25) \\sim Ueq, Uanis(C6)
\\sim Ueq, Uanis(O6) \\sim Ueq, Uanis(O2) \\sim Ueq, Uanis(O3) \\sim Ueq,
Uanis(O1) \\sim Ueq, Uanis(C23A) \\sim Ueq, Uanis(C22A) \\sim Ueq, Uanis(O1)
\\sim Ueq, Uanis(C27) \\sim Ueq, Uanis(C5) \\sim Ueq, Uanis(C15A) \\sim Ueq,
Uanis(C20) \\sim Ueq, Uanis(C19) \\sim Ueq, Uanis(C39) \\sim Ueq, Uanis(C38)
\\sim Ueq, Uanis(C40) \\sim Ueq, Uanis(C24A) \\sim Ueq, Uanis(C43) \\sim Ueq:
with sigma of 0.01 and sigma for terminal atoms of 0.02
4. Rigid body (RIGU) restrains
 C15A, C5, C27
 with sigma for 1-2 distances of 0.004 and sigma for 1-3 distances of 0.004
 C15, C14, C13
 with sigma for 1-2 distances of 0.004 and sigma for 1-3 distances of 0.004
5. Others
 Sof(C22A)=Sof(H22D)=Sof(H22E)=Sof(H22F)=Sof(C24A)=Sof(H24D)=Sof(H24E)=
 Sof(H24F)=Sof(C23A)=Sof(H23D)=Sof(H23E)=Sof(H23F)=1-FVAR(1)
 Sof(C24)=Sof(H24A)=Sof(H24B)=Sof(H24C)=Sof(C22)=Sof(H22A)=Sof(H22B)=Sof(H22C)=
 Sof(C23)=Sof(H23A)=Sof(H23B)=Sof(H23C)=FVAR(1)
 Sof(O6A)=1-FVAR(2)
 Sof(O6)=FVAR(2)
 Sof(O1A)=1-FVAR(3)
 Sof(O1)=FVAR(3)
 Sof(C5)=Sof(H5A)=Sof(H5B)=Sof(H5C)=Sof(C15A)=Sof(H15D)=Sof(H15E)=Sof(H15F)=
 Sof(C27)=Sof(H27A)=Sof(H27B)=Sof(H27C)=1-FVAR(4)
 Sof(C15)=Sof(H15A)=Sof(H15B)=Sof(H15C)=Sof(C14)=Sof(H14A)=Sof(H14B)=Sof(H14C)=
 Sof(C13)=Sof(H13A)=Sof(H13B)=Sof(H13C)=FVAR(4)
6.a Riding coordinates:
 C33(H33A,H33B,H33C), C40(H40A,H40B,H40C), C34(H34A,H34B,H34C), C27(H27A,H27B,
 H27C), C36(H36A,H36B,H36C), C38(H38A,H38B,H38C)
6.b Secondary CH2 refined with riding coordinates:
 C018(H01A,H01B), C01V(H01C,H01D), C021(H02A,H02B), C023(H02C,H02D), C027(H02E,
 H02F), C02C(H02G,H02H), C02I(H02K,H02L), C02J(H02M,H02N), C02L(H02O,H02P),
 C02T(H02S,H02T), C02W(H02U,H02V), C02Z(H02W,H02Y), C031(H03A,H03B), C03M(H03C,
 H03E), C03S(H03G,H03H), C043(H04A,H04B)
6.c Aromatic/amide H refined with riding coordinates:
 C01H(H01H), C01J(H01J), C020(H020), C029(H029), C02E(H02I), C02H(H02J),
 C02M(H02Q), C02N(H02R), C02X(H02X), C032(H032), C034(H034), C038(H038),
 C039(H039), C03D(H03D), C03F(H03F), C03J(H03J), C03L(H03L), C03Q(H03Q),
 C03T(H03T), C03U(H03U), C03V(H03V), C03W(H03W), C03X(H03X), C03Y(H03Y),
 C03Z(H03Z), C041(H041), C044(H044), C045(H045), C048(H048), C04A(H04C),
 C04B(H04D), C04H(H04K), C057(H057), C05B(H05B)
6.d Idealised Me refined as rotating group:
 C04E(H04E,H04F,H04G), C04F(H04H,H04I,H04J), C04I(H04L,H04M,H04N), C04M(H04O,
 H04P,H04Q), C04R(H04R,H04S,H04T), C04V(H04U,H04V,H04W), C04Y(H04X,H04Y,H),
 C04Z(H04Z,HA,HB), C32(H32A,H32B,H32C), C10(H10A,H10B,H10C), C11(H11A,H11B,
 H11C), C42(H42A,H42B,H42C), C41(H41A,H41B,H41C), C29(H29A,H29B,H29C), C17(H17A,
 H17B,H17C), C18(H18A,H18B,H18C), C30(H30A,H30B,H30C), C05U(H05A,H05C,H05D),
 C15(H15A,H15B,H15C), C05X(H05E,H05F,H05G), C4(H4A,H4B,H4C), C062(H06A,H06B,
 H06C), C065(H06D,H06E,H06F), C24(H24A,H24B,H24C), C068(H06G,H06H,H06I), C3(H3A,
 H3B,H3C), C14(H14A,H14B,H14C), C21(H21A,H21B,H21C), C06E(H06J,H06K,H06L),
 C28(H28A,H28B,H28C), C31(H31A,H31B,H31C), C7(H7A,H7B,H7C), C25(H25A,H25B,H25C),
  C13(H13A,H13B,H13C), C16(H16A,H16B,H16C), C22(H22A,H22B,H22C), C19(H19A,H19B,
 H19C), C12(H12A,H12B,H12C), C8(H8A,H8B,H8C), C44(H44A,H44B,H44C), C23(H23A,
 H23B,H23C), C22A(H22D,H22E,H22F), C24A(H24D,H24E,H24F), C23A(H23D,H23E,H23F),
 C5(H5A,H5B,H5C), C15A(H15D,H15E,H15F), C39(H39A,H39B,H39C), C45(H45A,H45B,
 H45C), C1(H1A,H1B,H1C)
;
_smtbx_masks_void_probe_radius 1.2
_smtbx_masks_void_truncation_radius 1.2
_olex2_submission_special_instructions 'No special instructions were received'

loop_
_space_group_symop_operation_xyz
'x, y, z'
'-x, y, -z+1/2'
'x+1/2, y+1/2, z'
'-x+1/2, y+1/2, -z+1/2'
'-x, -y, -z'
'x, -y, z-1/2'
'-x+1/2, -y+1/2, -z'
'x+1/2, -y+1/2, z-1/2'

loop_
_atom_site_label
_atom_site_type_symbol
_atom_site_fract_x
_atom_site_fract_y
_atom_site_fract_z
_atom_site_U_iso_or_equiv
_atom_site_adp_type
_atom_site_occupancy
_atom_site_site_symmetry_order
_atom_site_calc_flag
_atom_site_refinement_flags_posn
_atom_site_refinement_flags_adp
_atom_site_refinement_flags_occupancy
_atom_site_disorder_assembly
_atom_site_disorder_group
Ti01 Ti 0.43533(2) 0.95494(2) 0.26402(2) 0.05208(17) Uani 1 1 d . . . . .
Ti02 Ti 0.47328(2) 0.54438(2) 0.30717(2) 0.05426(18) Uani 1 1 d . . . . .
Ti03 Ti 0.35832(2) 0.66621(2) 0.31276(2) 0.05230(17) Uani 1 1 d . . . . .
Ti04 Ti 0.40244(2) 0.82683(2) 0.36135(2) 0.05392(18) Uani 1 1 d . . . . .
Ti05 Ti 0.43252(2) 0.61122(2) 0.35592(2) 0.05977(19) Uani 1 1 d . . . . .
Ti06 Ti 0.45510(2) 0.91223(2) 0.34569(2) 0.05922(19) Uani 1 1 d . . . . .
Ti07 Ti 0.37790(2) 0.87823(3) 0.28362(2) 0.0734(2) Uani 1 1 d D . . . .
Ti08 Ti 0.39253(2) 0.58773(3) 0.26787(2) 0.0801(3) Uani 1 1 d D . . . .
O009 O 0.51102(7) 0.50368(8) 0.22698(7) 0.0582(6) Uani 1 1 d . . . . .
O00A O 0.34814(7) 0.71431(8) 0.34421(7) 0.0555(6) Uani 1 1 d . . . . .
O00B O 0.36600(7) 0.77957(8) 0.36435(7) 0.0590(6) Uani 1 1 d . . . . .
O00C O 0.47495(7) 0.91445(7) 0.25734(7) 0.0534(6) Uani 1 1 d . . . . .
O00D O 0.38844(7) 0.62959(8) 0.30255(7) 0.0560(6) Uani 1 1 d . . . . .
O00E O 0.48823(7) 0.58488(8) 0.27235(7) 0.0563(6) Uani 1 1 d . . . . .
O00F O 0.39606(6) 0.71284(8) 0.31208(7) 0.0533(6) Uani 1 1 d . . . . .
O00G O 0.41205(7) 0.77848(8) 0.32937(7) 0.0562(6) Uani 1 1 d . . . . .
O00H O 0.42247(7) 0.86474(8) 0.33876(7) 0.0588(6) Uani 1 1 d . . . . .
O00I O 0.52552(7) 0.99562(7) 0.24316(7) 0.0549(6) Uani 1 1 d . . . . .
O00J O 0.47110(7) 0.96105(8) 0.32393(7) 0.0596(6) Uani 1 1 d . . . . .
O00K O 0.32593(6) 0.68440(8) 0.26359(7) 0.0565(6) Uani 1 1 d . . . . .
O00L O 0.52227(7) 0.55212(8) 0.34491(7) 0.0596(6) Uani 1 1 d . . . . .
O00M O 0.39690(7) 0.64650(8) 0.36913(7) 0.0585(6) Uani 1 1 d . . . . .
O00N O 0.41944(7) 0.53803(9) 0.26054(7) 0.0638(7) Uani 1 1 d . . . . .
O00O O 0.44591(7) 0.58533(8) 0.31705(7) 0.0611(6) Uani 1 1 d . . . . .
O00P O 0.40580(7) 0.94840(8) 0.21129(7) 0.0589(6) Uani 1 1 d . . . . .
O00Q O 0.32110(7) 0.63606(8) 0.31706(7) 0.0604(6) Uani 1 1 d . . . . .
O00R O 0.42011(7) 0.91229(8) 0.28596(7) 0.0556(6) Uani 1 1 d . . . . .
O00S O 0.38770(7) 0.85901(8) 0.39098(7) 0.0618(6) Uani 1 1 d . . . . .
O00T O 0.35433(7) 0.84228(8) 0.31086(7) 0.0606(6) Uani 1 1 d . . . . .
O00U O 0.44489(7) 0.80743(8) 0.40356(7) 0.0618(6) Uani 1 1 d . . . . .
O00V O 0.40778(7) 0.99854(8) 0.26708(7) 0.0603(6) Uani 1 1 d . . . . .
O00W O 0.49927(7) 0.88332(10) 0.35525(8) 0.0711(7) Uani 1 1 d . . . . .
O00X O 0.46518(7) 0.50062(9) 0.33161(7) 0.0636(7) Uani 1 1 d . . . . .
O00Y O 0.47130(7) 0.64980(9) 0.37390(7) 0.0689(7) Uani 1 1 d . . . . .
C00Z C 0.500000 0.52034(17) 0.250000 0.0537(12) Uani 1 2 d S T P . .
O010 O 0.47522(11) 0.92579(11) 0.39840(9) 0.0875(9) Uani 1 1 d . . . . .
C011 C 0.36687(10) 0.74700(12) 0.34757(10) 0.0537(8) Uani 1 1 d . . . . .
O012 O 0.39801(10) 0.56086(10) 0.34979(11) 0.0862(9) Uani 1 1 d . . . . .
O013 O 0.41164(11) 0.94675(11) 0.34975(11) 0.0902(9) Uani 1 1 d . . . . .
C014 C 0.500000 0.97840(15) 0.250000 0.0507(11) Uani 1 2 d S T P . .
C015 C 0.500000 0.93183(15) 0.250000 0.0468(10) Uani 1 2 d S T P . .
C016 C 0.39417(9) 0.74602(12) 0.32764(10) 0.0529(8) Uani 1 1 d . . . . .
O017 O 0.46076(11) 0.58160(12) 0.40177(10) 0.0980(10) Uani 1 1 d . . . . .
C018 C 0.31808(10) 0.78603(12) 0.24737(11) 0.0586(9) Uani 1 1 d . . . . .
H01A H 0.309717 0.756990 0.243710 0.070 Uiso 1 1 calc R U . . .
H01B H 0.345703 0.786438 0.264903 0.070 Uiso 1 1 calc R U . . .
C019 C 0.500000 0.56732(16) 0.250000 0.0533(12) Uani 1 2 d S T P . .
C01A C 0.29708(10) 0.80865(12) 0.26713(11) 0.0599(9) Uani 1 1 d . . . . .
C01B C 0.29694(11) 0.64200(12) 0.33421(12) 0.0620(9) Uani 1 1 d . . . . .
C01C C 0.53953(10) 0.54075(13) 0.38321(11) 0.0597(9) Uani 1 1 d . . . . .
C01D C 0.26499(10) 0.66642(14) 0.31529(12) 0.0656(10) Uani 1 1 d . . . . .
C01E C 0.37008(10) 0.95885(12) 0.18544(10) 0.0576(9) Uani 1 1 d . . . . .
C01F C 0.28832(10) 0.66159(12) 0.19874(11) 0.0589(9) Uani 1 1 d . . . . .
C01G C 0.31204(11) 0.80365(12) 0.20803(12) 0.0611(9) Uani 1 1 d . . . . .
C01H C 0.25340(12) 0.64756(15) 0.17066(12) 0.0719(11) Uani 1 1 d . . . . .
H01H H 0.251596 0.639468 0.145834 0.086 Uiso 1 1 calc R U . . .
C01I C 0.31555(10) 0.83570(12) 0.29832(11) 0.0585(9) Uani 1 1 d . . . . .
C01J C 0.25839(11) 0.80069(14) 0.25431(12) 0.0681(10) Uani 1 1 d . . . . .
H01J H 0.246081 0.781751 0.233596 0.082 Uiso 1 1 calc R U . . .
O1 O 0.36675(19) 0.8476(2) 0.24194(13) 0.060(2) Uani 0.620(16) 1 d D U P A 1
C01L C 0.29152(10) 0.67186(12) 0.23545(10) 0.0568(9) Uani 1 1 d . . . . .
C01M C 0.53625(11) 0.88373(15) 0.38339(11) 0.0687(11) Uani 1 1 d . . . . .
C01N C 0.55080(10) 0.57231(13) 0.41143(11) 0.0606(9) Uani 1 1 d . . . . .
C01O C 0.42435(11) 0.68259(13) 0.42976(11) 0.0647(10) Uani 1 1 d . . . . .
C01P C 0.39639(10) 0.51587(14) 0.19407(11) 0.0657(10) Uani 1 1 d . . . . .
C01Q C 0.35924(12) 1.00093(13) 0.17790(12) 0.0677(10) Uani 1 1 d . . . . .
C01R C 0.41054(10) 1.03998(13) 0.26575(12) 0.0628(10) Uani 1 1 d . . . . .
C01S C 0.37754(12) 0.83504(14) 0.44501(11) 0.0667(10) Uani 1 1 d . . . . .
C01T C 0.45197(11) 0.83226(14) 0.46574(11) 0.0680(10) Uani 1 1 d . . . . .
C01U C 0.36412(12) 0.85421(14) 0.40916(12) 0.0673(10) Uani 1 1 d . . . . .
C01V C 0.25939(11) 0.69168(14) 0.27993(11) 0.0684(10) Uani 1 1 d . . . . .
H01C H 0.279729 0.712763 0.288547 0.082 Uiso 1 1 calc R U . . .
H01D H 0.234883 0.706469 0.271794 0.082 Uiso 1 1 calc R U . . .
C01W C 0.39864(11) 0.65381(13) 0.40597(10) 0.0601(9) Uani 1 1 d . . . . .
C01X C 0.46628(11) 0.82577(13) 0.43841(10) 0.0611(9) Uani 1 1 d . . . . .
C01Y C 0.56251(11) 0.91105(15) 0.38003(11) 0.0691(11) Uani 1 1 d . . . . .
C01Z C 0.53666(11) 0.98203(15) 0.35544(11) 0.0698(11) Uani 1 1 d . . . . .
C020 C 0.35285(12) 0.83162(15) 0.46252(12) 0.0726(11) Uani 1 1 d . . . . .
H020 H 0.361701 0.818742 0.487367 0.087 Uiso 1 1 calc R U . . .
C021 C 0.40638(11) 0.55616(14) 0.18191(11) 0.0662(10) Uani 1 1 d . . . . .
H02A H 0.418527 0.550822 0.164109 0.079 Uiso 1 1 calc R U . . .
H02B H 0.425447 0.570116 0.205375 0.079 Uiso 1 1 calc R U . . .
C022 C 0.29566(11) 0.85580(13) 0.31610(11) 0.0653(10) Uani 1 1 d . . . . .
C023 C 0.38923(13) 1.03539(13) 0.19222(13) 0.0707(11) Uani 1 1 d . . . . .
H02C H 0.413558 1.023205 0.194784 0.085 Uiso 1 1 calc R U . . .
H02D H 0.381659 1.055850 0.170878 0.085 Uiso 1 1 calc R U . . .
C024 C 0.37292(11) 0.58498(13) 0.16164(12) 0.0655(10) Uani 1 1 d . . . . .
C025 C 0.39253(11) 0.46969(15) 0.24306(13) 0.0730(11) Uani 1 1 d . . . . .
C026 C 0.49830(11) 0.99088(14) 0.34388(11) 0.0638(10) Uani 1 1 d . . . . .
C027 C 0.32183(11) 0.67017(13) 0.18867(12) 0.0650(10) Uani 1 1 d . . . . .
H02E H 0.316987 0.696909 0.174924 0.078 Uiso 1 1 calc R U . . .
H02F H 0.344927 0.673568 0.213562 0.078 Uiso 1 1 calc R U . . .
C028 C 0.54618(11) 0.49951(13) 0.39359(12) 0.0679(10) Uani 1 1 d . . . . .
C029 C 0.24097(12) 0.67120(16) 0.33403(13) 0.0756(12) Uani 1 1 d . . . . .
H029 H 0.218254 0.686738 0.321160 0.091 Uiso 1 1 calc R U . . .
C02A C 0.37492(12) 0.63266(14) 0.41868(12) 0.0686(10) Uani 1 1 d . . . . .
C02B C 0.34463(11) 0.92798(13) 0.16554(11) 0.0652(10) Uani 1 1 d . . . . .
C02C C 0.44937(11) 0.70725(14) 0.41633(11) 0.0676(10) Uani 1 1 d . . . . .
H02G H 0.450309 0.735913 0.425413 0.081 Uiso 1 1 calc R U . . .
H02H H 0.437412 0.707684 0.387408 0.081 Uiso 1 1 calc R U . . .
C02D C 0.35960(14) 0.61001(14) 0.18249(12) 0.0727(11) Uani 1 1 d D . . . .
C02E C 0.28569(11) 0.78721(14) 0.17355(12) 0.0721(11) Uani 1 1 d . . . . .
H02I H 0.270520 0.764826 0.174740 0.087 Uiso 1 1 calc R U . . .
C02F C 0.48610(12) 1.02895(14) 0.35160(12) 0.0698(11) Uani 1 1 d . . . . .
C02G C 0.25904(10) 0.67131(13) 0.24347(11) 0.0633(10) Uani 1 1 d . . . . .
C02H C 0.42622(14) 0.69013(15) 0.46689(12) 0.0761(12) Uani 1 1 d . . . . .
H02J H 0.443697 0.710044 0.483201 0.091 Uiso 1 1 calc R U . . .
C02I C 0.54970(11) 0.94173(16) 0.34664(12) 0.0726(12) Uani 1 1 d . . . . .
H02K H 0.571134 0.946725 0.339605 0.087 Uiso 1 1 calc R U . . .
H02L H 0.528589 0.929433 0.323592 0.087 Uiso 1 1 calc R U . . .
C02J C 0.54000(12) 0.46584(14) 0.36388(14) 0.0763(12) Uani 1 1 d . . . . .
H02M H 0.561477 0.446294 0.375658 0.092 Uiso 1 1 calc R U . . .
H02N H 0.542218 0.478578 0.341227 0.092 Uiso 1 1 calc R U . . .
C02K C 0.28021(13) 0.80187(15) 0.13695(13) 0.0795(12) Uani 1 1 d . . . . .
C02L C 0.54641(11) 0.61620(14) 0.39865(12) 0.0689(11) Uani 1 1 d . . . . .
H02O H 0.526358 0.617396 0.371473 0.083 Uiso 1 1 calc R U . . .
H02P H 0.570576 0.624894 0.398016 0.083 Uiso 1 1 calc R U . . .
C02M C 0.22460(12) 0.65811(17) 0.21389(14) 0.0802(13) Uani 1 1 d . . . . .
H02Q H 0.202555 0.658117 0.218772 0.096 Uiso 1 1 calc R U . . .
C02N C 0.37813(14) 0.64069(16) 0.45578(12) 0.0772(12) Uani 1 1 d . . . . .
H02R H 0.362349 0.625860 0.464744 0.093 Uiso 1 1 calc R U . . .
C02O C 0.39812(11) 1.05920(13) 0.22965(13) 0.0678(10) Uani 1 1 d . . . . .
C02P C 0.49872(11) 0.66265(14) 0.40878(12) 0.0678(10) Uani 1 1 d . . . . .
C02Q C 0.49004(11) 0.69149(13) 0.43048(11) 0.0676(10) Uani 1 1 d . . . . .
C02R C 0.40266(10) 0.50797(14) 0.23259(11) 0.0654(10) Uani 1 1 d . . . . .
C02S C 0.54738(11) 0.85475(15) 0.41363(12) 0.0702(11) Uani 1 1 d . . . . .
C02T C 0.31297(12) 0.88733(14) 0.34882(13) 0.0709(11) Uani 1 1 d . . . . .
H02S H 0.334771 0.900788 0.346487 0.085 Uiso 1 1 calc R U . . .
H02T H 0.293673 0.908758 0.345302 0.085 Uiso 1 1 calc R U . . .
C02U C 0.42609(13) 1.06182(14) 0.30041(13) 0.0718(11) Uani 1 1 d . . . . .
C02V C 0.33439(14) 0.83654(14) 0.20610(13) 0.0732(11) Uani 1 1 d D . . . .
C02W C 0.51978(12) 0.82577(14) 0.41746(11) 0.0685(11) Uani 1 1 d . . . . .
H02U H 0.532540 0.798861 0.425999 0.082 Uiso 1 1 calc R U . . .
H02V H 0.498437 0.821842 0.391305 0.082 Uiso 1 1 calc R U . . .
C02X C 0.30422(12) 0.83286(14) 0.13675(12) 0.0712(11) Uani 1 1 d . . . . .
H02X H 0.302125 0.842330 0.112195 0.085 Uiso 1 1 calc R U . . .
C02Y C 0.46742(12) 0.45899(14) 0.32956(12) 0.0676(10) Uani 1 1 d . . . . .
C02Z C 0.41515(13) 0.81208(16) 0.46169(12) 0.0760(12) Uani 1 1 d . . . . .
H02W H 0.411572 0.787224 0.445440 0.091 Uiso 1 1 calc R U . . .
H02Y H 0.419438 0.802487 0.488048 0.091 Uiso 1 1 calc R U . . .
C030 C 0.50307(13) 0.44052(14) 0.34786(13) 0.0760(12) Uani 1 1 d . . . . .
C031 C 0.35801(11) 0.88394(12) 0.16926(12) 0.0633(9) Uani 1 1 d . . . . .
H03A H 0.364350 0.877992 0.147109 0.076 Uiso 1 1 calc R U . . .
H03B H 0.381951 0.881622 0.193496 0.076 Uiso 1 1 calc R U . . .
C032 C 0.25655(12) 0.84751(15) 0.30190(13) 0.0729(11) Uani 1 1 d . . . . .
H032 H 0.242503 0.861235 0.313630 0.087 Uiso 1 1 calc R U . . .
C033 C 0.53666(11) 0.64736(14) 0.42210(12) 0.0680(10) Uani 1 1 d . . . . .
C034 C 0.30358(13) 0.86486(17) 0.40868(13) 0.0804(13) Uani 1 1 d . . . . .
H034 H 0.278151 0.874833 0.396338 0.096 Uiso 1 1 calc R U . . .
C035 C 0.22102(11) 0.64495(16) 0.17761(12) 0.0771(12) Uani 1 1 d . . . . .
C036 C 0.32668(12) 0.86950(14) 0.38963(12) 0.0671(10) Uani 1 1 d . . . . .
C037 C 0.50327(11) 0.83851(15) 0.44565(11) 0.0680(10) Uani 1 1 d . . . . .
C038 C 0.51843(13) 0.70670(16) 0.46515(13) 0.0822(13) Uani 1 1 d . . . . .
H038 H 0.512052 0.726895 0.479451 0.099 Uiso 1 1 calc R U . . .
C039 C 0.47424(12) 0.85517(16) 0.49946(12) 0.0743(12) Uani 1 1 d . . . . .
H039 H 0.464562 0.860237 0.518214 0.089 Uiso 1 1 calc R U . . .
C03A C 0.33116(11) 0.63913(15) 0.16400(12) 0.0691(11) Uani 1 1 d . . . . .
O6 O 0.3845(3) 0.6134(2) 0.22502(16) 0.062(3) Uani 0.55(2) 1 d D U P B 1
C03C C 0.30657(12) 0.62464(14) 0.37115(13) 0.0686(10) Uani 1 1 d . . . . .
C03D C 0.35623(11) 0.58842(17) 0.12105(12) 0.0796(13) Uani 1 1 d . . . . .
H03D H 0.365120 0.571336 0.106377 0.096 Uiso 1 1 calc R U . . .
C03E C 0.23733(11) 0.82033(14) 0.27165(13) 0.0716(11) Uani 1 1 d . . . . .
C03F C 0.37982(12) 0.48462(17) 0.16641(13) 0.0794(12) Uani 1 1 d . . . . .
H03F H 0.375345 0.489853 0.140131 0.095 Uiso 1 1 calc R U . . .
O2 O 0.35347(15) 0.55762(14) 0.2668(2) 0.168(3) Uani 1 1 d . U . . .
C03H C 0.33126(12) 0.85109(13) 0.17021(12) 0.0658(10) Uani 1 1 d . . . . .
C03I C 0.43480(13) 0.43687(15) 0.30763(13) 0.0768(12) Uani 1 1 d . . . . .
C03J C 0.28129(14) 0.63167(17) 0.38825(14) 0.0810(12) Uani 1 1 d . . . . .
H03J H 0.286950 0.620243 0.413207 0.097 Uiso 1 1 calc R U . . .
C03K C 0.24840(14) 0.65479(18) 0.36976(15) 0.0841(13) Uani 1 1 d . . . . .
C03L C 0.59988(12) 0.91018(18) 0.40772(13) 0.0840(14) Uani 1 1 d . . . . .
H03L H 0.617647 0.928967 0.405641 0.101 Uiso 1 1 calc R U . . .
C03M C 0.39727(12) 0.46033(17) 0.28386(14) 0.0805(13) Uani 1 1 d . . . . .
H03C H 0.375423 0.443589 0.282438 0.097 Uiso 1 1 calc R U . . .
H03E H 0.397258 0.486344 0.297384 0.097 Uiso 1 1 calc R U . . .
C03N C 0.51047(12) 0.87084(16) 0.50624(12) 0.0749(12) Uani 1 1 d . . . . .
O3 O 0.34556(14) 0.91900(13) 0.2778(2) 0.165(3) Uani 1 1 d . U . . .
C03P C 0.31584(13) 0.84618(18) 0.44530(13) 0.0834(13) Uani 1 1 d . . . . .
C03Q C 0.52412(11) 0.86143(15) 0.47932(12) 0.0728(11) Uani 1 1 d . . . . .
H03Q H 0.548785 0.870887 0.483732 0.087 Uiso 1 1 calc R U . . .
C03R C 0.53380(13) 0.89515(18) 0.54358(13) 0.0855(14) Uani 1 1 d . . . . .
C03S C 0.44467(13) 1.03942(15) 0.33957(12) 0.0719(11) Uani 1 1 d . . . . .
H03G H 0.442698 1.056866 0.360018 0.086 Uiso 1 1 calc R U . . .
H03H H 0.430395 1.013749 0.337918 0.086 Uiso 1 1 calc R U . . .
C03T C 0.51431(15) 1.05788(17) 0.37172(14) 0.0866(14) Uani 1 1 d . . . . .
H03T H 0.506824 1.083753 0.377719 0.104 Uiso 1 1 calc R U . . .
C03U C 0.31544(12) 0.64173(18) 0.12372(12) 0.0811(13) Uani 1 1 d . . . . .
H03U H 0.296189 0.661627 0.110905 0.097 Uiso 1 1 calc R U . . .
C03V C 0.30722(13) 0.93855(16) 0.13992(14) 0.0826(13) Uani 1 1 d . . . . .
H03V H 0.289171 0.917401 0.127598 0.099 Uiso 1 1 calc DR U . . .
C03W C 0.56340(13) 1.01256(18) 0.37459(13) 0.0821(13) Uani 1 1 d . . . . .
H03W H 0.589608 1.007110 0.381805 0.099 Uiso 1 1 calc R U . . .
C03X C 0.37589(13) 0.44108(17) 0.21375(15) 0.0835(13) Uani 1 1 d . . . . .
H03X H 0.368087 0.415592 0.220168 0.100 Uiso 1 1 calc R U . . .
C03Y C 0.56789(13) 0.56070(17) 0.45057(13) 0.0834(13) Uani 1 1 d . . . . .
H03Y H 0.575376 0.581560 0.469966 0.100 Uiso 1 1 calc R U . . .
C03Z C 0.56330(13) 0.49141(17) 0.43382(14) 0.0864(14) Uani 1 1 d . . . . .
H03Z H 0.567425 0.463442 0.441675 0.104 Uiso 1 1 calc R U . . .
C040 C 0.55586(14) 0.69297(17) 0.47924(14) 0.0885(14) Uani 1 1 d . . . . .
C041 C 0.50479(16) 0.39813(16) 0.34533(16) 0.0962(16) Uani 1 1 d . . . . .
H041 H 0.528789 0.384773 0.357754 0.115 Uiso 1 1 calc R U . . .
C042 C 0.40324(17) 0.66928(17) 0.48040(13) 0.0868(14) Uani 1 1 d . . . . .
C043 C 0.34359(13) 0.60346(14) 0.39248(13) 0.0730(11) Uani 1 1 d . . . . .
H04A H 0.351450 0.590686 0.373368 0.088 Uiso 1 1 calc R U . . .
H04B H 0.340412 0.581259 0.408689 0.088 Uiso 1 1 calc R U . . .
C044 C 0.43763(16) 0.39465(17) 0.30605(16) 0.1001(18) Uani 1 1 d . . . . .
H044 H 0.415188 0.379231 0.291514 0.120 Uiso 1 1 calc R U . . .
C045 C 0.56406(13) 0.66380(16) 0.45705(13) 0.0794(12) Uani 1 1 d . . . . .
H045 H 0.589640 0.654548 0.466115 0.095 Uiso 1 1 calc R U . . .
O046 O 0.3946(2) 0.50059(17) 0.37430(18) 0.155(2) Uani 1 1 d . . . . .
C047 C 0.57446(15) 0.52017(18) 0.46246(13) 0.0935(16) Uani 1 1 d . . . . .
C048 C 0.42795(15) 1.10420(16) 0.29886(17) 0.0872(14) Uani 1 1 d . . . . .
H048 H 0.438781 1.119417 0.322526 0.105 Uiso 1 1 calc R U . . .
C049 C 0.36990(14) 0.44766(17) 0.17501(15) 0.0865(14) Uani 1 1 d . . . . .
C04A C 0.58572(12) 0.85535(18) 0.44085(13) 0.0824(14) Uani 1 1 d . . . . .
H04C H 0.593901 0.836238 0.461809 0.099 Uiso 1 1 calc R U . . .
C04B C 0.32258(14) 1.00974(15) 0.15160(16) 0.0903(15) Uani 1 1 d . . . . .
H04D H 0.314928 1.037641 0.146369 0.108 Uiso 1 1 calc R U . . .
C04C C 0.55314(14) 1.05032(19) 0.38338(14) 0.0889(15) Uani 1 1 d . . . . .
C04D C 0.19433(12) 0.81190(17) 0.25795(16) 0.0881(14) Uani 1 1 d . . . . .
C04E C 0.17281(15) 0.8538(2) 0.2464(2) 0.124(2) Uani 1 1 d . . . . .
H04E H 0.170031 0.861991 0.220392 0.186 Uiso 1 1 calc R U . . .
H04F H 0.187373 0.874857 0.265488 0.186 Uiso 1 1 calc R U . . .
H04G H 0.147523 0.851007 0.246002 0.186 Uiso 1 1 calc R U . . .
C04F C 0.17813(13) 0.7835(2) 0.2233(2) 0.1099(19) Uani 1 1 d . . . . .
H04H H 0.151231 0.778123 0.216766 0.165 Uiso 1 1 calc R U . . .
H04I H 0.192331 0.757593 0.229742 0.165 Uiso 1 1 calc R U . . .
H04J H 0.180282 0.796349 0.200981 0.165 Uiso 1 1 calc R U . . .
C04G C 0.61225(12) 0.88234(19) 0.43876(13) 0.0893(15) Uani 1 1 d . . . . .
C04H C 0.39983(14) 1.10205(14) 0.22917(16) 0.0845(13) Uani 1 1 d . . . . .
H04K H 0.390908 1.116096 0.204874 0.101 Uiso 1 1 calc R U . . .
C04I C 0.57269(16) 0.9080(2) 0.54644(16) 0.113(2) Uani 1 1 d . . . . .
H04L H 0.588667 0.883597 0.550209 0.169 Uiso 1 1 calc R U . . .
H04M H 0.584972 0.926672 0.568641 0.169 Uiso 1 1 calc R U . . .
H04N H 0.569414 0.921991 0.522299 0.169 Uiso 1 1 calc R U . . .
C04J C 0.32690(13) 0.61616(19) 0.10136(13) 0.0884(15) Uani 1 1 d . . . . .
C04K C 0.41453(17) 1.12458(16) 0.26404(17) 0.0949(15) Uani 1 1 d . . . . .
C26 C 0.28781(15) 0.8408(2) 0.46407(15) 0.0999(18) Uani 1 1 d . . . . .
C04M C 0.51163(16) 0.93454(17) 0.54328(16) 0.0936(15) Uani 1 1 d . . . . .
H04O H 0.508429 0.951416 0.520660 0.140 Uiso 1 1 calc R U . . .
H04P H 0.525843 0.950101 0.567341 0.140 Uiso 1 1 calc R U . . .
H04Q H 0.486514 0.927156 0.541649 0.140 Uiso 1 1 calc R U . . .
O04N O 0.3936(2) 0.97694(19) 0.3917(2) 0.181(3) Uani 1 1 d . . . . .
C04O C 0.29611(14) 0.97875(17) 0.13224(18) 0.1030(18) Uani 1 1 d . . . . .
C04P C 0.24922(19) 0.7849(2) 0.09904(17) 0.120(2) Uani 1 1 d . . . . .
C04R C 0.53905(17) 0.8681(2) 0.57949(13) 0.1049(18) Uani 1 1 d . . . . .
H04R H 0.514148 0.863141 0.579474 0.157 Uiso 1 1 calc R U . . .
H04S H 0.555663 0.882383 0.603598 0.157 Uiso 1 1 calc R U . . .
H04T H 0.550644 0.841829 0.577981 0.157 Uiso 1 1 calc R U . . .
C04S C 0.47154(17) 0.37417(16) 0.32462(17) 0.1039(18) Uani 1 1 d . . . . .
C04T C 0.35147(19) 0.4135(2) 0.14466(19) 0.112(2) Uani 1 1 d . . . . .
C04U C 0.4044(2) 0.6785(2) 0.52116(15) 0.115(2) Uani 1 1 d . . . . .
C04V C 0.3450(2) 0.4270(3) 0.10344(19) 0.147(3) Uani 1 1 d . . . . .
H04U H 0.327163 0.450147 0.095059 0.220 Uiso 1 1 calc R U . . .
H04V H 0.334408 0.404033 0.085247 0.220 Uiso 1 1 calc R U . . .
H04W H 0.369372 0.435418 0.103726 0.220 Uiso 1 1 calc R U . . .
C35 C 0.22179(19) 0.6633(3) 0.38970(19) 0.1143(19) Uani 1 1 d D U . . .
C9 C 0.18300(15) 0.6310(3) 0.14580(18) 0.1180(19) Uani 1 1 d . U . . .
C04Y C 0.18863(16) 0.7928(2) 0.2917(2) 0.1106(19) Uani 1 1 d . . . . .
H04X H 0.197687 0.811809 0.313911 0.166 Uiso 1 1 calc R U . . .
H04Y H 0.203059 0.767034 0.299570 0.166 Uiso 1 1 calc R U . . .
H H 0.161469 0.787107 0.283496 0.166 Uiso 1 1 calc R U . . .
C04Z C 0.62436(18) 1.0681(3) 0.4175(2) 0.138(3) Uani 1 1 d . . . . .
H04Z H 0.629317 1.045502 0.436152 0.208 Uiso 1 1 calc R U . . .
HA H 0.642546 1.090408 0.429922 0.208 Uiso 1 1 calc R U . . .
HB H 0.627262 1.058304 0.394516 0.208 Uiso 1 1 calc R U . . .
C050 C 0.58278(19) 1.0844(2) 0.4048(2) 0.123(2) Uani 1 1 d . . . . .
C32 C 0.2268(2) 0.8174(3) 0.07278(19) 0.149(3) Uani 1 1 d . U . . .
H32A H 0.217155 0.835980 0.086837 0.224 Uiso 1 1 calc R U . . .
H32B H 0.205220 0.805200 0.050567 0.224 Uiso 1 1 calc R U . . .
H32C H 0.242791 0.832750 0.063281 0.224 Uiso 1 1 calc R U . . .
C2 C 0.58742(18) 0.7106(3) 0.5171(2) 0.132(2) Uani 1 1 d . U . . .
C055 C 0.30839(18) 0.6169(3) 0.05652(16) 0.132(3) Uani 1 1 d . . . . .
C056 C 0.4130(2) 0.5333(2) 0.3757(2) 0.122(2) Uani 1 1 d . . . . .
C057 C 0.4551(2) 0.9424(2) 0.41679(19) 0.121(2) Uani 1 1 d . . . . .
H057 H 0.463030 0.944447 0.444188 0.146 Uiso 1 1 calc R U . . .
C058 C 0.4741(2) 0.3265(2) 0.3206(2) 0.144(3) Uani 1 1 d . . . . .
C059 C 0.4187(3) 0.9566(2) 0.3858(3) 0.127(3) Uani 1 1 d . . . . .
C10 C 0.3360(2) 0.6164(3) 0.04001(19) 0.147(3) Uani 1 1 d . U . . .
H10A H 0.353874 0.639239 0.050796 0.221 Uiso 1 1 calc R U . . .
H10B H 0.322631 0.619184 0.011544 0.221 Uiso 1 1 calc R U . . .
H10C H 0.350030 0.590349 0.046551 0.221 Uiso 1 1 calc R U . . .
C05B C 0.4523(2) 0.5419(2) 0.4070(2) 0.1136(19) Uani 1 1 d . . . . .
H05B H 0.468126 0.523426 0.426611 0.136 Uiso 1 1 calc R U . . .
C11 C 0.27863(18) 0.6491(3) 0.03976(16) 0.129(3) Uani 1 1 d . U . . .
H11A H 0.256218 0.641488 0.043904 0.193 Uiso 1 1 calc R U . . .
H11B H 0.271349 0.651699 0.011691 0.193 Uiso 1 1 calc R U . . .
H11C H 0.288701 0.675409 0.052652 0.193 Uiso 1 1 calc R U . . .
C05D C 0.65400(14) 0.8820(3) 0.46971(17) 0.118(2) Uani 1 1 d D . . . .
C42 C 0.25453(19) 0.8162(3) 0.4377(2) 0.135(3) Uani 1 1 d . . . . .
H42A H 0.237081 0.833678 0.416515 0.203 Uiso 1 1 calc R U . . .
H42B H 0.241224 0.805105 0.452489 0.203 Uiso 1 1 calc R U . . .
H42C H 0.263312 0.793488 0.426617 0.203 Uiso 1 1 calc R U . . .
C41 C 0.2758(2) 0.8814(3) 0.4715(2) 0.143(3) Uani 1 1 d . . . . .
H41A H 0.295951 0.893155 0.495126 0.214 Uiso 1 1 calc R U . . .
H41B H 0.252365 0.878624 0.474996 0.214 Uiso 1 1 calc R U . . .
H41C H 0.271149 0.899461 0.449183 0.214 Uiso 1 1 calc R U . . .
C37 C 0.4192(3) 1.1705(2) 0.2617(3) 0.167(3) Uani 1 1 d D U . . .
C29 C 0.6157(2) 0.5414(2) 0.53114(16) 0.152(3) Uani 1 1 d D U . . .
H29A H 0.595928 0.561050 0.529455 0.227 Uiso 1 1 calc R U . . .
H29B H 0.634128 0.554960 0.523747 0.227 Uiso 1 1 calc R U . . .
H29C H 0.628762 0.531099 0.557975 0.227 Uiso 1 1 calc R U . . .
C6 C 0.5981(2) 0.5071(2) 0.50471(19) 0.155(3) Uani 1 1 d D U . . .
C20 C 0.2549(2) 0.9882(2) 0.1023(3) 0.152(3) Uani 1 1 d D U . . .
C17 C 0.4299(3) 0.7130(3) 0.5414(2) 0.161(3) Uani 1 1 d . U . . .
H17A H 0.456202 0.705804 0.546818 0.241 Uiso 1 1 calc R U . . .
H17B H 0.428214 0.718720 0.565970 0.241 Uiso 1 1 calc R U . . .
H17C H 0.422193 0.737503 0.524692 0.241 Uiso 1 1 calc R U . . .
C18 C 0.4146(3) 0.6404(3) 0.54517(19) 0.163(4) Uani 1 1 d . U . . .
H18A H 0.400164 0.617198 0.529149 0.245 Uiso 1 1 calc R U . . .
H18B H 0.408296 0.643785 0.567442 0.245 Uiso 1 1 calc R U . . .
H18C H 0.441949 0.635114 0.554704 0.245 Uiso 1 1 calc R U . . .
C33 C 0.5828(3) 0.4695(2) 0.51468(18) 0.143(3) Uani 1 1 d . U . . .
H33A H 0.602823 0.456296 0.537448 0.215 Uiso 1 1 d R U . . .
H33B H 0.575013 0.451186 0.492008 0.215 Uiso 1 1 d R U . . .
H33C H 0.560723 0.475226 0.520118 0.215 Uiso 1 1 d R U . . .
C40 C 0.3065(2) 0.8185(3) 0.5025(2) 0.166(4) Uani 1 1 d . U . . .
H40A H 0.286775 0.810032 0.510599 0.249 Uiso 1 1 d R U . . .
H40B H 0.324705 0.836762 0.522269 0.249 Uiso 1 1 d R U . . .
H40C H 0.319945 0.794152 0.499569 0.249 Uiso 1 1 d R U . . .
C30 C 0.2257(3) 0.7523(3) 0.1053(2) 0.180(4) Uani 1 1 d . U . . .
H30A H 0.241321 0.727793 0.116075 0.270 Uiso 1 1 calc R U . . .
H30B H 0.204243 0.745462 0.080380 0.270 Uiso 1 1 calc R U . . .
H30C H 0.215862 0.762196 0.123718 0.270 Uiso 1 1 calc R U . . .
C05U C 0.3138(3) 0.4004(3) 0.1441(3) 0.176(4) Uani 1 1 d . . . . .
H05A H 0.293147 0.405487 0.118155 0.264 Uiso 1 1 calc R U . . .
H05C H 0.309059 0.416297 0.163632 0.264 Uiso 1 1 calc R U . . .
H05D H 0.314694 0.371119 0.150306 0.264 Uiso 1 1 calc R U . . .
C15 C 0.2385(4) 0.6395(5) 0.4324(3) 0.134(3) Uani 0.657(10) 1 d D U P C 1
H15A H 0.263041 0.626699 0.437540 0.200 Uiso 0.657(10) 1 calc R U P C 1
H15B H 0.220367 0.618374 0.431925 0.200 Uiso 0.657(10) 1 calc R U P C 1
H15C H 0.242038 0.659469 0.453066 0.200 Uiso 0.657(10) 1 calc R U P C 1
C05X C 0.5775(3) 1.1179(3) 0.3737(3) 0.170(4) Uani 1 1 d . . . . .
H05E H 0.573745 1.104688 0.349047 0.255 Uiso 1 1 calc R U . . .
H05F H 0.600167 1.135366 0.382827 0.255 Uiso 1 1 calc R U . . .
H05G H 0.555082 1.134646 0.369525 0.255 Uiso 1 1 calc R U . . .
C4 C 0.6121(2) 0.6788(3) 0.5408(2) 0.161(3) Uani 1 1 d . U . . .
H4A H 0.598050 0.652840 0.535654 0.242 Uiso 1 1 calc R U . . .
H4B H 0.621165 0.686066 0.568428 0.242 Uiso 1 1 calc R U . . .
H4C H 0.633937 0.675893 0.534452 0.242 Uiso 1 1 calc R U . . .
C062 C 0.3788(3) 0.3775(2) 0.1565(3) 0.185(4) Uani 1 1 d . . . . .
H06A H 0.404468 0.387233 0.161948 0.277 Uiso 1 1 calc R U . . .
H06B H 0.370498 0.357382 0.135277 0.277 Uiso 1 1 calc R U . . .
H06C H 0.379070 0.364709 0.180049 0.277 Uiso 1 1 calc R U . . .
C065 C 0.4512(3) 0.3149(2) 0.2790(3) 0.186(5) Uani 1 1 d . . . . .
H06D H 0.424364 0.321750 0.271327 0.279 Uiso 1 1 calc R U . . .
H06E H 0.453625 0.285282 0.275906 0.279 Uiso 1 1 calc R U . . .
H06F H 0.460542 0.329923 0.262468 0.279 Uiso 1 1 calc R U . . .
C24 C 0.6797(3) 0.9072(5) 0.4581(4) 0.094(4) Uani 0.472(13) 1 d D U P D 1
H24A H 0.674489 0.936463 0.459713 0.141 Uiso 0.472(13) 1 calc R U P D 1
H24B H 0.675038 0.900437 0.431226 0.141 Uiso 0.472(13) 1 calc R U P D 1
H24C H 0.706320 0.901316 0.475725 0.141 Uiso 0.472(13) 1 calc R U P D 1
C068 C 0.5135(3) 0.3114(3) 0.3367(3) 0.196(5) Uani 1 1 d . . . . .
H06G H 0.525731 0.320891 0.320263 0.295 Uiso 1 1 calc R U . . .
H06H H 0.513523 0.281352 0.337298 0.295 Uiso 1 1 calc R U . . .
H06I H 0.527647 0.322031 0.363291 0.295 Uiso 1 1 calc R U . . .
C3 C 0.6137(3) 0.7364(3) 0.5055(3) 0.175(4) Uani 1 1 d . U . . .
H3A H 0.620733 0.720671 0.487478 0.263 Uiso 1 1 calc R U . . .
H3B H 0.636822 0.743425 0.528902 0.263 Uiso 1 1 calc R U . . .
H3C H 0.600552 0.761622 0.492636 0.263 Uiso 1 1 calc R U . . .
C14 C 0.1863(3) 0.6374(4) 0.3695(4) 0.135(4) Uani 0.657(10) 1 d D U P C 1
H14A H 0.173514 0.644966 0.341779 0.203 Uiso 0.657(10) 1 calc R U P C 1
H14B H 0.168930 0.642150 0.381714 0.203 Uiso 0.657(10) 1 calc R U P C 1
H14C H 0.193347 0.608286 0.371799 0.203 Uiso 0.657(10) 1 calc R U P C 1
C21 C 0.2326(2) 0.9525(3) 0.0821(3) 0.177(4) Uani 1 1 d . U . . .
H21A H 0.248700 0.933704 0.075538 0.266 Uiso 1 1 calc DR U . . .
H21B H 0.211002 0.961387 0.058013 0.266 Uiso 1 1 calc R U . . .
H21C H 0.223104 0.938517 0.099002 0.266 Uiso 1 1 calc R U . . .
C06E C 0.4539(4) 0.3089(3) 0.3428(4) 0.231(6) Uani 1 1 d . . . . .
H06J H 0.470913 0.309303 0.370786 0.347 Uiso 1 1 calc R U . . .
H06K H 0.446415 0.280538 0.334343 0.347 Uiso 1 1 calc R U . . .
H06L H 0.431129 0.325306 0.337824 0.347 Uiso 1 1 calc R U . . .
C28 C 0.1567(2) 0.6131(3) 0.1620(2) 0.157(3) Uani 1 1 d . U . . .
H28A H 0.133287 0.603292 0.140430 0.236 Uiso 1 1 calc R U . . .
H28B H 0.150390 0.634380 0.176582 0.236 Uiso 1 1 calc R U . . .
H28C H 0.169487 0.590197 0.179478 0.236 Uiso 1 1 calc R U . . .
C31 C 0.2708(3) 0.7654(3) 0.0760(2) 0.164(3) Uani 1 1 d . U . . .
H31A H 0.295827 0.778517 0.084315 0.246 Uiso 1 1 calc R U . . .
H31B H 0.255813 0.769698 0.047873 0.246 Uiso 1 1 calc R U . . .
H31C H 0.274271 0.735876 0.081436 0.246 Uiso 1 1 calc R U . . .
C7 C 0.1873(2) 0.5988(3) 0.1197(3) 0.172(3) Uani 1 1 d . U . . .
H7A H 0.189274 0.571684 0.131739 0.258 Uiso 1 1 calc R U . . .
H7B H 0.210342 0.604220 0.116062 0.258 Uiso 1 1 calc R U . . .
H7C H 0.164970 0.599332 0.094338 0.258 Uiso 1 1 calc R U . . .
C25 C 0.5787(3) 1.1010(4) 0.4382(3) 0.203(5) Uani 1 1 d . U . . .
H25A H 0.554143 1.115078 0.429382 0.304 Uiso 1 1 calc R U . . .
H25B H 0.599415 1.120551 0.451828 0.304 Uiso 1 1 calc R U . . .
H25C H 0.579946 1.078635 0.455998 0.304 Uiso 1 1 calc R U . . .
C34 C 0.6349(3) 0.4834(3) 0.5083(3) 0.205(4) Uani 1 1 d D U . . .
H34A H 0.649287 0.501133 0.498559 0.307 Uiso 1 1 d R U . . .
H34B H 0.650857 0.476243 0.535619 0.307 Uiso 1 1 d R U . . .
H34C H 0.627377 0.458203 0.492589 0.307 Uiso 1 1 d R U . . .
C13 C 0.2146(5) 0.7059(4) 0.3921(5) 0.157(6) Uani 0.657(10) 1 d D U P C 1
H13A H 0.232748 0.716788 0.417334 0.236 Uiso 0.657(10) 1 calc R U P C 1
H13B H 0.188529 0.709571 0.389473 0.236 Uiso 0.657(10) 1 calc R U P C 1
H13C H 0.217448 0.720748 0.370961 0.236 Uiso 0.657(10) 1 calc R U P C 1
C16 C 0.3657(4) 0.6962(4) 0.5153(3) 0.213(5) Uani 1 1 d . U . . .
H16A H 0.357519 0.716934 0.494556 0.319 Uiso 1 1 calc R U . . .
H16B H 0.367987 0.708863 0.539678 0.319 Uiso 1 1 calc R U . . .
H16C H 0.346762 0.674051 0.507910 0.319 Uiso 1 1 calc R U . . .
C22 C 0.6559(4) 0.8867(7) 0.5094(3) 0.112(5) Uani 0.472(13) 1 d D U P D 1
H22A H 0.682163 0.882394 0.528890 0.168 Uiso 0.472(13) 1 calc R U P D 1
H22B H 0.639180 0.866294 0.513176 0.168 Uiso 0.472(13) 1 calc R U P D 1
H22C H 0.647503 0.914332 0.512274 0.168 Uiso 0.472(13) 1 calc R U P D 1
C19 C 0.2375(2) 1.0185(3) 0.1165(3) 0.192(4) Uani 1 1 d D U . . .
H19A H 0.219747 1.034948 0.094553 0.288 Uiso 1 1 calc R U . . .
H19B H 0.257196 1.036371 0.135130 0.288 Uiso 1 1 calc R U . . .
H19C H 0.223537 1.004931 0.129480 0.288 Uiso 1 1 calc R U . . .
C12 C 0.2866(3) 0.5746(4) 0.0410(2) 0.198(5) Uani 1 1 d . U . . .
H12A H 0.298880 0.553017 0.060447 0.297 Uiso 1 1 calc R U . . .
H12B H 0.287567 0.567176 0.016407 0.297 Uiso 1 1 calc R U . . .
H12C H 0.259974 0.577529 0.036714 0.297 Uiso 1 1 calc R U . . .
C8 C 0.1636(3) 0.6664(3) 0.1210(3) 0.210(4) Uani 1 1 d . U . . .
H8A H 0.139597 0.657366 0.099767 0.315 Uiso 1 1 calc R U . . .
H8B H 0.180049 0.678372 0.110032 0.315 Uiso 1 1 calc R U . . .
H8C H 0.158281 0.687129 0.136808 0.315 Uiso 1 1 calc R U . . .
C44 C 0.2587(3) 1.0111(3) 0.0678(3) 0.205(4) Uani 1 1 d . U . . .
H44A H 0.254577 0.991615 0.046604 0.307 Uiso 1 1 calc R U . . .
H44B H 0.284349 1.022949 0.077012 0.307 Uiso 1 1 calc R U . . .
H44C H 0.239701 1.033100 0.058052 0.307 Uiso 1 1 calc R U . . .
C23 C 0.6696(3) 0.8388(5) 0.4669(5) 0.131(7) Uani 0.472(13) 1 d D U P D 1
H23A H 0.660583 0.831119 0.439387 0.197 Uiso 0.472(13) 1 calc R U P D 1
H23B H 0.660435 0.818710 0.480188 0.197 Uiso 0.472(13) 1 calc R U P D 1
H23C H 0.697508 0.839368 0.479413 0.197 Uiso 0.472(13) 1 calc R U P D 1
C22A C 0.6592(4) 0.9220(5) 0.4946(5) 0.159(7) Uani 0.528(13) 1 d D U P D 2
H22D H 0.683897 0.921085 0.517547 0.239 Uiso 0.528(13) 1 calc R U P D 2
H22E H 0.638710 0.923686 0.503160 0.239 Uiso 0.528(13) 1 calc R U P D 2
H22F H 0.658192 0.946081 0.478736 0.239 Uiso 0.528(13) 1 calc R U P D 2
C24A C 0.6803(4) 0.8792(8) 0.4515(5) 0.132(6) Uani 0.528(13) 1 d D U P D 2
H24D H 0.676935 0.903104 0.434641 0.197 Uiso 0.528(13) 1 calc R U P D 2
H24E H 0.675109 0.854047 0.435897 0.197 Uiso 0.528(13) 1 calc R U P D 2
H24F H 0.706598 0.878573 0.471893 0.197 Uiso 0.528(13) 1 calc R U P D 2
C23A C 0.6616(4) 0.8545(5) 0.5040(4) 0.127(6) Uani 0.528(13) 1 d D U P D 2
H23D H 0.658214 0.825822 0.495373 0.191 Uiso 0.528(13) 1 calc R U P D 2
H23E H 0.643748 0.861087 0.515211 0.191 Uiso 0.528(13) 1 calc R U P D 2
H23F H 0.687802 0.858702 0.523744 0.191 Uiso 0.528(13) 1 calc R U P D 2
O6A O 0.3615(4) 0.5982(4) 0.2159(3) 0.081(5) Uani 0.45(2) 1 d D . P B 2
O1A O 0.3450(4) 0.8657(3) 0.2333(2) 0.068(4) Uani 0.380(16) 1 d D . P A 2
O4 O 0.42662(19) 0.63883(19) 0.25285(19) 0.163(2) Uani 1 1 d . . . E 2
O5 O 0.4128(2) 0.8265(2) 0.2677(3) 0.214(3) Uani 1 1 d . . . F 2
C5 C 0.2161(7) 0.6276(5) 0.4110(7) 0.133(4) Uani 0.343(10) 1 d D U P C 2
H5A H 0.203244 0.605460 0.392477 0.200 Uiso 0.343(10) 1 calc R U P C 2
H5B H 0.200446 0.635863 0.424332 0.200 Uiso 0.343(10) 1 calc R U P C 2
H5C H 0.240939 0.617787 0.430378 0.200 Uiso 0.343(10) 1 calc R U P C 2
C15A C 0.2503(5) 0.6838(6) 0.4331(4) 0.106(6) Uani 0.343(10) 1 d D U P C 2
H15D H 0.267488 0.662533 0.449841 0.159 Uiso 0.343(10) 1 calc R U P C 2
H15E H 0.234758 0.694680 0.445616 0.159 Uiso 0.343(10) 1 calc R U P C 2
H15F H 0.265380 0.706019 0.429322 0.159 Uiso 0.343(10) 1 calc R U P C 2
C27 C 0.1990(7) 0.7009(7) 0.3738(7) 0.121(5) Uani 0.343(10) 1 d D U P C 2
H27A H 0.202530 0.730667 0.376503 0.181 Uiso 0.343(10) 1 d R U P C 2
H27B H 0.180720 0.692307 0.383933 0.181 Uiso 0.343(10) 1 d R U P C 2
H27C H 0.189170 0.693297 0.346173 0.181 Uiso 0.343(10) 1 d R U P C 2
C36 C 0.4162(3) 1.1886(2) 0.2251(3) 0.188(4) Uani 1 1 d D U . . .
H36A H 0.422423 1.217887 0.228805 0.281 Uiso 1 1 d DR U . . .
H36B H 0.390643 1.184987 0.203915 0.281 Uiso 1 1 d R U . . .
H36C H 0.434883 1.174357 0.218455 0.281 Uiso 1 1 d R U . . .
C38 C 0.4618(3) 1.1841(3) 0.2881(3) 0.206(4) Uani 1 1 d D U . . .
H38A H 0.468762 1.204664 0.273451 0.309 Uiso 1 1 d DR U . . .
H38B H 0.478952 1.160434 0.293711 0.309 Uiso 1 1 d R U . . .
H38C H 0.464092 1.196084 0.312751 0.309 Uiso 1 1 d R U . . .
C39 C 0.3951(4) 1.1926(3) 0.2746(4) 0.221(4) Uani 1 1 d D U . . .
H39A H 0.399471 1.222174 0.273700 0.331 Uiso 1 1 calc R U . . .
H39B H 0.400705 1.184576 0.301423 0.331 Uiso 1 1 calc R U . . .
H39C H 0.368352 1.186342 0.257446 0.331 Uiso 1 1 calc R U . . .
N44 N 0.2818(3) 0.7635(3) 0.3589(4) 0.204(4) Uani 1 1 d . . . . .
C45 C 0.3297(3) 0.7367(3) 0.4188(3) 0.145(3) Uani 1 1 d D . . . .
H45A H 0.354937 0.747093 0.423372 0.218 Uiso 1 1 calc R U . . .
H45B H 0.329159 0.706778 0.415884 0.218 Uiso 1 1 calc R U . . .
H45C H 0.324241 0.743922 0.441007 0.218 Uiso 1 1 calc R U . . .
C43 C 0.3021(4) 0.7543(4) 0.3848(4) 0.188(5) Uani 1 1 d D U . . .
C1 C 0.5720(3) 0.7415(4) 0.5358(3) 0.203(4) Uani 1 1 d . U . . .
H1A H 0.555609 0.761012 0.515948 0.304 Uiso 1 1 calc R U . . .
H1B H 0.593177 0.756386 0.556118 0.304 Uiso 1 1 calc R U . . .
H1C H 0.557088 0.727490 0.547457 0.304 Uiso 1 1 calc R U . . .

loop_
_atom_site_aniso_label
_atom_site_aniso_U_11
_atom_site_aniso_U_22
_atom_site_aniso_U_33
_atom_site_aniso_U_23
_atom_site_aniso_U_13
_atom_site_aniso_U_12
Ti01 0.0396(3) 0.0656(4) 0.0460(3) -0.0042(3) 0.0136(3) -0.0046(3)
Ti02 0.0432(3) 0.0673(4) 0.0453(3) 0.0038(3) 0.0124(3) 0.0044(3)
Ti03 0.0396(3) 0.0647(4) 0.0454(3) -0.0019(3) 0.0113(3) 0.0007(3)
Ti04 0.0466(3) 0.0661(4) 0.0432(3) -0.0043(3) 0.0136(3) -0.0053(3)
Ti05 0.0471(4) 0.0755(5) 0.0453(4) -0.0026(3) 0.0091(3) 0.0070(3)
Ti06 0.0432(3) 0.0804(5) 0.0463(4) -0.0044(3) 0.0117(3) -0.0096(3)
Ti07 0.0573(4) 0.1021(6) 0.0447(4) 0.0025(3) 0.0065(3) -0.0315(4)
Ti08 0.0683(5) 0.1046(6) 0.0449(4) -0.0086(4) 0.0030(3) 0.0334(4)
O009 0.0523(14) 0.0602(15) 0.0547(14) -0.0026(11) 0.0158(12) -0.0031(11)
O00A 0.0458(13) 0.0681(16) 0.0501(13) -0.0011(11) 0.0183(11) -0.0015(12)
O00B 0.0528(14) 0.0737(17) 0.0518(14) -0.0062(12) 0.0236(11) -0.0028(12)
O00C 0.0468(13) 0.0610(14) 0.0466(13) -0.0017(10) 0.0144(11) -0.0013(11)
O00D 0.0452(13) 0.0694(15) 0.0457(13) -0.0007(11) 0.0122(10) 0.0032(11)
O00E 0.0513(14) 0.0656(15) 0.0469(13) -0.0003(11) 0.0161(11) 0.0050(11)
O00F 0.0410(12) 0.0660(15) 0.0489(13) -0.0055(11) 0.0154(10) -0.0023(10)
O00G 0.0441(13) 0.0713(16) 0.0493(13) -0.0053(11) 0.0164(11) -0.0062(12)
O00H 0.0487(13) 0.0702(16) 0.0493(13) -0.0010(12) 0.0134(11) -0.0064(11)
O00I 0.0438(12) 0.0623(14) 0.0563(14) 0.0019(11) 0.0194(11) -0.0011(11)
O00J 0.0468(13) 0.0778(17) 0.0485(13) -0.0068(12) 0.0149(11) -0.0145(12)
O00K 0.0410(12) 0.0698(15) 0.0490(13) 0.0028(11) 0.0102(10) 0.0010(11)
O00L 0.0474(13) 0.0741(16) 0.0476(13) 0.0079(12) 0.0112(11) 0.0049(11)
O00M 0.0482(13) 0.0728(16) 0.0452(13) -0.0026(11) 0.0112(11) 0.0049(11)
O00N 0.0490(14) 0.0816(17) 0.0469(13) -0.0017(12) 0.0075(11) 0.0042(12)
O00O 0.0419(13) 0.0831(18) 0.0507(14) -0.0026(12) 0.0126(11) 0.0033(12)
O00P 0.0450(13) 0.0762(16) 0.0483(13) -0.0024(12) 0.0131(11) 0.0006(11)
O00Q 0.0506(14) 0.0702(16) 0.0581(14) 0.0014(12) 0.0211(12) -0.0008(12)
O00R 0.0423(12) 0.0713(16) 0.0474(13) -0.0040(11) 0.0138(10) -0.0078(11)
O00S 0.0566(14) 0.0767(17) 0.0510(14) -0.0086(12) 0.0221(12) -0.0061(12)
O00T 0.0450(13) 0.0781(17) 0.0490(13) -0.0035(12) 0.0109(11) -0.0111(12)
O00U 0.0559(14) 0.0754(17) 0.0471(13) -0.0078(12) 0.0156(11) -0.0048(12)
O00V 0.0481(13) 0.0691(17) 0.0610(15) -0.0077(12) 0.0209(12) -0.0035(12)
O00W 0.0421(13) 0.103(2) 0.0534(15) -0.0033(14) 0.0064(11) -0.0070(13)
O00X 0.0517(14) 0.0753(18) 0.0564(15) 0.0113(12) 0.0161(12) 0.0006(12)
O00Y 0.0509(14) 0.0912(19) 0.0497(14) -0.0070(13) 0.0073(12) -0.0005(13)
C00Z 0.036(2) 0.076(3) 0.046(3) 0.000 0.013(2) 0.000
O010 0.106(2) 0.095(2) 0.0641(18) -0.0147(16) 0.0387(18) -0.0163(19)
C011 0.0419(18) 0.070(2) 0.0419(18) 0.0042(17) 0.0108(14) 0.0017(17)
O012 0.088(2) 0.076(2) 0.099(2) 0.0169(18) 0.0449(19) 0.0048(17)
O013 0.096(2) 0.095(2) 0.101(2) -0.0007(19) 0.062(2) 0.0045(18)
C014 0.049(3) 0.057(3) 0.039(2) 0.000 0.012(2) 0.000
C015 0.034(2) 0.062(3) 0.038(2) 0.000 0.0089(19) 0.000
C016 0.0364(17) 0.071(2) 0.0409(17) -0.0015(17) 0.0070(14) 0.0008(16)
O017 0.094(2) 0.110(3) 0.077(2) 0.0087(19) 0.0240(19) 0.016(2)
C018 0.0483(19) 0.060(2) 0.057(2) -0.0021(17) 0.0126(16) -0.0046(16)
C019 0.036(2) 0.064(3) 0.046(3) 0.000 0.005(2) 0.000
C01A 0.0415(18) 0.072(2) 0.055(2) 0.0066(18) 0.0102(16) -0.0026(16)
C01B 0.053(2) 0.069(2) 0.062(2) -0.0063(18) 0.0233(18) -0.0107(18)
C01C 0.0393(18) 0.080(3) 0.050(2) 0.0125(18) 0.0102(15) -0.0009(17)
C01D 0.043(2) 0.086(3) 0.061(2) -0.008(2) 0.0166(17) -0.0038(18)
C01E 0.0467(19) 0.070(2) 0.0458(19) -0.0024(17) 0.0098(16) -0.0029(17)
C01F 0.0426(18) 0.071(2) 0.053(2) 0.0013(17) 0.0103(16) 0.0054(16)
C01G 0.052(2) 0.063(2) 0.064(2) -0.0028(18) 0.0210(18) 0.0044(17)
C01H 0.057(2) 0.101(3) 0.047(2) -0.007(2) 0.0126(18) -0.001(2)
C01I 0.0466(19) 0.070(2) 0.051(2) 0.0031(17) 0.0138(16) -0.0039(17)
C01J 0.045(2) 0.085(3) 0.061(2) 0.004(2) 0.0103(17) -0.0040(19)
O1 0.046(4) 0.076(4) 0.046(2) -0.003(2) 0.008(2) -0.007(3)
C01L 0.0392(18) 0.070(2) 0.049(2) 0.0015(16) 0.0073(15) 0.0021(16)
C01M 0.045(2) 0.104(3) 0.048(2) -0.008(2) 0.0108(17) 0.001(2)
C01N 0.0399(18) 0.080(3) 0.050(2) 0.0035(18) 0.0073(15) -0.0034(17)
C01O 0.061(2) 0.071(2) 0.050(2) 0.0050(18) 0.0130(18) 0.0145(19)
C01P 0.0436(19) 0.088(3) 0.053(2) -0.012(2) 0.0088(16) -0.0012(18)
C01Q 0.058(2) 0.068(2) 0.058(2) -0.0013(19) 0.0069(18) -0.0050(19)
C01R 0.0445(19) 0.070(3) 0.070(3) -0.011(2) 0.0214(18) -0.0061(17)
C01S 0.061(2) 0.091(3) 0.043(2) -0.0092(19) 0.0182(18) 0.000(2)
C01T 0.052(2) 0.098(3) 0.044(2) 0.0012(19) 0.0109(17) 0.001(2)
C01U 0.057(2) 0.085(3) 0.059(2) -0.014(2) 0.0242(19) -0.006(2)
C01V 0.047(2) 0.091(3) 0.061(2) -0.005(2) 0.0172(18) 0.0104(19)
C01W 0.052(2) 0.076(2) 0.0439(19) 0.0007(17) 0.0130(16) 0.0099(18)
C01X 0.052(2) 0.077(2) 0.0428(19) -0.0048(17) 0.0095(16) 0.0013(18)
C01Y 0.047(2) 0.102(3) 0.051(2) -0.007(2) 0.0140(17) -0.007(2)
C01Z 0.048(2) 0.102(3) 0.052(2) -0.010(2) 0.0140(17) -0.020(2)
C020 0.064(3) 0.094(3) 0.053(2) -0.004(2) 0.0197(19) -0.003(2)
C021 0.0436(19) 0.096(3) 0.053(2) -0.010(2) 0.0151(17) -0.0032(19)
C022 0.054(2) 0.080(3) 0.055(2) 0.0071(19) 0.0171(18) 0.0037(19)
C023 0.066(2) 0.066(2) 0.068(2) 0.007(2) 0.017(2) -0.0034(19)
C024 0.051(2) 0.081(3) 0.060(2) -0.0073(19) 0.0198(18) -0.0069(19)
C025 0.049(2) 0.088(3) 0.067(3) -0.005(2) 0.0095(19) -0.006(2)
C026 0.056(2) 0.085(3) 0.0445(19) -0.0086(18) 0.0148(17) -0.0220(19)
C027 0.051(2) 0.081(3) 0.055(2) 0.0029(19) 0.0158(17) 0.0006(18)
C028 0.045(2) 0.076(3) 0.065(2) 0.012(2) 0.0072(17) 0.0004(18)
C029 0.051(2) 0.104(3) 0.069(3) -0.010(2) 0.023(2) 0.004(2)
C02A 0.066(2) 0.082(3) 0.054(2) 0.009(2) 0.0227(19) 0.016(2)
C02B 0.053(2) 0.079(3) 0.053(2) -0.0004(19) 0.0123(17) -0.0016(19)
C02C 0.059(2) 0.078(3) 0.049(2) -0.0029(18) 0.0077(17) 0.0021(19)
C02D 0.085(3) 0.086(3) 0.050(2) 0.004(2) 0.031(2) 0.007(2)
C02E 0.047(2) 0.078(3) 0.066(3) 0.011(2) 0.0002(18) -0.0048(19)
C02F 0.067(2) 0.085(3) 0.055(2) -0.015(2) 0.0233(19) -0.020(2)
C02G 0.0439(19) 0.082(3) 0.053(2) -0.0021(18) 0.0103(16) 0.0063(17)
C02H 0.082(3) 0.083(3) 0.047(2) -0.001(2) 0.012(2) 0.013(2)
C02I 0.046(2) 0.117(4) 0.052(2) -0.011(2) 0.0174(17) -0.017(2)
C02J 0.055(2) 0.074(3) 0.080(3) 0.014(2) 0.011(2) 0.016(2)
C02K 0.060(2) 0.086(3) 0.063(3) 0.005(2) -0.001(2) -0.005(2)
C02L 0.048(2) 0.088(3) 0.061(2) 0.008(2) 0.0139(18) -0.0053(19)
C02M 0.044(2) 0.115(4) 0.074(3) 0.004(3) 0.019(2) -0.004(2)
C02N 0.078(3) 0.093(3) 0.057(2) 0.015(2) 0.025(2) 0.014(2)
C02O 0.049(2) 0.070(2) 0.073(3) -0.001(2) 0.0150(19) -0.0037(18)
C02P 0.048(2) 0.082(3) 0.058(2) -0.005(2) 0.0080(18) -0.0042(19)
C02Q 0.057(2) 0.078(3) 0.050(2) -0.0013(19) 0.0056(17) -0.0016(19)
C02R 0.0407(19) 0.084(3) 0.054(2) -0.0092(19) 0.0036(16) 0.0002(18)
C02S 0.049(2) 0.100(3) 0.055(2) -0.011(2) 0.0168(18) 0.004(2)
C02T 0.061(2) 0.076(3) 0.070(3) -0.004(2) 0.022(2) 0.007(2)
C02U 0.067(2) 0.075(3) 0.075(3) -0.014(2) 0.032(2) -0.010(2)
C02V 0.088(3) 0.074(3) 0.064(3) -0.021(2) 0.039(2) -0.022(2)
C02W 0.059(2) 0.090(3) 0.050(2) -0.0022(19) 0.0164(18) 0.014(2)
C02X 0.066(2) 0.078(3) 0.055(2) 0.0092(19) 0.0129(19) -0.003(2)
C02Y 0.061(2) 0.075(3) 0.057(2) 0.0084(19) 0.0162(19) -0.006(2)
C02Z 0.072(3) 0.102(3) 0.052(2) 0.003(2) 0.025(2) -0.001(2)
C030 0.072(3) 0.068(3) 0.066(3) 0.008(2) 0.009(2) -0.001(2)
C031 0.059(2) 0.071(2) 0.057(2) -0.0013(18) 0.0219(18) -0.0043(18)
C032 0.055(2) 0.089(3) 0.073(3) 0.006(2) 0.026(2) 0.010(2)
C033 0.050(2) 0.080(3) 0.060(2) -0.001(2) 0.0114(18) -0.0072(19)
C034 0.060(2) 0.112(4) 0.065(3) -0.014(2) 0.023(2) 0.002(2)
C035 0.048(2) 0.111(4) 0.056(2) -0.007(2) 0.0064(18) -0.008(2)
C036 0.062(2) 0.078(3) 0.058(2) -0.0127(19) 0.0230(19) -0.001(2)
C037 0.048(2) 0.100(3) 0.0438(19) -0.0021(19) 0.0076(16) 0.006(2)
C038 0.065(3) 0.095(3) 0.060(2) -0.018(2) 0.002(2) -0.003(2)
C039 0.059(2) 0.108(3) 0.047(2) -0.009(2) 0.0146(18) 0.000(2)
C03A 0.053(2) 0.097(3) 0.057(2) 0.001(2) 0.0225(18) 0.001(2)
O6 0.053(5) 0.075(4) 0.043(3) 0.002(2) 0.007(3) 0.006(3)
C03C 0.064(2) 0.077(3) 0.067(2) -0.002(2) 0.030(2) -0.012(2)
C03D 0.041(2) 0.129(4) 0.053(2) -0.013(2) 0.0051(17) 0.010(2)
C03E 0.043(2) 0.085(3) 0.076(3) 0.005(2) 0.0154(19) 0.0017(19)
C03F 0.059(2) 0.106(4) 0.061(2) -0.012(2) 0.014(2) -0.008(2)
O2 0.128(4) 0.107(3) 0.336(8) -0.078(4) 0.164(5) -0.040(3)
C03H 0.061(2) 0.066(2) 0.064(2) -0.0087(19) 0.0203(19) -0.0017(18)
C03I 0.068(3) 0.080(3) 0.064(2) 0.015(2) 0.011(2) -0.009(2)
C03J 0.073(3) 0.104(3) 0.069(3) -0.004(2) 0.033(2) -0.009(3)
C03K 0.069(3) 0.113(4) 0.079(3) -0.022(3) 0.039(2) -0.016(3)
C03L 0.043(2) 0.140(4) 0.062(3) -0.009(3) 0.0152(19) -0.011(2)
C03M 0.048(2) 0.108(4) 0.073(3) -0.003(2) 0.014(2) -0.015(2)
C03N 0.055(2) 0.105(3) 0.053(2) -0.010(2) 0.0112(18) 0.004(2)
O3 0.134(4) 0.098(3) 0.335(8) 0.077(4) 0.168(5) 0.040(3)
C03P 0.064(3) 0.126(4) 0.061(3) -0.014(3) 0.028(2) -0.004(3)
C03Q 0.046(2) 0.107(3) 0.052(2) -0.002(2) 0.0095(17) -0.003(2)
C03R 0.064(3) 0.118(4) 0.061(3) -0.016(3) 0.014(2) -0.004(3)
C03S 0.071(3) 0.084(3) 0.060(2) -0.019(2) 0.028(2) -0.013(2)
C03T 0.089(3) 0.102(4) 0.071(3) -0.031(3) 0.037(3) -0.034(3)
C03U 0.051(2) 0.126(4) 0.056(2) 0.003(2) 0.0133(19) 0.015(2)
C03V 0.056(2) 0.086(3) 0.079(3) -0.006(2) 0.003(2) -0.006(2)
C03W 0.063(3) 0.118(4) 0.058(2) -0.016(3) 0.019(2) -0.031(3)
C03X 0.059(3) 0.094(3) 0.084(3) -0.009(3) 0.019(2) -0.017(2)
C03Y 0.067(3) 0.108(4) 0.054(2) 0.006(2) 0.005(2) -0.020(2)
C03Z 0.064(3) 0.099(3) 0.067(3) 0.024(3) 0.001(2) -0.015(2)
C040 0.063(3) 0.101(4) 0.072(3) -0.018(3) 0.001(2) 0.001(2)
C041 0.082(3) 0.076(3) 0.092(3) 0.019(3) 0.000(3) 0.006(3)
C042 0.101(4) 0.102(4) 0.054(2) 0.013(2) 0.031(3) 0.022(3)
C043 0.073(3) 0.076(3) 0.069(3) 0.010(2) 0.029(2) 0.001(2)
C044 0.087(4) 0.087(4) 0.085(3) 0.015(3) -0.002(3) -0.017(3)
C045 0.053(2) 0.102(3) 0.062(2) -0.001(2) 0.0033(19) -0.003(2)
O046 0.207(6) 0.124(4) 0.160(5) 0.017(3) 0.103(4) -0.028(4)
C047 0.089(3) 0.105(4) 0.053(3) 0.018(3) -0.001(2) -0.025(3)
C048 0.085(3) 0.076(3) 0.094(4) -0.016(3) 0.033(3) -0.011(2)
C049 0.064(3) 0.102(4) 0.075(3) -0.016(3) 0.013(2) -0.015(3)
C04A 0.048(2) 0.135(4) 0.056(2) 0.000(2) 0.0147(19) 0.004(2)
C04B 0.074(3) 0.072(3) 0.094(3) 0.007(3) 0.007(3) 0.006(2)
C04C 0.068(3) 0.122(4) 0.071(3) -0.023(3) 0.025(2) -0.039(3)
C04D 0.042(2) 0.102(4) 0.105(4) -0.003(3) 0.018(2) -0.003(2)
C04E 0.051(3) 0.129(5) 0.167(6) 0.010(4) 0.021(3) 0.026(3)
C04F 0.042(2) 0.124(5) 0.139(5) -0.007(4) 0.014(3) -0.008(3)
C04G 0.045(2) 0.151(5) 0.057(3) 0.000(3) 0.0077(19) -0.001(3)
C04H 0.071(3) 0.064(3) 0.095(3) 0.004(2) 0.014(2) -0.005(2)
C04I 0.073(3) 0.171(6) 0.073(3) -0.035(4) 0.012(3) -0.019(4)
C04J 0.055(2) 0.141(5) 0.055(2) -0.007(3) 0.010(2) 0.018(3)
C04K 0.095(4) 0.073(3) 0.093(4) -0.010(3) 0.018(3) -0.008(3)
C26 0.073(3) 0.163(6) 0.070(3) 0.001(3) 0.037(3) 0.012(3)
C04M 0.083(3) 0.097(4) 0.082(3) -0.011(3) 0.017(3) -0.004(3)
O04N 0.238(7) 0.162(5) 0.231(7) -0.005(4) 0.183(6) 0.034(5)
C04O 0.061(3) 0.085(3) 0.110(4) -0.006(3) -0.014(3) 0.002(2)
C04P 0.107(4) 0.124(5) 0.071(3) 0.015(3) -0.017(3) -0.044(4)
C04R 0.098(4) 0.131(5) 0.052(3) -0.019(3) 0.000(2) 0.017(3)
C04S 0.099(4) 0.072(3) 0.095(4) 0.003(3) -0.002(3) -0.009(3)
C04T 0.107(4) 0.105(4) 0.094(4) -0.025(3) 0.015(3) -0.032(4)
C04U 0.139(5) 0.154(6) 0.051(3) 0.005(3) 0.041(3) 0.005(5)
C04V 0.137(6) 0.193(8) 0.090(4) -0.073(5) 0.030(4) -0.072(6)
C35 0.101(4) 0.167(5) 0.102(4) -0.004(4) 0.070(3) 0.006(4)
C9 0.053(3) 0.192(5) 0.087(3) -0.031(3) 0.010(2) -0.024(3)
C04Y 0.078(3) 0.124(5) 0.143(5) -0.005(4) 0.059(4) -0.013(3)
C04Z 0.084(4) 0.188(7) 0.138(6) -0.059(5) 0.042(4) -0.058(4)
C050 0.102(4) 0.158(6) 0.114(5) -0.065(5) 0.052(4) -0.070(4)
C32 0.113(5) 0.166(6) 0.089(4) 0.040(4) -0.032(4) -0.042(5)
C2 0.080(3) 0.175(5) 0.093(4) -0.052(4) -0.008(3) -0.003(3)
C055 0.084(4) 0.221(8) 0.060(3) -0.029(4) 0.002(3) 0.058(5)
C056 0.147(6) 0.120(5) 0.129(6) -0.005(5) 0.087(5) -0.026(5)
C057 0.140(6) 0.146(6) 0.074(3) -0.012(4) 0.042(4) 0.016(5)
C058 0.120(5) 0.086(4) 0.143(6) 0.023(4) -0.022(5) -0.005(4)
C059 0.183(8) 0.105(4) 0.153(7) -0.006(4) 0.131(7) 0.014(5)
C10 0.097(4) 0.263(9) 0.078(4) 0.043(5) 0.033(3) 0.053(5)
C05B 0.116(5) 0.110(5) 0.104(4) 0.031(4) 0.037(4) 0.008(4)
C11 0.092(4) 0.195(7) 0.061(3) -0.005(4) -0.005(3) 0.039(4)
C05D 0.041(2) 0.208(8) 0.081(4) 0.023(4) 0.004(2) -0.010(3)
C42 0.091(4) 0.186(7) 0.140(6) 0.023(5) 0.060(4) -0.019(4)
C41 0.133(6) 0.188(8) 0.139(6) -0.011(5) 0.088(5) 0.031(5)
C37 0.210(7) 0.066(3) 0.199(7) -0.017(4) 0.064(6) -0.010(4)
C29 0.165(6) 0.170(6) 0.054(3) 0.007(3) -0.015(3) -0.018(5)
C6 0.172(5) 0.147(4) 0.083(3) 0.038(3) -0.007(3) -0.032(4)
C20 0.088(3) 0.116(4) 0.167(5) 0.003(4) -0.026(3) 0.022(3)
C17 0.269(10) 0.146(6) 0.082(4) -0.024(4) 0.089(6) -0.020(7)
C18 0.280(10) 0.142(6) 0.068(4) 0.013(4) 0.075(5) 0.012(6)
C33 0.195(6) 0.138(5) 0.069(3) 0.039(3) 0.030(4) -0.011(5)
C40 0.128(6) 0.282(10) 0.125(6) 0.049(6) 0.089(5) 0.026(6)
C30 0.164(7) 0.188(7) 0.097(4) 0.040(5) -0.030(4) -0.108(6)
C05U 0.154(7) 0.220(9) 0.139(6) -0.073(6) 0.049(6) -0.124(7)
C15 0.125(6) 0.179(7) 0.115(6) -0.004(6) 0.069(5) 0.009(6)
C05X 0.173(8) 0.137(6) 0.220(10) -0.072(7) 0.103(8) -0.080(6)
C4 0.121(5) 0.186(6) 0.093(4) -0.004(4) -0.035(4) -0.009(5)
C062 0.255(12) 0.091(5) 0.159(8) -0.051(5) 0.042(8) -0.019(6)
C065 0.204(9) 0.085(5) 0.173(8) -0.017(5) -0.009(7) 0.015(5)
C24 0.037(5) 0.138(11) 0.083(7) 0.007(7) 0.003(5) -0.013(6)
C068 0.175(9) 0.097(5) 0.208(10) -0.004(6) -0.022(7) -0.013(5)
C3 0.132(5) 0.163(6) 0.142(5) -0.014(5) -0.025(5) -0.046(5)
C14 0.111(7) 0.148(8) 0.198(11) -0.007(7) 0.115(8) -0.027(6)
C21 0.089(4) 0.132(5) 0.197(7) -0.017(5) -0.047(4) 0.009(4)
C06E 0.289(16) 0.146(8) 0.227(12) 0.060(8) 0.081(12) -0.060(9)
C28 0.093(4) 0.237(7) 0.113(5) -0.033(5) 0.017(4) -0.060(5)
C31 0.195(8) 0.166(7) 0.102(5) -0.044(5) 0.037(5) -0.064(6)
C7 0.097(4) 0.228(7) 0.143(5) -0.081(5) 0.006(4) -0.028(5)
C25 0.156(7) 0.279(10) 0.207(8) -0.170(8) 0.110(6) -0.135(7)
C34 0.183(7) 0.186(7) 0.136(6) 0.042(5) -0.036(6) -0.014(6)
C13 0.176(13) 0.166(11) 0.182(14) -0.064(9) 0.127(11) -0.031(9)
C16 0.225(10) 0.301(12) 0.147(7) -0.044(8) 0.112(7) 0.060(9)
C22 0.081(8) 0.151(13) 0.070(7) 0.006(8) 0.000(6) -0.023(9)
C19 0.090(4) 0.158(6) 0.230(7) -0.039(6) -0.026(5) 0.038(4)
C12 0.199(9) 0.223(10) 0.093(5) -0.023(6) -0.013(5) -0.025(8)
C8 0.117(5) 0.205(7) 0.181(6) 0.022(6) -0.058(5) -0.033(5)
C44 0.145(6) 0.171(6) 0.175(7) 0.039(6) -0.049(5) 0.005(5)
C23 0.054(6) 0.142(11) 0.151(13) 0.001(9) 0.000(7) 0.027(7)
C22A 0.102(9) 0.188(14) 0.135(11) -0.048(11) -0.001(8) -0.005(9)
C24A 0.088(8) 0.197(16) 0.114(10) 0.002(11) 0.048(7) 0.019(10)
C23A 0.063(6) 0.182(13) 0.102(9) 0.030(10) 0.003(6) -0.016(8)
O6A 0.069(9) 0.104(7) 0.067(5) 0.004(5) 0.026(5) 0.033(7)
O1A 0.064(8) 0.081(6) 0.043(4) -0.008(4) 0.009(4) -0.009(6)
O4 0.173(5) 0.159(5) 0.161(5) 0.025(4) 0.074(4) 0.017(4)
O5 0.199(7) 0.178(6) 0.222(8) 0.025(5) 0.051(6) 0.021(5)
C5 0.121(7) 0.174(8) 0.125(7) -0.008(7) 0.073(6) 0.005(7)
C15A 0.108(11) 0.159(14) 0.074(9) -0.022(9) 0.061(8) -0.004(10)
C27 0.114(8) 0.170(10) 0.111(8) -0.025(8) 0.080(7) 0.011(8)
C36 0.237(8) 0.078(4) 0.219(8) 0.005(5) 0.071(7) -0.039(5)
C38 0.207(8) 0.114(5) 0.242(8) -0.005(6) 0.044(7) -0.040(5)
C39 0.246(9) 0.128(6) 0.266(9) 0.006(6) 0.090(7) 0.009(6)
N44 0.146(7) 0.190(9) 0.229(11) 0.014(8) 0.036(7) 0.015(6)
C45 0.175(8) 0.139(6) 0.127(6) -0.008(5) 0.071(6) -0.014(6)
C43 0.191(9) 0.191(8) 0.208(9) -0.027(7) 0.111(7) -0.019(7)
C1 0.139(6) 0.244(8) 0.138(6) -0.095(6) -0.024(5) -0.001(6)

loop_
_atom_type_symbol
_atom_type_description
_atom_type_scat_dispersion_real
_atom_type_scat_dispersion_imag
_atom_type_scat_source
C C 0.0137 0.0067 'International Tables Vol C Tables 4.2.6.8 and 6.1.1.4'
H H 0.0000 0.0000 'International Tables Vol C Tables 4.2.6.8 and 6.1.1.4'
N N 0.0241 0.0134 'International Tables Vol C Tables 4.2.6.8 and 6.1.1.4'
O O 0.0389 0.0241 'International Tables Vol C Tables 4.2.6.8 and 6.1.1.4'
Ti Ti 0.3343 1.4243 'International Tables Vol C Tables 4.2.6.8 and 6.1.1.4'

loop_
_geom_angle_atom_site_label_1
_geom_angle_atom_site_label_2
_geom_angle_atom_site_label_3
_geom_angle
_geom_angle_site_symmetry_1
_geom_angle_site_symmetry_3
_geom_angle_publ_flag
O00C Ti01 Ti06 87.70(7) . . ?
O00I Ti01 Ti06 120.84(7) 2_655 . ?
O00I Ti01 O00C 77.07(9) 2_655 . ?
O00J Ti01 Ti06 38.42(7) . . ?
O00J Ti01 O00C 90.63(10) . . ?
O00J Ti01 O00I 84.36(9) . 2_655 ?
O00P Ti01 Ti06 141.79(9) . . ?
O00P Ti01 O00C 86.80(10) . . ?
O00P Ti01 O00I 94.58(11) . 2_655 ?
O00P Ti01 O00J 177.38(11) . . ?
O00P Ti01 O00R 103.40(11) . . ?
O00R Ti01 Ti06 38.65(7) . . ?
O00R Ti01 O00C 88.56(10) . . ?
O00R Ti01 O00I 156.33(10) . 2_655 ?
O00R Ti01 O00J 77.00(10) . . ?
O00V Ti01 Ti06 100.58(9) . . ?
O00V Ti01 O00C 166.65(11) . . ?
O00V Ti01 O00I 89.66(11) . 2_655 ?
O00V Ti01 O00J 89.51(11) . . ?
O00V Ti01 O00P 92.89(12) . . ?
O00V Ti01 O00R 104.46(12) . . ?
O009 Ti02 Ti08 118.57(7) 2_655 . ?
O00E Ti02 Ti08 84.85(7) . . ?
O00E Ti02 O009 77.32(10) . 2_655 ?
O00L Ti02 Ti08 142.01(9) . . ?
O00L Ti02 O009 95.04(11) . 2_655 ?
O00L Ti02 O00E 86.02(10) . . ?
O00L Ti02 O00N 174.50(12) . . ?
O00N Ti02 Ti08 38.48(8) . . ?
O00N Ti02 O009 82.36(10) . 2_655 ?
O00N Ti02 O00E 88.68(10) . . ?
O00O Ti02 Ti08 39.78(8) . . ?
O00O Ti02 O009 157.03(11) . 2_655 ?
O00O Ti02 O00E 90.70(11) . . ?
O00O Ti02 O00L 103.70(12) . . ?
O00O Ti02 O00N 77.78(11) . . ?
O00X Ti02 Ti08 103.80(9) . . ?
O00X Ti02 O009 88.78(12) . 2_655 ?
O00X Ti02 O00E 165.97(12) . . ?
O00X Ti02 O00L 93.39(12) . . ?
O00X Ti02 O00N 91.40(12) . . ?
O00X Ti02 O00O 103.03(13) . . ?
O00A Ti03 Ti05 118.41(7) . . ?
O00A Ti03 O00F 76.86(9) . . ?
O00A Ti03 O00M 82.97(10) . . ?
O00D Ti03 Ti05 38.76(7) . . ?
O00D Ti03 O00A 154.08(10) . . ?
O00D Ti03 O00F 87.48(11) . . ?
O00D Ti03 O00K 102.53(11) . . ?
O00D Ti03 O00M 77.01(10) . . ?
O00F Ti03 Ti05 86.05(7) . . ?
O00K Ti03 Ti05 140.79(8) . . ?
O00K Ti03 O00A 96.95(11) . . ?
O00K Ti03 O00F 86.14(10) . . ?
O00K Ti03 O00M 178.17(11) . . ?
O00M Ti03 Ti05 38.55(7) . . ?
O00M Ti03 O00F 92.07(10) . . ?
O00Q Ti03 Ti05 103.29(9) . . ?
O00Q Ti03 O00A 90.08(11) . . ?
O00Q Ti03 O00D 105.88(12) . . ?
O00Q Ti03 O00F 166.55(11) . . ?
O00Q Ti03 O00K 92.33(11) . . ?
O00Q Ti03 O00M 89.50(11) . . ?
O00B Ti04 Ti07 119.47(7) . . ?
O00G Ti04 Ti07 85.23(7) . . ?
O00G Ti04 O00B 77.12(10) . . ?
O00H Ti04 Ti07 40.05(8) . . ?
O00H Ti04 O00B 158.09(10) . . ?
O00H Ti04 O00G 91.09(11) . . ?
O00H Ti04 O00T 78.66(10) . . ?
O00S Ti04 Ti07 102.94(9) . . ?
O00S Ti04 O00B 89.46(11) . . ?
O00S Ti04 O00G 166.51(11) . . ?
O00S Ti04 O00H 102.09(12) . . ?
O00S Ti04 O00T 91.86(11) . . ?
O00S Ti04 O00U 93.64(12) . . ?
O00T Ti04 Ti07 38.96(7) . . ?
O00T Ti04 O00B 82.46(10) . . ?
O00T Ti04 O00G 87.86(10) . . ?
O00U Ti04 Ti07 142.08(9) . . ?
O00U Ti04 O00B 94.19(11) . . ?
O00U Ti04 O00G 86.01(10) . . ?
O00U Ti04 O00H 103.46(12) . . ?
O00U Ti04 O00T 173.54(12) . . ?
Ti08 Ti05 Ti03 70.27(2) . . ?
O00D Ti05 Ti03 32.97(7) . . ?
O00D Ti05 Ti08 37.96(7) . . ?
O00M Ti05 Ti03 40.74(7) . . ?
O00M Ti05 Ti08 109.03(7) . . ?
O00M Ti05 O00D 73.44(10) . . ?
O00M Ti05 O012 89.96(12) . . ?
O00O Ti05 Ti03 109.31(8) . . ?
O00O Ti05 Ti08 41.96(7) . . ?
O00O Ti05 O00D 76.52(10) . . ?
O00O Ti05 O00M 149.96(10) . . ?
O00O Ti05 O012 86.69(13) . . ?
O00Y Ti05 Ti03 102.79(9) . . ?
O00Y Ti05 Ti08 120.93(9) . . ?
O00Y Ti05 O00D 111.06(12) . . ?
O00Y Ti05 O00M 93.34(12) . . ?
O00Y Ti05 O00O 97.62(12) . . ?
O00Y Ti05 O012 164.84(14) . . ?
O00Y Ti05 O017 87.04(16) . . ?
O012 Ti05 Ti03 89.33(10) . . ?
O012 Ti05 Ti08 71.54(11) . . ?
O012 Ti05 O00D 84.06(12) . . ?
O017 Ti05 Ti03 143.67(12) . . ?
O017 Ti05 Ti08 133.73(13) . . ?
O017 Ti05 O00D 161.81(15) . . ?
O017 Ti05 O00M 104.67(14) . . ?
O017 Ti05 O00O 103.76(14) . . ?
O017 Ti05 O012 77.82(16) . . ?
Ti07 Ti06 Ti01 70.58(2) . . ?
O00H Ti06 Ti01 110.25(8) . . ?
O00H Ti06 Ti07 41.82(7) . . ?
O00H Ti06 O00J 150.78(10) . . ?
O00H Ti06 O00R 76.73(10) . . ?
O00H Ti06 O013 86.42(13) . . ?
O00J Ti06 Ti01 40.57(7) . . ?
O00J Ti06 Ti07 109.79(7) . . ?
O00J Ti06 O00R 74.05(10) . . ?
O00J Ti06 O013 90.36(13) . . ?
O00R Ti06 Ti01 33.55(7) . . ?
O00R Ti06 Ti07 37.91(7) . . ?
O00R Ti06 O013 84.76(13) . . ?
O00W Ti06 Ti01 103.30(9) . . ?
O00W Ti06 Ti07 118.56(9) . . ?
O00W Ti06 O00H 96.75(12) . . ?
O00W Ti06 O00J 93.38(12) . . ?
O00W Ti06 O00R 109.33(11) . . ?
O00W Ti06 O010 89.06(15) . . ?
O00W Ti06 O013 165.90(14) . . ?
O010 Ti06 Ti01 139.32(11) . . ?
O010 Ti06 Ti07 136.10(11) . . ?
O010 Ti06 O00H 106.44(13) . . ?
O010 Ti06 O00J 101.05(13) . . ?
O010 Ti06 O00R 161.04(14) . . ?
O010 Ti06 O013 76.88(16) . . ?
O013 Ti06 Ti01 88.34(10) . . ?
O013 Ti06 Ti07 72.57(11) . . ?
Ti06 Ti07 Ti04 71.13(2) . . ?
O00H Ti07 Ti04 34.41(7) . . ?
O00H Ti07 Ti06 37.92(7) . . ?
O00H Ti07 O5 77.9(2) . . ?
O00R Ti07 Ti04 110.36(8) . . ?
O00R Ti07 Ti06 40.99(7) . . ?
O00R Ti07 O00H 75.95(10) . . ?
O00R Ti07 O00T 149.61(10) . . ?
O00R Ti07 O5 81.7(2) . . ?
O00T Ti07 Ti04 40.38(7) . . ?
O00T Ti07 Ti06 108.68(7) . . ?
O00T Ti07 O00H 74.47(10) . . ?
O00T Ti07 O5 98.6(2) . . ?
O1 Ti07 Ti04 113.4(2) . . ?
O1 Ti07 Ti06 131.8(2) . . ?
O1 Ti07 O00H 123.6(3) . . ?
O1 Ti07 O00R 103.96(17) . . ?
O1 Ti07 O00T 98.03(17) . . ?
O1 Ti07 O3 115.1(4) . . ?
O3 Ti07 Ti04 115.2(2) . . ?
O3 Ti07 Ti06 103.2(2) . . ?
O3 Ti07 O00H 121.0(3) . . ?
O3 Ti07 O00R 96.69(16) . . ?
O3 Ti07 O00T 92.59(16) . . ?
O3 Ti07 O1A 84.2(5) . . ?
O3 Ti07 O5 160.3(3) . . ?
O1A Ti07 Ti04 130.6(3) . . ?
O1A Ti07 Ti06 151.9(3) . . ?
O1A Ti07 O00H 153.5(4) . . ?
O1A Ti07 O00R 111.8(3) . . ?
O1A Ti07 O00T 97.9(3) . . ?
O1A Ti07 O5 78.3(5) . . ?
O5 Ti07 Ti04 83.4(2) . . ?
O5 Ti07 Ti06 88.6(2) . . ?
Ti05 Ti08 Ti02 70.59(2) . . ?
O00D Ti08 Ti02 110.23(7) . . ?
O00D Ti08 Ti05 41.55(7) . . ?
O00D Ti08 O00N 148.80(10) . . ?
O00D Ti08 O00O 76.33(10) . . ?
O00D Ti08 O4 83.41(18) . . ?
O00N Ti08 Ti02 40.32(7) . . ?
O00N Ti08 Ti05 107.26(7) . . ?
O00N Ti08 O00O 73.78(10) . . ?
O00N Ti08 O4 99.02(18) . . ?
O00O Ti08 Ti02 33.91(7) . . ?
O00O Ti08 Ti05 38.16(7) . . ?
O00O Ti08 O4 78.34(18) . . ?
O6 Ti08 Ti02 113.6(3) . . ?
O6 Ti08 Ti05 133.8(3) . . ?
O6 Ti08 O00D 105.1(2) . . ?
O6 Ti08 O00N 98.9(2) . . ?
O6 Ti08 O00O 124.0(4) . . ?
O6 Ti08 O2 115.7(5) . . ?
O2 Ti08 Ti02 115.1(2) . . ?
O2 Ti08 Ti05 100.7(2) . . ?
O2 Ti08 O00D 94.85(17) . . ?
O2 Ti08 O00N 92.38(16) . . ?
O2 Ti08 O00O 120.0(3) . . ?
O2 Ti08 O6A 85.3(6) . . ?
O2 Ti08 O4 160.7(3) . . ?
O6A Ti08 Ti02 130.2(3) . . ?
O6A Ti08 Ti05 153.5(3) . . ?
O6A Ti08 O00D 112.7(3) . . ?
O6A Ti08 O00N 98.1(2) . . ?
O6A Ti08 O00O 153.2(5) . . ?
O6A Ti08 O4 77.8(6) . . ?
O4 Ti08 Ti02 83.24(16) . . ?
O4 Ti08 Ti05 90.69(17) . . ?
C00Z O009 Ti02 115.5(3) . 2_655 ?
C011 O00A Ti03 116.3(2) . . ?
C011 O00B Ti04 115.1(2) . . ?
C015 O00C Ti01 114.6(3) . . ?
Ti03 O00D Ti05 108.27(11) . . ?
Ti03 O00D Ti08 147.82(14) . . ?
Ti08 O00D Ti05 100.49(11) . . ?
C019 O00E Ti02 114.4(3) . . ?
C016 O00F Ti03 115.7(2) . . ?
C016 O00G Ti04 115.4(2) . . ?
Ti04 O00H Ti06 147.77(14) . . ?
Ti04 O00H Ti07 105.54(11) . . ?
Ti06 O00H Ti07 100.26(11) . . ?
C014 O00I Ti01 114.8(3) . 2_655 ?
Ti06 O00J Ti01 101.01(10) . . ?
C026 O00J Ti01 130.3(2) . . ?
C026 O00J Ti06 128.7(2) . . ?
C01L O00K Ti03 135.1(2) . . ?
C01C O00L Ti02 131.4(2) . . ?
Ti05 O00M Ti03 100.71(11) . . ?
C01W O00M Ti03 132.1(2) . . ?
C01W O00M Ti05 127.1(2) . . ?
Ti08 O00N Ti02 101.19(12) . . ?
C02R O00N Ti02 133.6(2) . . ?
C02R O00N Ti08 125.0(2) . . ?
Ti02 O00O Ti05 146.15(15) . . ?
Ti02 O00O Ti08 106.31(12) . . ?
Ti05 O00O Ti08 99.88(11) . . ?
C01E O00P Ti01 136.4(2) . . ?
C01B O00Q Ti03 134.8(2) . . ?
Ti01 O00R Ti06 107.80(11) . . ?
Ti01 O00R Ti07 146.63(14) . . ?
Ti07 O00R Ti06 101.10(11) . . ?
C01U O00S Ti04 135.0(3) . . ?
Ti07 O00T Ti04 100.66(10) . . ?
C01I O00T Ti04 133.7(2) . . ?
C01I O00T Ti07 125.3(2) . . ?
C01X O00U Ti04 129.6(2) . . ?
C01R O00V Ti01 136.0(2) . . ?
C01M O00W Ti06 136.0(3) . . ?
C02Y O00X Ti02 136.8(3) . . ?
C02P O00Y Ti05 137.8(3) . . ?
O009 C00Z O009 128.5(5) 2_655 . ?
O009 C00Z C019 115.8(3) . . ?
O009 C00Z C019 115.8(3) 2_655 . ?
C057 O010 Ti06 125.1(4) . . ?
O00A C011 C016 114.8(3) . . ?
O00B C011 O00A 128.9(3) . . ?
O00B C011 C016 116.3(3) . . ?
C056 O012 Ti05 114.4(4) . . ?
C059 O013 Ti06 113.1(4) . . ?
O00I C014 O00I 127.1(5) . 2_655 ?
O00I C014 C015 116.5(2) 2_655 . ?
O00I C014 C015 116.5(2) . . ?
O00C C015 O00C 126.4(5) . 2_655 ?
O00C C015 C014 116.8(2) 2_655 . ?
O00C C015 C014 116.8(2) . . ?
O00F C016 O00G 127.8(3) . . ?
O00F C016 C011 116.2(3) . . ?
O00G C016 C011 116.1(3) . . ?
C05B O017 Ti05 122.6(4) . . ?
H01A C018 H01B 107.6 . . ?
C01A C018 H01A 108.7 . . ?
C01A C018 H01B 108.7 . . ?
C01A C018 C01G 114.4(3) . . ?
C01G C018 H01A 108.7 . . ?
C01G C018 H01B 108.7 . . ?
O00E C019 O00E 126.0(5) 2_655 . ?
O00E C019 C00Z 117.0(2) 2_655 . ?
O00E C019 C00Z 117.0(2) . . ?
C01I C01A C018 122.3(3) . . ?
C01J C01A C018 117.8(4) . . ?
C01J C01A C01I 119.8(4) . . ?
O00Q C01B C01D 118.7(4) . . ?
O00Q C01B C03C 118.3(4) . . ?
C01D C01B C03C 122.9(4) . . ?
O00L C01C C01N 117.4(3) . . ?
O00L C01C C028 120.6(4) . . ?
C028 C01C C01N 121.9(3) . . ?
C01B C01D C01V 121.9(4) . . ?
C01B C01D C029 116.3(4) . . ?
C029 C01D C01V 121.1(4) . . ?
O00P C01E C01Q 120.6(3) . . ?
O00P C01E C02B 118.8(3) . . ?
C02B C01E C01Q 120.5(3) . . ?
C01H C01F C027 121.5(4) . . ?
C01L C01F C01H 119.0(4) . . ?
C01L C01F C027 119.2(3) . . ?
C02E C01G C018 121.6(4) . . ?
C02E C01G C02V 118.2(4) . . ?
C02V C01G C018 120.2(4) . . ?
C01F C01H H01H 118.8 . . ?
C01F C01H C035 122.5(4) . . ?
C035 C01H H01H 118.8 . . ?
O00T C01I C01A 118.3(3) . . ?
C022 C01I O00T 120.6(3) . . ?
C022 C01I C01A 121.1(3) . . ?
C01A C01J H01J 119.7 . . ?
C01A C01J C03E 120.7(4) . . ?
C03E C01J H01J 119.7 . . ?
C02V O1 Ti07 139.9(6) . . ?
O00K C01L C01F 119.5(3) . . ?
O00K C01L C02G 119.9(3) . . ?
C01F C01L C02G 120.5(3) . . ?
O00W C01M C01Y 119.7(4) . . ?
O00W C01M C02S 118.8(4) . . ?
C01Y C01M C02S 121.4(4) . . ?
C01C C01N C02L 119.7(3) . . ?
C03Y C01N C01C 117.4(4) . . ?
C03Y C01N C02L 122.7(4) . . ?
C01W C01O C02C 122.0(4) . . ?
C01W C01O C02H 119.0(4) . . ?
C02H C01O C02C 118.9(4) . . ?
C02R C01P C021 122.1(4) . . ?
C02R C01P C03F 117.7(4) . . ?
C03F C01P C021 120.1(4) . . ?
C01E C01Q C023 121.1(4) . . ?
C04B C01Q C01E 118.1(4) . . ?
C04B C01Q C023 119.7(4) . . ?
O00V C01R C02O 119.0(4) . . ?
O00V C01R C02U 119.0(4) . . ?
C02U C01R C02O 121.9(4) . . ?
C01U C01S C020 117.5(4) . . ?
C01U C01S C02Z 121.5(4) . . ?
C020 C01S C02Z 120.1(4) . . ?
C01X C01T C02Z 121.3(4) . . ?
C01X C01T C039 118.1(4) . . ?
C039 C01T C02Z 120.3(4) . . ?
O00S C01U C01S 119.7(4) . . ?
O00S C01U C036 117.2(4) . . ?
C01S C01U C036 123.1(4) . . ?
C01D C01V H01C 107.2 . . ?
C01D C01V H01D 107.2 . . ?
C01D C01V C02G 120.6(4) . . ?
H01C C01V H01D 106.8 . . ?
C02G C01V H01C 107.2 . . ?
C02G C01V H01D 107.2 . . ?
O00M C01W C02A 120.6(4) . . ?
C01O C01W O00M 118.7(4) . . ?
C01O C01W C02A 120.6(4) . . ?
O00U C01X C01T 121.3(3) . . ?
O00U C01X C037 117.8(3) . . ?
C01T C01X C037 120.9(3) . . ?
C01M C01Y C02I 120.2(3) . . ?
C03L C01Y C01M 119.2(4) . . ?
C03L C01Y C02I 120.6(4) . . ?
C026 C01Z C02I 122.1(4) . . ?
C03W C01Z C026 118.3(5) . . ?
C03W C01Z C02I 119.6(4) . . ?
C01S C020 H020 118.7 . . ?
C03P C020 C01S 122.6(4) . . ?
C03P C020 H020 118.7 . . ?
C01P C021 H02A 108.6 . . ?
C01P C021 H02B 108.6 . . ?
C01P C021 C024 114.8(3) . . ?
H02A C021 H02B 107.5 . . ?
C024 C021 H02A 108.6 . . ?
C024 C021 H02B 108.6 . . ?
C01I C022 C02T 124.7(4) . . ?
C01I C022 C032 117.4(4) . . ?
C032 C022 C02T 117.9(4) . . ?
C01Q C023 H02C 106.7 . . ?
C01Q C023 H02D 106.7 . . ?
H02C C023 H02D 106.6 . . ?
C02O C023 C01Q 122.4(4) . . ?
C02O C023 H02C 106.7 . . ?
C02O C023 H02D 106.7 . . ?
C02D C024 C021 121.7(4) . . ?
C02D C024 C03D 118.2(4) . . ?
C03D C024 C021 120.0(4) . . ?
C02R C025 C03M 122.7(4) . . ?
C03X C025 C02R 117.4(4) . . ?
C03X C025 C03M 119.9(4) . . ?
O00J C026 C01Z 119.1(4) . . ?
O00J C026 C02F 118.9(4) . . ?
C01Z C026 C02F 122.0(4) . . ?
C01F C027 H02E 107.6 . . ?
C01F C027 H02F 107.6 . . ?
H02E C027 H02F 107.0 . . ?
C03A C027 C01F 118.9(3) . . ?
C03A C027 H02E 107.6 . . ?
C03A C027 H02F 107.6 . . ?
C01C C028 C02J 122.5(4) . . ?
C01C C028 C03Z 115.6(4) . . ?
C03Z C028 C02J 121.5(4) . . ?
C01D C029 H029 118.1 . . ?
C03K C029 C01D 123.7(4) . . ?
C03K C029 H029 118.1 . . ?
C01W C02A C043 122.9(4) . . ?
C02N C02A C01W 118.3(4) . . ?
C02N C02A C043 118.6(4) . . ?
C01E C02B C031 120.1(3) . . ?
C01E C02B C03V 119.0(4) . . ?
C03V C02B C031 120.7(4) . . ?
C01O C02C H02G 108.5 . . ?
C01O C02C H02H 108.5 . . ?
C01O C02C C02Q 115.0(3) . . ?
H02G C02C H02H 107.5 . . ?
C02Q C02C H02G 108.5 . . ?
C02Q C02C H02H 108.5 . . ?
C024 C02D C03A 121.6(4) . . ?
C024 C02D O6 115.9(4) . . ?
C03A C02D O6 120.0(4) . . ?
O6A C02D C024 120.5(5) . . ?
O6A C02D C03A 113.1(5) . . ?
C01G C02E H02I 118.5 . . ?
C01G C02E C02K 123.0(4) . . ?
C02K C02E H02I 118.5 . . ?
C026 C02F C03S 123.2(4) . . ?
C03T C02F C026 117.0(4) . . ?
C03T C02F C03S 119.8(4) . . ?
C01L C02G C01V 121.7(3) . . ?
C02M C02G C01L 117.8(4) . . ?
C02M C02G C01V 119.6(4) . . ?
C01O C02H H02J 119.2 . . ?
C042 C02H C01O 121.5(5) . . ?
C042 C02H H02J 119.2 . . ?
C01Y C02I H02K 108.7 . . ?
C01Y C02I H02L 108.7 . . ?
C01Z C02I C01Y 114.4(3) . . ?
C01Z C02I H02K 108.7 . . ?
C01Z C02I H02L 108.7 . . ?
H02K C02I H02L 107.6 . . ?
C028 C02J H02M 107.2 . . ?
C028 C02J H02N 107.2 . . ?
C028 C02J C030 120.4(4) . . ?
H02M C02J H02N 106.9 . . ?
C030 C02J H02M 107.2 . . ?
C030 C02J H02N 107.2 . . ?
C02E C02K C04P 122.3(4) . . ?
C02X C02K C02E 116.2(4) . . ?
C02X C02K C04P 121.5(4) . . ?
C01N C02L H02O 107.7 . . ?
C01N C02L H02P 107.7 . . ?
C01N C02L C033 118.5(4) . . ?
H02O C02L H02P 107.1 . . ?
C033 C02L H02O 107.7 . . ?
C033 C02L H02P 107.7 . . ?
C02G C02M H02Q 118.5 . . ?
C035 C02M C02G 123.0(4) . . ?
C035 C02M H02Q 118.5 . . ?
C02A C02N H02R 118.5 . . ?
C02A C02N C042 123.0(5) . . ?
C042 C02N H02R 118.5 . . ?
C01R C02O C023 122.2(4) . . ?
C01R C02O C04H 117.7(4) . . ?
C04H C02O C023 119.3(4) . . ?
O00Y C02P C02Q 119.9(4) . . ?
O00Y C02P C033 119.7(4) . . ?
C02Q C02P C033 120.4(4) . . ?
C02P C02Q C02C 120.0(3) . . ?
C02P C02Q C038 120.4(4) . . ?
C038 C02Q C02C 119.6(4) . . ?
O00N C02R C01P 118.9(4) . . ?
O00N C02R C025 120.4(4) . . ?
C01P C02R C025 120.7(4) . . ?
C01M C02S C02W 121.8(4) . . ?
C04A C02S C01M 116.7(4) . . ?
C04A C02S C02W 121.5(4) . . ?
C022 C02T H02S 108.7 . . ?
C022 C02T H02T 108.7 . . ?
H02S C02T H02T 107.6 . . ?
C036 C02T C022 114.2(4) . . ?
C036 C02T H02S 108.7 . . ?
C036 C02T H02T 108.7 . . ?
C01R C02U C03S 120.5(4) . . ?
C048 C02U C01R 118.8(4) . . ?
C048 C02U C03S 120.4(4) . . ?
C01G C02V O1 116.8(4) . . ?
C03H C02V C01G 120.9(4) . . ?
C03H C02V O1 120.5(4) . . ?
O1A C02V C01G 120.0(5) . . ?
O1A C02V C03H 112.4(5) . . ?
C02S C02W H02U 108.3 . . ?
C02S C02W H02V 108.3 . . ?
C02S C02W C037 115.9(4) . . ?
H02U C02W H02V 107.4 . . ?
C037 C02W H02U 108.3 . . ?
C037 C02W H02V 108.3 . . ?
C02K C02X H02X 118.0 . . ?
C02K C02X C03H 123.9(4) . . ?
C03H C02X H02X 118.0 . . ?
O00X C02Y C030 118.4(4) . . ?
O00X C02Y C03I 119.2(4) . . ?
C03I C02Y C030 122.2(4) . . ?
C01S C02Z C01T 121.7(4) . . ?
C01S C02Z H02W 106.9 . . ?
C01S C02Z H02Y 106.9 . . ?
C01T C02Z H02W 106.9 . . ?
C01T C02Z H02Y 106.9 . . ?
H02W C02Z H02Y 106.7 . . ?
C02Y C030 C02J 121.7(4) . . ?
C041 C030 C02J 119.8(4) . . ?
C041 C030 C02Y 117.6(4) . . ?
C02B C031 H03A 107.9 . . ?
C02B C031 H03B 107.9 . . ?
H03A C031 H03B 107.2 . . ?
C03H C031 C02B 117.7(3) . . ?
C03H C031 H03A 107.9 . . ?
C03H C031 H03B 107.9 . . ?
C022 C032 H032 118.3 . . ?
C03E C032 C022 123.4(4) . . ?
C03E C032 H032 118.3 . . ?
C02P C033 C02L 120.7(4) . . ?
C045 C033 C02L 122.4(4) . . ?
C045 C033 C02P 116.8(4) . . ?
C036 C034 H034 118.5 . . ?
C036 C034 C03P 123.1(4) . . ?
C03P C034 H034 118.5 . . ?
C01H C035 C9 121.1(4) . . ?
C02M C035 C01H 117.0(4) . . ?
C02M C035 C9 121.8(4) . . ?
C01U C036 C02T 120.1(4) . . ?
C034 C036 C01U 116.3(4) . . ?
C034 C036 C02T 123.5(4) . . ?
C01X C037 C02W 119.1(4) . . ?
C03Q C037 C01X 118.6(4) . . ?
C03Q C037 C02W 122.2(4) . . ?
C02Q C038 H038 119.3 . . ?
C040 C038 C02Q 121.4(5) . . ?
C040 C038 H038 119.3 . . ?
C01T C039 H039 119.0 . . ?
C01T C039 C03N 122.1(4) . . ?
C03N C039 H039 119.0 . . ?
C02D C03A C027 119.2(4) . . ?
C03U C03A C027 121.9(4) . . ?
C03U C03A C02D 118.4(4) . . ?
C02D O6 Ti08 138.8(7) . . ?
C01B C03C C03J 117.0(4) . . ?
C01B C03C C043 120.8(4) . . ?
C03J C03C C043 122.0(4) . . ?
C024 C03D H03D 119.0 . . ?
C04J C03D C024 122.0(4) . . ?
C04J C03D H03D 119.0 . . ?
C01J C03E C04D 121.6(4) . . ?
C032 C03E C01J 117.6(4) . . ?
C032 C03E C04D 120.8(4) . . ?
C01P C03F H03F 118.2 . . ?
C049 C03F C01P 123.7(5) . . ?
C049 C03F H03F 118.2 . . ?
C02V C03H C031 119.6(4) . . ?
C02X C03H C02V 117.5(4) . . ?
C02X C03H C031 122.9(4) . . ?
C02Y C03I C03M 118.9(4) . . ?
C02Y C03I C044 118.4(4) . . ?
C044 C03I C03M 122.6(4) . . ?
C03C C03J H03J 119.0 . . ?
C03K C03J C03C 121.9(5) . . ?
C03K C03J H03J 119.0 . . ?
C029 C03K C03J 118.1(4) . . ?
C029 C03K C35 120.9(5) . . ?
C03J C03K C35 121.0(5) . . ?
C01Y C03L H03L 119.2 . . ?
C01Y C03L C04G 121.5(5) . . ?
C04G C03L H03L 119.2 . . ?
C025 C03M C03I 111.5(4) . . ?
C025 C03M H03C 109.3 . . ?
C025 C03M H03E 109.3 . . ?
C03I C03M H03C 109.3 . . ?
C03I C03M H03E 109.3 . . ?
H03C C03M H03E 108.0 . . ?
C039 C03N C03R 120.1(4) . . ?
C03Q C03N C039 117.2(4) . . ?
C03Q C03N C03R 122.6(4) . . ?
C020 C03P C034 117.4(4) . . ?
C020 C03P C26 122.6(5) . . ?
C034 C03P C26 120.0(4) . . ?
C037 C03Q H03Q 118.6 . . ?
C03N C03Q C037 122.8(4) . . ?
C03N C03Q H03Q 118.6 . . ?
C03N C03R C04I 112.5(4) . . ?
C03N C03R C04M 108.4(4) . . ?
C03N C03R C04R 108.6(4) . . ?
C04I C03R C04M 107.7(5) . . ?
C04I C03R C04R 109.8(5) . . ?
C04M C03R C04R 109.8(4) . . ?
C02F C03S C02U 113.5(4) . . ?
C02F C03S H03G 108.9 . . ?
C02F C03S H03H 108.9 . . ?
C02U C03S H03G 108.9 . . ?
C02U C03S H03H 108.9 . . ?
H03G C03S H03H 107.7 . . ?
C02F C03T H03T 118.7 . . ?
C04C C03T C02F 122.7(5) . . ?
C04C C03T H03T 118.7 . . ?
C03A C03U H03U 118.9 . . ?
C03A C03U C04J 122.1(4) . . ?
C04J C03U H03U 118.9 . . ?
C02B C03V H03V 119.3 . . ?
C04O C03V C02B 121.4(4) . . ?
C04O C03V H03V 119.3 . . ?
C01Z C03W H03W 118.9 . . ?
C04C C03W C01Z 122.3(5) . . ?
C04C C03W H03W 118.9 . . ?
C025 C03X H03X 118.3 . . ?
C025 C03X C049 123.4(5) . . ?
C049 C03X H03X 118.3 . . ?
C01N C03Y H03Y 118.5 . . ?
C047 C03Y C01N 122.9(5) . . ?
C047 C03Y H03Y 118.5 . . ?
C028 C03Z H03Z 117.3 . . ?
C047 C03Z C028 125.4(5) . . ?
C047 C03Z H03Z 117.3 . . ?
C038 C040 C045 117.4(4) . . ?
C038 C040 C2 121.3(5) . . ?
C045 C040 C2 121.3(5) . . ?
C030 C041 H041 119.2 . . ?
C030 C041 C04S 121.7(5) . . ?
C04S C041 H041 119.2 . . ?
C02H C042 C04U 121.6(5) . . ?
C02N C042 C02H 117.5(4) . . ?
C02N C042 C04U 120.8(5) . . ?
C02A C043 H04A 109.1 . . ?
C02A C043 H04B 109.1 . . ?
C03C C043 C02A 112.3(4) . . ?
C03C C043 H04A 109.1 . . ?
C03C C043 H04B 109.1 . . ?
H04A C043 H04B 107.9 . . ?
C03I C044 H044 118.7 . . ?
C04S C044 C03I 122.6(5) . . ?
C04S C044 H044 118.7 . . ?
C033 C045 H045 118.2 . . ?
C040 C045 C033 123.6(4) . . ?
C040 C045 H045 118.2 . . ?
C03Y C047 C6 123.5(5) . . ?
C03Z C047 C03Y 116.6(4) . . ?
C03Z C047 C6 119.3(5) . . ?
C02U C048 H048 119.3 . . ?
C04K C048 C02U 121.3(5) . . ?
C04K C048 H048 119.3 . . ?
C03F C049 C03X 117.1(5) . . ?
C03F C049 C04T 123.7(5) . . ?
C03X C049 C04T 119.2(5) . . ?
C02S C04A H04C 118.3 . . ?
C04G C04A C02S 123.3(5) . . ?
C04G C04A H04C 118.3 . . ?
C01Q C04B H04D 119.0 . . ?
C01Q C04B C04O 121.9(5) . . ?
C04O C04B H04D 119.0 . . ?
C03T C04C C050 119.7(6) . . ?
C03W C04C C03T 117.7(4) . . ?
C03W C04C C050 122.5(5) . . ?
C03E C04D C04E 108.0(4) . . ?
C04F C04D C03E 112.9(4) . . ?
C04F C04D C04E 108.6(5) . . ?
C04F C04D C04Y 108.9(5) . . ?
C04Y C04D C03E 108.4(4) . . ?
C04Y C04D C04E 109.9(5) . . ?
C04D C04E H04E 109.5 . . ?
C04D C04E H04F 109.5 . . ?
C04D C04E H04G 109.5 . . ?
H04E C04E H04F 109.5 . . ?
H04E C04E H04G 109.5 . . ?
H04F C04E H04G 109.5 . . ?
C04D C04F H04H 109.5 . . ?
C04D C04F H04I 109.5 . . ?
C04D C04F H04J 109.5 . . ?
H04H C04F H04I 109.5 . . ?
H04H C04F H04J 109.5 . . ?
H04I C04F H04J 109.5 . . ?
C03L C04G C05D 121.0(5) . . ?
C04A C04G C03L 117.8(4) . . ?
C04A C04G C05D 121.3(5) . . ?
C02O C04H H04K 119.6 . . ?
C02O C04H C04K 120.8(5) . . ?
C04K C04H H04K 119.6 . . ?
C03R C04I H04L 109.5 . . ?
C03R C04I H04M 109.5 . . ?
C03R C04I H04N 109.5 . . ?
H04L C04I H04M 109.5 . . ?
H04L C04I H04N 109.5 . . ?
H04M C04I H04N 109.5 . . ?
C03D C04J C03U 117.6(4) . . ?
C03D C04J C055 119.3(4) . . ?
C03U C04J C055 123.1(4) . . ?
C048 C04K C04H 119.3(5) . . ?
C048 C04K C37 122.1(6) . . ?
C04H C04K C37 118.2(6) . . ?
C42 C26 C03P 109.4(5) . . ?
C42 C26 C40 108.0(7) . . ?
C41 C26 C03P 109.3(6) . . ?
C41 C26 C42 111.1(6) . . ?
C41 C26 C40 108.1(6) . . ?
C40 C26 C03P 110.9(5) . . ?
C03R C04M H04O 109.5 . . ?
C03R C04M H04P 109.5 . . ?
C03R C04M H04Q 109.5 . . ?
H04O C04M H04P 109.5 . . ?
H04O C04M H04Q 109.5 . . ?
H04P C04M H04Q 109.5 . . ?
C03V C04O C04B 118.9(4) . . ?
C03V C04O C20 118.7(5) . . ?
C04B C04O C20 122.4(5) . . ?
C02K C04P C31 105.9(6) . . ?
C32 C04P C02K 112.3(6) . . ?
C32 C04P C30 113.5(6) . . ?
C32 C04P C31 102.6(7) . . ?
C30 C04P C02K 113.5(5) . . ?
C30 C04P C31 108.1(7) . . ?
C03R C04R H04R 109.5 . . ?
C03R C04R H04S 109.5 . . ?
C03R C04R H04T 109.5 . . ?
H04R C04R H04S 109.5 . . ?
H04R C04R H04T 109.5 . . ?
H04S C04R H04T 109.5 . . ?
C041 C04S C058 121.1(5) . . ?
C044 C04S C041 117.4(5) . . ?
C044 C04S C058 121.3(5) . . ?
C049 C04T C04V 112.0(5) . . ?
C05U C04T C049 110.4(6) . . ?
C05U C04T C04V 109.4(6) . . ?
C05U C04T C062 109.6(8) . . ?
C062 C04T C049 107.2(5) . . ?
C062 C04T C04V 108.1(7) . . ?
C17 C04U C042 112.9(6) . . ?
C17 C04U C18 112.0(6) . . ?
C17 C04U C16 100.8(8) . . ?
C18 C04U C042 109.4(6) . . ?
C18 C04U C16 112.8(8) . . ?
C16 C04U C042 108.7(6) . . ?
C04T C04V H04U 109.5 . . ?
C04T C04V H04V 109.5 . . ?
C04T C04V H04W 109.5 . . ?
H04U C04V H04V 109.5 . . ?
H04U C04V H04W 109.5 . . ?
H04V C04V H04W 109.5 . . ?
C03K C35 C15 109.3(6) . . ?
C03K C35 C15A 104.6(7) . . ?
C14 C35 C03K 107.9(6) . . ?
C14 C35 C15 97.1(8) . . ?
C13 C35 C03K 113.3(9) . . ?
C13 C35 C15 113.5(10) . . ?
C13 C35 C14 114.4(10) . . ?
C5 C35 C03K 114.3(10) . . ?
C5 C35 C15A 88.1(8) . . ?
C27 C35 C03K 111.0(11) . . ?
C27 C35 C5 131.8(15) . . ?
C27 C35 C15A 95.7(13) . . ?
C28 C9 C035 112.8(5) . . ?
C7 C9 C035 112.8(5) . . ?
C7 C9 C28 106.4(7) . . ?
C8 C9 C035 109.1(6) . . ?
C8 C9 C28 108.1(8) . . ?
C8 C9 C7 107.4(8) . . ?
C04D C04Y H04X 109.5 . . ?
C04D C04Y H04Y 109.5 . . ?
C04D C04Y H 109.5 . . ?
H04X C04Y H04Y 109.5 . . ?
H04X C04Y H 109.5 . . ?
H04Y C04Y H 109.5 . . ?
H04Z C04Z HA 109.5 . . ?
H04Z C04Z HB 109.5 . . ?
HA C04Z HB 109.5 . . ?
C050 C04Z H04Z 109.5 . . ?
C050 C04Z HA 109.5 . . ?
C050 C04Z HB 109.5 . . ?
C04C C050 C04Z 110.8(6) . . ?
C04C C050 C05X 106.1(6) . . ?
C04Z C050 C05X 104.7(6) . . ?
C25 C050 C04C 113.0(5) . . ?
C25 C050 C04Z 110.0(7) . . ?
C25 C050 C05X 111.9(9) . . ?
C04P C32 H32A 109.5 . . ?
C04P C32 H32B 109.5 . . ?
C04P C32 H32C 109.5 . . ?
H32A C32 H32B 109.5 . . ?
H32A C32 H32C 109.5 . . ?
H32B C32 H32C 109.5 . . ?
C4 C2 C040 111.4(6) . . ?
C4 C2 C3 103.1(7) . . ?
C4 C2 C1 119.0(8) . . ?
C3 C2 C040 107.4(6) . . ?
C1 C2 C040 111.8(6) . . ?
C1 C2 C3 102.6(8) . . ?
C04J C055 C12 108.5(7) . . ?
C10 C055 C04J 113.3(5) . . ?
C10 C055 C11 113.9(7) . . ?
C10 C055 C12 101.8(7) . . ?
C11 C055 C04J 113.1(5) . . ?
C11 C055 C12 105.1(6) . . ?
O012 C056 C05B 116.8(6) . . ?
O046 C056 O012 119.7(8) . . ?
O046 C056 C05B 123.5(8) . . ?
O010 C057 H057 126.8 . . ?
O010 C057 C059 106.4(5) . . ?
C059 C057 H057 126.8 . . ?
C065 C058 C04S 108.7(5) . . ?
C068 C058 C04S 112.9(6) . . ?
C068 C058 C065 113.5(10) . . ?
C068 C058 C06E 110.2(8) . . ?
C06E C058 C04S 104.8(9) . . ?
C06E C058 C065 106.2(9) . . ?
O013 C059 C057 117.0(5) . . ?
O04N C059 O013 118.3(9) . . ?
O04N C059 C057 124.7(7) . . ?
C055 C10 H10A 109.5 . . ?
C055 C10 H10B 109.5 . . ?
C055 C10 H10C 109.5 . . ?
H10A C10 H10B 109.5 . . ?
H10A C10 H10C 109.5 . . ?
H10B C10 H10C 109.5 . . ?
O017 C05B C056 106.8(5) . . ?
O017 C05B H05B 126.6 . . ?
C056 C05B H05B 126.6 . . ?
C055 C11 H11A 109.5 . . ?
C055 C11 H11B 109.5 . . ?
C055 C11 H11C 109.5 . . ?
H11A C11 H11B 109.5 . . ?
H11A C11 H11C 109.5 . . ?
H11B C11 H11C 109.5 . . ?
C04G C05D C23 105.5(7) . . ?
C04G C05D C22A 105.9(7) . . ?
C24 C05D C04G 112.9(6) . . ?
C24 C05D C23 98.6(10) . . ?
C22 C05D C04G 110.4(7) . . ?
C22 C05D C24 119.6(10) . . ?
C22 C05D C23 108.1(12) . . ?
C24A C05D C04G 111.3(8) . . ?
C24A C05D C22A 113.7(13) . . ?
C24A C05D C23A 117.0(11) . . ?
C23A C05D C04G 114.5(7) . . ?
C23A C05D C22A 92.7(7) . . ?
C26 C42 H42A 109.5 . . ?
C26 C42 H42B 109.5 . . ?
C26 C42 H42C 109.5 . . ?
H42A C42 H42B 109.5 . . ?
H42A C42 H42C 109.5 . . ?
H42B C42 H42C 109.5 . . ?
C26 C41 H41A 109.5 . . ?
C26 C41 H41B 109.5 . . ?
C26 C41 H41C 109.5 . . ?
H41A C41 H41B 109.5 . . ?
H41A C41 H41C 109.5 . . ?
H41B C41 H41C 109.5 . . ?
C04K C37 C38 111.0(8) . . ?
C36 C37 C04K 119.3(8) . . ?
C36 C37 C38 97.1(8) . . ?
C39 C37 C04K 111.4(9) . . ?
C39 C37 C36 109.0(10) . . ?
C39 C37 C38 107.9(9) . . ?
H29A C29 H29B 109.5 . . ?
H29A C29 H29C 109.5 . . ?
H29B C29 H29C 109.5 . . ?
C6 C29 H29A 109.5 . . ?
C6 C29 H29B 109.5 . . ?
C6 C29 H29C 109.5 . . ?
C047 C6 C34 110.0(7) . . ?
C29 C6 C047 113.6(6) . . ?
C29 C6 C33 125.3(7) . . ?
C29 C6 C34 100.2(6) . . ?
C33 C6 C047 111.8(5) . . ?
C33 C6 C34 91.2(7) . . ?
C04O C20 C44 105.6(7) . . ?
C21 C20 C04O 114.9(6) . . ?
C21 C20 C44 100.8(8) . . ?
C19 C20 C04O 111.8(6) . . ?
C19 C20 C21 118.7(8) . . ?
C19 C20 C44 102.6(8) . . ?
C04U C17 H17A 109.5 . . ?
C04U C17 H17B 109.5 . . ?
C04U C17 H17C 109.5 . . ?
H17A C17 H17B 109.5 . . ?
H17A C17 H17C 109.5 . . ?
H17B C17 H17C 109.5 . . ?
C04U C18 H18A 109.5 . . ?
C04U C18 H18B 109.5 . . ?
C04U C18 H18C 109.5 . . ?
H18A C18 H18B 109.5 . . ?
H18A C18 H18C 109.5 . . ?
H18B C18 H18C 109.5 . . ?
C6 C33 H33A 109.4 . . ?
C6 C33 H33B 106.6 . . ?
C6 C33 H33C 112.3 . . ?
H33A C33 H33B 109.5 . . ?
H33A C33 H33C 109.5 . . ?
H33B C33 H33C 109.5 . . ?
C26 C40 H40A 108.8 . . ?
C26 C40 H40B 109.7 . . ?
C26 C40 H40C 110.0 . . ?
H40A C40 H40B 109.5 . . ?
H40A C40 H40C 109.5 . . ?
H40B C40 H40C 109.5 . . ?
C04P C30 H30A 109.5 . . ?
C04P C30 H30B 109.5 . . ?
C04P C30 H30C 109.5 . . ?
H30A C30 H30B 109.5 . . ?
H30A C30 H30C 109.5 . . ?
H30B C30 H30C 109.5 . . ?
C04T C05U H05A 109.5 . . ?
C04T C05U H05C 109.5 . . ?
C04T C05U H05D 109.5 . . ?
H05A C05U H05C 109.5 . . ?
H05A C05U H05D 109.5 . . ?
H05C C05U H05D 109.5 . . ?
C35 C15 H15A 109.5 . . ?
C35 C15 H15B 109.5 . . ?
C35 C15 H15C 109.5 . . ?
H15A C15 H15B 109.5 . . ?
H15A C15 H15C 109.5 . . ?
H15B C15 H15C 109.5 . . ?
C050 C05X H05E 109.5 . . ?
C050 C05X H05F 109.5 . . ?
C050 C05X H05G 109.5 . . ?
H05E C05X H05F 109.5 . . ?
H05E C05X H05G 109.5 . . ?
H05F C05X H05G 109.5 . . ?
C2 C4 H4A 109.5 . . ?
C2 C4 H4B 109.5 . . ?
C2 C4 H4C 109.5 . . ?
H4A C4 H4B 109.5 . . ?
H4A C4 H4C 109.5 . . ?
H4B C4 H4C 109.5 . . ?
C04T C062 H06A 109.5 . . ?
C04T C062 H06B 109.5 . . ?
C04T C062 H06C 109.5 . . ?
H06A C062 H06B 109.5 . . ?
H06A C062 H06C 109.5 . . ?
H06B C062 H06C 109.5 . . ?
C058 C065 H06D 109.5 . . ?
C058 C065 H06E 109.5 . . ?
C058 C065 H06F 109.5 . . ?
H06D C065 H06E 109.5 . . ?
H06D C065 H06F 109.5 . . ?
H06E C065 H06F 109.5 . . ?
C05D C24 H24A 109.5 . . ?
C05D C24 H24B 109.5 . . ?
C05D C24 H24C 109.5 . . ?
H24A C24 H24B 109.5 . . ?
H24A C24 H24C 109.5 . . ?
H24B C24 H24C 109.5 . . ?
C058 C068 H06G 109.5 . . ?
C058 C068 H06H 109.5 . . ?
C058 C068 H06I 109.5 . . ?
H06G C068 H06H 109.5 . . ?
H06G C068 H06I 109.5 . . ?
H06H C068 H06I 109.5 . . ?
C2 C3 H3A 109.5 . . ?
C2 C3 H3B 109.5 . . ?
C2 C3 H3C 109.5 . . ?
H3A C3 H3B 109.5 . . ?
H3A C3 H3C 109.5 . . ?
H3B C3 H3C 109.5 . . ?
C35 C14 H14A 109.5 . . ?
C35 C14 H14B 109.5 . . ?
C35 C14 H14C 109.5 . . ?
H14A C14 H14B 109.5 . . ?
H14A C14 H14C 109.5 . . ?
H14B C14 H14C 109.5 . . ?
C20 C21 H21A 109.5 . . ?
C20 C21 H21B 109.5 . . ?
C20 C21 H21C 109.5 . . ?
H21A C21 H21B 109.5 . . ?
H21A C21 H21C 109.5 . . ?
H21B C21 H21C 109.5 . . ?
C058 C06E H06J 109.5 . . ?
C058 C06E H06K 109.5 . . ?
C058 C06E H06L 109.5 . . ?
H06J C06E H06K 109.5 . . ?
H06J C06E H06L 109.5 . . ?
H06K C06E H06L 109.5 . . ?
C9 C28 H28A 109.5 . . ?
C9 C28 H28B 109.5 . . ?
C9 C28 H28C 109.5 . . ?
H28A C28 H28B 109.5 . . ?
H28A C28 H28C 109.5 . . ?
H28B C28 H28C 109.5 . . ?
C04P C31 H31A 109.5 . . ?
C04P C31 H31B 109.5 . . ?
C04P C31 H31C 109.5 . . ?
H31A C31 H31B 109.5 . . ?
H31A C31 H31C 109.5 . . ?
H31B C31 H31C 109.5 . . ?
C9 C7 H7A 109.5 . . ?
C9 C7 H7B 109.5 . . ?
C9 C7 H7C 109.5 . . ?
H7A C7 H7B 109.5 . . ?
H7A C7 H7C 109.5 . . ?
H7B C7 H7C 109.5 . . ?
C050 C25 H25A 109.5 . . ?
C050 C25 H25B 109.5 . . ?
C050 C25 H25C 109.5 . . ?
H25A C25 H25B 109.5 . . ?
H25A C25 H25C 109.5 . . ?
H25B C25 H25C 109.5 . . ?
C6 C34 H34A 108.7 . . ?
C6 C34 H34B 110.3 . . ?
C6 C34 H34C 109.6 . . ?
H34A C34 H34B 109.4 . . ?
H34A C34 H34C 109.5 . . ?
H34B C34 H34C 109.4 . . ?
C35 C13 H13A 109.5 . . ?
C35 C13 H13B 109.5 . . ?
C35 C13 H13C 109.5 . . ?
H13A C13 H13B 109.5 . . ?
H13A C13 H13C 109.5 . . ?
H13B C13 H13C 109.5 . . ?
C04U C16 H16A 109.5 . . ?
C04U C16 H16B 109.5 . . ?
C04U C16 H16C 109.5 . . ?
H16A C16 H16B 109.5 . . ?
H16A C16 H16C 109.5 . . ?
H16B C16 H16C 109.5 . . ?
C05D C22 H22A 109.5 . . ?
C05D C22 H22B 109.5 . . ?
C05D C22 H22C 109.5 . . ?
H22A C22 H22B 109.5 . . ?
H22A C22 H22C 109.5 . . ?
H22B C22 H22C 109.5 . . ?
C20 C19 H19A 109.5 . . ?
C20 C19 H19B 109.5 . . ?
C20 C19 H19C 109.5 . . ?
H19A C19 H19B 109.5 . . ?
H19A C19 H19C 109.5 . . ?
H19B C19 H19C 109.5 . . ?
C055 C12 H12A 109.5 . . ?
C055 C12 H12B 109.5 . . ?
C055 C12 H12C 109.5 . . ?
H12A C12 H12B 109.5 . . ?
H12A C12 H12C 109.5 . . ?
H12B C12 H12C 109.5 . . ?
C9 C8 H8A 109.5 . . ?
C9 C8 H8B 109.5 . . ?
C9 C8 H8C 109.5 . . ?
H8A C8 H8B 109.5 . . ?
H8A C8 H8C 109.5 . . ?
H8B C8 H8C 109.5 . . ?
C20 C44 H44A 109.5 . . ?
C20 C44 H44B 109.5 . . ?
C20 C44 H44C 109.5 . . ?
H44A C44 H44B 109.5 . . ?
H44A C44 H44C 109.5 . . ?
H44B C44 H44C 109.5 . . ?
C05D C23 H23A 109.5 . . ?
C05D C23 H23B 109.5 . . ?
C05D C23 H23C 109.5 . . ?
H23A C23 H23B 109.5 . . ?
H23A C23 H23C 109.5 . . ?
H23B C23 H23C 109.5 . . ?
C05D C22A H22D 109.5 . . ?
C05D C22A H22E 109.5 . . ?
C05D C22A H22F 109.5 . . ?
H22D C22A H22E 109.5 . . ?
H22D C22A H22F 109.5 . . ?
H22E C22A H22F 109.5 . . ?
C05D C24A H24D 109.5 . . ?
C05D C24A H24E 109.5 . . ?
C05D C24A H24F 109.5 . . ?
H24D C24A H24E 109.5 . . ?
H24D C24A H24F 109.5 . . ?
H24E C24A H24F 109.5 . . ?
C05D C23A H23D 109.5 . . ?
C05D C23A H23E 109.5 . . ?
C05D C23A H23F 109.5 . . ?
H23D C23A H23E 109.5 . . ?
H23D C23A H23F 109.5 . . ?
H23E C23A H23F 109.5 . . ?
C02D O6A Ti08 146.5(12) . . ?
C02V O1A Ti07 144.4(10) . . ?
C35 C5 H5A 109.5 . . ?
C35 C5 H5B 109.5 . . ?
C35 C5 H5C 109.5 . . ?
H5A C5 H5B 109.5 . . ?
H5A C5 H5C 109.5 . . ?
H5B C5 H5C 109.5 . . ?
C35 C15A H15D 109.5 . . ?
C35 C15A H15E 109.5 . . ?
C35 C15A H15F 109.5 . . ?
H15D C15A H15E 109.5 . . ?
H15D C15A H15F 109.5 . . ?
H15E C15A H15F 109.5 . . ?
C35 C27 H27A 138.1 . . ?
C35 C27 H27B 90.8 . . ?
C35 C27 H27C 96.8 . . ?
H27A C27 H27B 109.5 . . ?
H27A C27 H27C 109.5 . . ?
H27B C27 H27C 109.4 . . ?
C37 C36 H36A 109.9 . . ?
C37 C36 H36B 111.7 . . ?
C37 C36 H36C 106.7 . . ?
H36A C36 H36B 109.5 . . ?
H36A C36 H36C 109.5 . . ?
H36B C36 H36C 109.5 . . ?
C37 C38 H38A 107.4 . . ?
C37 C38 H38B 110.3 . . ?
C37 C38 H38C 110.8 . . ?
H38A C38 H38B 109.6 . . ?
H38A C38 H38C 109.4 . . ?
H38B C38 H38C 109.3 . . ?
C37 C39 H39A 109.5 . . ?
C37 C39 H39B 109.5 . . ?
C37 C39 H39C 109.5 . . ?
H39A C39 H39B 109.5 . . ?
H39A C39 H39C 109.5 . . ?
H39B C39 H39C 109.5 . . ?
H45A C45 H45B 109.5 . . ?
H45A C45 H45C 109.5 . . ?
H45B C45 H45C 109.5 . . ?
C43 C45 H45A 109.5 . . ?
C43 C45 H45B 109.5 . . ?
C43 C45 H45C 109.5 . . ?
N44 C43 C45 173.1(19) . . ?
C2 C1 H1A 109.5 . . ?
C2 C1 H1B 109.5 . . ?
C2 C1 H1C 109.5 . . ?
H1A C1 H1B 109.5 . . ?
H1A C1 H1C 109.5 . . ?
H1B C1 H1C 109.5 . . ?

loop_
_geom_bond_atom_site_label_1
_geom_bond_atom_site_label_2
_geom_bond_distance
_geom_bond_site_symmetry_2
_geom_bond_publ_flag
Ti01 Ti06 3.1716(9) . ?
Ti01 O00C 2.122(2) . ?
Ti01 O00I 2.120(2) 2_655 ?
Ti01 O00J 2.101(2) . ?
Ti01 O00P 1.840(2) . ?
Ti01 O00R 1.841(3) . ?
Ti01 O00V 1.810(3) . ?
Ti02 Ti08 3.1670(10) . ?
Ti02 O009 2.117(3) 2_655 ?
Ti02 O00E 2.115(3) . ?
Ti02 O00L 1.842(2) . ?
Ti02 O00N 2.089(2) . ?
Ti02 O00O 1.841(3) . ?
Ti02 O00X 1.799(3) . ?
Ti03 Ti05 3.1834(9) . ?
Ti03 O00A 2.105(3) . ?
Ti03 O00D 1.824(2) . ?
Ti03 O00F 2.118(2) . ?
Ti03 O00K 1.842(2) . ?
Ti03 O00M 2.115(2) . ?
Ti03 O00Q 1.811(3) . ?
Ti04 Ti07 3.1580(10) . ?
Ti04 O00B 2.126(3) . ?
Ti04 O00G 2.115(3) . ?
Ti04 O00H 1.852(3) . ?
Ti04 O00S 1.799(3) . ?
Ti04 O00T 2.082(2) . ?
Ti04 O00U 1.847(3) . ?
Ti05 Ti08 3.1114(10) . ?
Ti05 O00D 2.099(2) . ?
Ti05 O00M 2.019(3) . ?
Ti05 O00O 1.951(3) . ?
Ti05 O00Y 1.852(3) . ?
Ti05 O012 2.067(3) . ?
Ti05 O017 1.875(4) . ?
Ti06 Ti07 3.1126(9) . ?
Ti06 O00H 1.944(3) . ?
Ti06 O00J 2.008(3) . ?
Ti06 O00R 2.081(2) . ?
Ti06 O00W 1.850(3) . ?
Ti06 O010 1.859(3) . ?
Ti06 O013 2.087(3) . ?
Ti07 O00H 2.109(2) . ?
Ti07 O00R 1.949(2) . ?
Ti07 O00T 2.021(3) . ?
Ti07 O1 1.758(4) . ?
Ti07 O3 1.775(4) . ?
Ti07 O1A 1.829(8) . ?
Ti07 O5 2.393(9) . ?
Ti08 O00D 1.946(3) . ?
Ti08 O00N 2.009(3) . ?
Ti08 O00O 2.111(2) . ?
Ti08 O6 1.732(5) . ?
Ti08 O2 1.792(4) . ?
Ti08 O6A 1.847(9) . ?
Ti08 O4 2.343(6) . ?
O009 C00Z 1.248(3) . ?
O00A C011 1.264(4) . ?
O00B C011 1.244(4) . ?
O00C C015 1.255(3) . ?
O00E C019 1.259(3) . ?
O00F C016 1.248(4) . ?
O00G C016 1.251(4) . ?
O00I C014 1.258(3) . ?
O00J C026 1.394(4) . ?
O00K C01L 1.366(4) . ?
O00L C01C 1.363(4) . ?
O00M C01W 1.389(4) . ?
O00N C02R 1.382(5) . ?
O00P C01E 1.354(4) . ?
O00Q C01B 1.365(5) . ?
O00S C01U 1.370(5) . ?
O00T C01I 1.387(4) . ?
O00U C01X 1.359(4) . ?
O00V C01R 1.356(5) . ?
O00W C01M 1.373(5) . ?
O00X C02Y 1.362(5) . ?
O00Y C02P 1.359(5) . ?
C00Z C019 1.530(8) . ?
O010 C057 1.362(7) . ?
C011 C016 1.543(5) . ?
O012 C056 1.272(9) . ?
O013 C059 1.313(8) . ?
C014 C015 1.516(7) . ?
O017 C05B 1.368(7) . ?
C018 H01A 0.9900 . ?
C018 H01B 0.9900 . ?
C018 C01A 1.514(6) . ?
C018 C01G 1.518(5) . ?
C01A C01I 1.400(5) . ?
C01A C01J 1.390(5) . ?
C01B C01D 1.386(6) . ?
C01B C03C 1.403(6) . ?
C01C C01N 1.410(6) . ?
C01C C028 1.392(6) . ?
C01D C01V 1.506(6) . ?
C01D C029 1.402(6) . ?
C01E C01Q 1.426(6) . ?
C01E C02B 1.384(5) . ?
C01F C01H 1.393(5) . ?
C01F C01L 1.383(5) . ?
C01F C027 1.531(6) . ?
C01G C02E 1.376(6) . ?
C01G C02V 1.400(6) . ?
C01H H01H 0.9500 . ?
C01H C035 1.393(6) . ?
C01I C022 1.388(6) . ?
C01J H01J 0.9500 . ?
C01J C03E 1.404(6) . ?
O1 C02V 1.445(7) . ?
C01L C02G 1.418(5) . ?
C01M C01Y 1.399(6) . ?
C01M C02S 1.402(6) . ?
C01N C02L 1.495(6) . ?
C01N C03Y 1.392(6) . ?
C01O C01W 1.384(6) . ?
C01O C02C 1.507(6) . ?
C01O C02H 1.399(6) . ?
C01P C021 1.496(6) . ?
C01P C02R 1.397(6) . ?
C01P C03F 1.403(6) . ?
C01Q C023 1.538(6) . ?
C01Q C04B 1.372(6) . ?
C01R C02O 1.389(6) . ?
C01R C02U 1.384(6) . ?
C01S C01U 1.378(6) . ?
C01S C020 1.385(6) . ?
C01S C02Z 1.516(6) . ?
C01T C01X 1.386(6) . ?
C01T C02Z 1.520(6) . ?
C01T C039 1.410(6) . ?
C01U C036 1.409(6) . ?
C01V H01C 0.9900 . ?
C01V H01D 0.9900 . ?
C01V C02G 1.527(6) . ?
C01W C02A 1.391(6) . ?
C01X C037 1.404(6) . ?
C01Y C02I 1.519(6) . ?
C01Y C03L 1.379(6) . ?
C01Z C026 1.390(6) . ?
C01Z C02I 1.495(7) . ?
C01Z C03W 1.395(6) . ?
C020 H020 0.9500 . ?
C020 C03P 1.382(7) . ?
C021 H02A 0.9900 . ?
C021 H02B 0.9900 . ?
C021 C024 1.517(6) . ?
C022 C02T 1.525(6) . ?
C022 C032 1.402(6) . ?
C023 H02C 0.9900 . ?
C023 H02D 0.9900 . ?
C023 C02O 1.520(6) . ?
C024 C02D 1.381(6) . ?
C024 C03D 1.394(6) . ?
C025 C02R 1.414(6) . ?
C025 C03M 1.507(7) . ?
C025 C03X 1.380(7) . ?
C026 C02F 1.402(6) . ?
C027 H02E 0.9900 . ?
C027 H02F 0.9900 . ?
C027 C03A 1.522(6) . ?
C028 C02J 1.515(7) . ?
C028 C03Z 1.402(6) . ?
C029 H029 0.9500 . ?
C029 C03K 1.366(7) . ?
C02A C02N 1.382(6) . ?
C02A C043 1.527(6) . ?
C02B C031 1.511(6) . ?
C02B C03V 1.400(6) . ?
C02C H02G 0.9900 . ?
C02C H02H 0.9900 . ?
C02C C02Q 1.522(6) . ?
C02D C03A 1.395(6) . ?
C02D O6 1.485(8) . ?
C02D O6A 1.295(8) . ?
C02E H02I 0.9500 . ?
C02E C02K 1.394(6) . ?
C02F C03S 1.510(6) . ?
C02F C03T 1.397(6) . ?
C02G C02M 1.394(6) . ?
C02H H02J 0.9500 . ?
C02H C042 1.382(7) . ?
C02I H02K 0.9900 . ?
C02I H02L 0.9900 . ?
C02J H02M 0.9900 . ?
C02J H02N 0.9900 . ?
C02J C030 1.535(6) . ?
C02K C02X 1.376(6) . ?
C02K C04P 1.528(7) . ?
C02L H02O 0.9900 . ?
C02L H02P 0.9900 . ?
C02L C033 1.500(6) . ?
C02M H02Q 0.9500 . ?
C02M C035 1.389(7) . ?
C02N H02R 0.9500 . ?
C02N C042 1.381(7) . ?
C02O C04H 1.397(6) . ?
C02P C02Q 1.382(6) . ?
C02P C033 1.426(6) . ?
C02Q C038 1.394(6) . ?
C02S C02W 1.481(6) . ?
C02S C04A 1.401(6) . ?
C02T H02S 0.9900 . ?
C02T H02T 0.9900 . ?
C02T C036 1.518(6) . ?
C02U C03S 1.528(7) . ?
C02U C048 1.384(7) . ?
C02V C03H 1.395(6) . ?
C02V O1A 1.329(8) . ?
C02W H02U 0.9900 . ?
C02W H02V 0.9900 . ?
C02W C037 1.521(6) . ?
C02X H02X 0.9500 . ?
C02X C03H 1.385(6) . ?
C02Y C030 1.391(6) . ?
C02Y C03I 1.382(6) . ?
C02Z H02W 0.9900 . ?
C02Z H02Y 0.9900 . ?
C030 C041 1.387(7) . ?
C031 H03A 0.9900 . ?
C031 H03B 0.9900 . ?
C031 C03H 1.502(6) . ?
C032 H032 0.9500 . ?
C032 C03E 1.386(6) . ?
C033 C045 1.401(6) . ?
C034 H034 0.9500 . ?
C034 C036 1.380(6) . ?
C034 C03P 1.398(7) . ?
C035 C9 1.520(6) . ?
C037 C03Q 1.397(6) . ?
C038 H038 0.9500 . ?
C038 C040 1.390(7) . ?
C039 H039 0.9500 . ?
C039 C03N 1.412(6) . ?
C03A C03U 1.382(6) . ?
C03C C03J 1.408(6) . ?
C03C C043 1.482(6) . ?
C03D H03D 0.9500 . ?
C03D C04J 1.393(7) . ?
C03E C04D 1.545(6) . ?
C03F H03F 0.9500 . ?
C03F C049 1.345(7) . ?
C03I C03M 1.546(7) . ?
C03I C044 1.382(7) . ?
C03J H03J 0.9500 . ?
C03J C03K 1.386(7) . ?
C03K C35 1.544(7) . ?
C03L H03L 0.9500 . ?
C03L C04G 1.397(7) . ?
C03M H03C 0.9900 . ?
C03M H03E 0.9900 . ?
C03N C03Q 1.371(6) . ?
C03N C03R 1.532(6) . ?
C03P C26 1.545(7) . ?
C03Q H03Q 0.9500 . ?
C03R C04I 1.525(8) . ?
C03R C04M 1.542(8) . ?
C03R C04R 1.559(8) . ?
C03S H03G 0.9900 . ?
C03S H03H 0.9900 . ?
C03T H03T 0.9500 . ?
C03T C04C 1.399(8) . ?
C03U H03U 0.9500 . ?
C03U C04J 1.390(7) . ?
C03V H03V 0.9500 . ?
C03V C04O 1.370(7) . ?
C03W H03W 0.9500 . ?
C03W C04C 1.377(8) . ?
C03X H03X 0.9500 . ?
C03X C049 1.401(7) . ?
C03Y H03Y 0.9500 . ?
C03Y C047 1.382(7) . ?
C03Z H03Z 0.9500 . ?
C03Z C047 1.356(8) . ?
C040 C045 1.393(7) . ?
C040 C2 1.542(7) . ?
C041 H041 0.9500 . ?
C041 C04S 1.422(8) . ?
C042 C04U 1.555(7) . ?
C043 H04A 0.9900 . ?
C043 H04B 0.9900 . ?
C044 H044 0.9500 . ?
C044 C04S 1.370(8) . ?
C045 H045 0.9500 . ?
O046 C056 1.271(8) . ?
C047 C6 1.525(8) . ?
C048 H048 0.9500 . ?
C048 C04K 1.365(8) . ?
C049 C04T 1.538(7) . ?
C04A H04C 0.9500 . ?
C04A C04G 1.382(7) . ?
C04B H04D 0.9500 . ?
C04B C04O 1.402(7) . ?
C04C C050 1.552(7) . ?
C04D C04E 1.563(8) . ?
C04D C04F 1.503(8) . ?
C04D C04Y 1.523(8) . ?
C04E H04E 0.9800 . ?
C04E H04F 0.9800 . ?
C04E H04G 0.9800 . ?
C04F H04H 0.9800 . ?
C04F H04I 0.9800 . ?
C04F H04J 0.9800 . ?
C04G C05D 1.540(6) . ?
C04H H04K 0.9500 . ?
C04H C04K 1.401(7) . ?
C04I H04L 0.9800 . ?
C04I H04M 0.9800 . ?
C04I H04N 0.9800 . ?
C04J C055 1.535(7) . ?
C04K C37 1.515(9) . ?
C26 C42 1.484(9) . ?
C26 C41 1.467(10) . ?
C26 C40 1.505(9) . ?
C04M H04O 0.9800 . ?
C04M H04P 0.9800 . ?
C04M H04Q 0.9800 . ?
O04N C059 1.275(8) . ?
C04O C20 1.544(8) . ?
C04P C32 1.457(9) . ?
C04P C30 1.485(9) . ?
C04P C31 1.582(12) . ?
C04R H04R 0.9800 . ?
C04R H04S 0.9800 . ?
C04R H04T 0.9800 . ?
C04S C058 1.567(9) . ?
C04T C04V 1.536(10) . ?
C04T C05U 1.517(10) . ?
C04T C062 1.513(12) . ?
C04U C17 1.475(11) . ?
C04U C18 1.489(10) . ?
C04U C16 1.534(12) . ?
C04V H04U 0.9800 . ?
C04V H04V 0.9800 . ?
C04V H04W 0.9800 . ?
C35 C15 1.655(13) . ?
C35 C14 1.515(11) . ?
C35 C13 1.427(13) . ?
C35 C5 1.486(16) . ?
C35 C15A 1.678(14) . ?
C35 C27 1.478(18) . ?
C9 C28 1.514(10) . ?
C9 C7 1.498(11) . ?
C9 C8 1.474(12) . ?
C04Y H04X 0.9800 . ?
C04Y H04Y 0.9800 . ?
C04Y H 0.9800 . ?
C04Z H04Z 0.9800 . ?
C04Z HA 0.9800 . ?
C04Z HB 0.9800 . ?
C04Z C050 1.565(10) . ?
C050 C05X 1.554(12) . ?
C050 C25 1.445(10) . ?
C32 H32A 0.9800 . ?
C32 H32B 0.9800 . ?
C32 H32C 0.9800 . ?
C2 C4 1.433(11) . ?
C2 C3 1.526(12) . ?
C2 C1 1.496(12) . ?
C055 C10 1.454(9) . ?
C055 C11 1.487(9) . ?
C055 C12 1.589(13) . ?
C056 C05B 1.501(10) . ?
C057 H057 0.9500 . ?
C057 C059 1.470(11) . ?
C058 C065 1.488(11) . ?
C058 C068 1.467(13) . ?
C058 C06E 1.488(15) . ?
C10 H10A 0.9800 . ?
C10 H10B 0.9800 . ?
C10 H10C 0.9800 . ?
C05B H05B 0.9500 . ?
C11 H11A 0.9800 . ?
C11 H11B 0.9800 . ?
C11 H11C 0.9800 . ?
C05D C24 1.496(12) . ?
C05D C22 1.481(15) . ?
C05D C23 1.553(14) . ?
C05D C22A 1.568(14) . ?
C05D C24A 1.460(13) . ?
C05D C23A 1.499(13) . ?
C42 H42A 0.9800 . ?
C42 H42B 0.9800 . ?
C42 H42C 0.9800 . ?
C41 H41A 0.9800 . ?
C41 H41B 0.9800 . ?
C41 H41C 0.9800 . ?
C37 C36 1.463(13) . ?
C37 C38 1.583(13) . ?
C37 C39 1.425(9) . ?
C29 H29A 0.9800 . ?
C29 H29B 0.9800 . ?
C29 H29C 0.9800 . ?
C29 C6 1.458(7) . ?
C6 C33 1.480(10) . ?
C6 C34 1.578(8) . ?
C20 C21 1.455(10) . ?
C20 C19 1.424(8) . ?
C20 C44 1.567(15) . ?
C17 H17A 0.9800 . ?
C17 H17B 0.9800 . ?
C17 H17C 0.9800 . ?
C18 H18A 0.9800 . ?
C18 H18B 0.9800 . ?
C18 H18C 0.9800 . ?
C33 H33A 0.9794 . ?
C33 H33B 0.9808 . ?
C33 H33C 0.9799 . ?
C40 H40A 0.9804 . ?
C40 H40B 0.9803 . ?
C40 H40C 0.9802 . ?
C30 H30A 0.9800 . ?
C30 H30B 0.9800 . ?
C30 H30C 0.9800 . ?
C05U H05A 0.9800 . ?
C05U H05C 0.9800 . ?
C05U H05D 0.9800 . ?
C15 H15A 0.9800 . ?
C15 H15B 0.9800 . ?
C15 H15C 0.9800 . ?
C05X H05E 0.9800 . ?
C05X H05F 0.9800 . ?
C05X H05G 0.9800 . ?
C4 H4A 0.9800 . ?
C4 H4B 0.9800 . ?
C4 H4C 0.9800 . ?
C062 H06A 0.9800 . ?
C062 H06B 0.9800 . ?
C062 H06C 0.9800 . ?
C065 H06D 0.9800 . ?
C065 H06E 0.9800 . ?
C065 H06F 0.9800 . ?
C24 H24A 0.9800 . ?
C24 H24B 0.9800 . ?
C24 H24C 0.9800 . ?
C068 H06G 0.9800 . ?
C068 H06H 0.9800 . ?
C068 H06I 0.9800 . ?
C3 H3A 0.9800 . ?
C3 H3B 0.9800 . ?
C3 H3C 0.9800 . ?
C14 H14A 0.9800 . ?
C14 H14B 0.9800 . ?
C14 H14C 0.9800 . ?
C21 H21A 0.9800 . ?
C21 H21B 0.9800 . ?
C21 H21C 0.9800 . ?
C06E H06J 0.9800 . ?
C06E H06K 0.9800 . ?
C06E H06L 0.9800 . ?
C28 H28A 0.9800 . ?
C28 H28B 0.9800 . ?
C28 H28C 0.9800 . ?
C31 H31A 0.9800 . ?
C31 H31B 0.9800 . ?
C31 H31C 0.9800 . ?
C7 H7A 0.9800 . ?
C7 H7B 0.9800 . ?
C7 H7C 0.9800 . ?
C25 H25A 0.9800 . ?
C25 H25B 0.9800 . ?
C25 H25C 0.9800 . ?
C34 H34A 0.9806 . ?
C34 H34B 0.9792 . ?
C34 H34C 0.9802 . ?
C13 H13A 0.9800 . ?
C13 H13B 0.9800 . ?
C13 H13C 0.9800 . ?
C16 H16A 0.9800 . ?
C16 H16B 0.9800 . ?
C16 H16C 0.9800 . ?
C22 H22A 0.9800 . ?
C22 H22B 0.9800 . ?
C22 H22C 0.9800 . ?
C19 H19A 0.9800 . ?
C19 H19B 0.9800 . ?
C19 H19C 0.9800 . ?
C12 H12A 0.9800 . ?
C12 H12B 0.9800 . ?
C12 H12C 0.9800 . ?
C8 H8A 0.9800 . ?
C8 H8B 0.9800 . ?
C8 H8C 0.9800 . ?
C44 H44A 0.9800 . ?
C44 H44B 0.9800 . ?
C44 H44C 0.9800 . ?
C23 H23A 0.9800 . ?
C23 H23B 0.9800 . ?
C23 H23C 0.9800 . ?
C22A H22D 0.9800 . ?
C22A H22E 0.9800 . ?
C22A H22F 0.9800 . ?
C24A H24D 0.9800 . ?
C24A H24E 0.9800 . ?
C24A H24F 0.9800 . ?
C23A H23D 0.9800 . ?
C23A H23E 0.9800 . ?
C23A H23F 0.9800 . ?
C5 H5A 0.9800 . ?
C5 H5B 0.9800 . ?
C5 H5C 0.9800 . ?
C15A H15D 0.9800 . ?
C15A H15E 0.9800 . ?
C15A H15F 0.9800 . ?
C27 H27A 0.9794 . ?
C27 H27B 0.9803 . ?
C27 H27C 0.9795 . ?
C36 H36A 0.9797 . ?
C36 H36B 0.9800 . ?
C36 H36C 0.9795 . ?
C38 H38A 0.9788 . ?
C38 H38B 0.9790 . ?
C38 H38C 0.9814 . ?
C39 H39A 0.9800 . ?
C39 H39B 0.9800 . ?
C39 H39C 0.9800 . ?
N44 C43 1.006(14) . ?
C45 H45A 0.9800 . ?
C45 H45B 0.9800 . ?
C45 H45C 0.9800 . ?
C45 C43 1.396(9) . ?
C1 H1A 0.9800 . ?
C1 H1B 0.9800 . ?
C1 H1C 0.9800 . ?

loop_
_geom_torsion_atom_site_label_1
_geom_torsion_atom_site_label_2
_geom_torsion_atom_site_label_3
_geom_torsion_atom_site_label_4
_geom_torsion
_geom_torsion_site_symmetry_1
_geom_torsion_site_symmetry_2
_geom_torsion_site_symmetry_3
_geom_torsion_site_symmetry_4
_geom_torsion_publ_flag
Ti01 Ti06 O00W C01M 118.5(4) . . . . ?
Ti01 Ti06 O010 C057 83.2(5) . . . . ?
Ti01 O00C C015 O00C -175.65(17) . . . 2_655 ?
Ti01 O00C C015 C014 4.34(17) . . . . ?
Ti01 O00I C014 O00I 177.04(18) 2_655 . . 2_655 ?
Ti01 O00I C014 C015 -2.96(18) 2_655 . . . ?
Ti01 O00J C026 C01Z -101.1(4) . . . . ?
Ti01 O00J C026 C02F 78.8(4) . . . . ?
Ti01 O00P C01E C01Q 63.0(5) . . . . ?
Ti01 O00P C01E C02B -119.0(4) . . . . ?
Ti01 O00V C01R C02O 81.1(5) . . . . ?
Ti01 O00V C01R C02U -98.1(4) . . . . ?
Ti02 Ti08 O6 C02D 112.1(8) . . . . ?
Ti02 Ti08 O6A C02D -41.0(19) . . . . ?
Ti02 O009 C00Z O009 179.47(18) 2_655 . . 2_655 ?
Ti02 O009 C00Z C019 -0.53(18) 2_655 . . . ?
Ti02 O00E C019 O00E -177.33(17) . . . 2_655 ?
Ti02 O00E C019 C00Z 2.66(17) . . . . ?
Ti02 O00L C01C C01N -113.4(3) . . . . ?
Ti02 O00L C01C C028 67.6(5) . . . . ?
Ti02 O00N C02R C01P -107.9(4) . . . . ?
Ti02 O00N C02R C025 71.3(5) . . . . ?
Ti02 O00X C02Y C030 80.0(5) . . . . ?
Ti02 O00X C02Y C03I -96.2(5) . . . . ?
Ti03 Ti05 O00Y C02P 119.3(4) . . . . ?
Ti03 Ti05 O017 C05B 84.3(5) . . . . ?
Ti03 O00A C011 O00B 179.6(3) . . . . ?
Ti03 O00A C011 C016 0.2(4) . . . . ?
Ti03 O00F C016 O00G -176.5(3) . . . . ?
Ti03 O00F C016 C011 4.3(4) . . . . ?
Ti03 O00K C01L C01F -121.2(4) . . . . ?
Ti03 O00K C01L C02G 61.8(5) . . . . ?
Ti03 O00M C01W C01O -101.5(4) . . . . ?
Ti03 O00M C01W C02A 78.3(5) . . . . ?
Ti03 O00Q C01B C01D 78.5(5) . . . . ?
Ti03 O00Q C01B C03C -98.5(4) . . . . ?
Ti04 Ti07 O1 C02V 113.2(6) . . . . ?
Ti04 Ti07 O1A C02V -44.3(15) . . . . ?
Ti04 O00B C011 O00A -179.0(3) . . . . ?
Ti04 O00B C011 C016 0.3(4) . . . . ?
Ti04 O00G C016 O00F -176.8(3) . . . . ?
Ti04 O00G C016 C011 2.4(4) . . . . ?
Ti04 O00S C01U C01S 81.9(5) . . . . ?
Ti04 O00S C01U C036 -98.0(5) . . . . ?
Ti04 O00T C01I C01A -111.1(4) . . . . ?
Ti04 O00T C01I C022 69.5(5) . . . . ?
Ti04 O00U C01X C01T 69.5(5) . . . . ?
Ti04 O00U C01X C037 -109.6(4) . . . . ?
Ti05 Ti03 O00D Ti08 152.2(4) . . . . ?
Ti05 Ti03 O00K C01L 96.5(3) . . . . ?
Ti05 Ti03 O00Q C01B 118.4(3) . . . . ?
Ti05 Ti08 O6 C02D -162.7(5) . . . . ?
Ti05 Ti08 O6A C02D 95.0(10) . . . . ?
Ti05 O00M C01W C01O 79.9(4) . . . . ?
Ti05 O00M C01W C02A -100.3(4) . . . . ?
Ti05 O00Y C02P C02Q -84.4(5) . . . . ?
Ti05 O00Y C02P C033 97.9(5) . . . . ?
Ti05 O012 C056 O046 -178.5(5) . . . . ?
Ti05 O012 C056 C05B 1.8(7) . . . . ?
Ti05 O017 C05B C056 -14.3(7) . . . . ?
Ti06 Ti01 O00P C01E 88.8(4) . . . . ?
Ti06 Ti01 O00R Ti07 148.7(3) . . . . ?
Ti06 Ti01 O00V C01R 120.9(3) . . . . ?
Ti06 Ti07 O1 C02V -161.7(4) . . . . ?
Ti06 Ti07 O1A C02V 90.0(11) . . . . ?
Ti06 O00J C026 C01Z 80.0(4) . . . . ?
Ti06 O00J C026 C02F -100.1(4) . . . . ?
Ti06 O00W C01M C01Y -85.5(5) . . . . ?
Ti06 O00W C01M C02S 98.6(5) . . . . ?
Ti06 O010 C057 C059 -13.9(8) . . . . ?
Ti06 O013 C059 O04N -178.5(5) . . . . ?
Ti06 O013 C059 C057 0.4(8) . . . . ?
Ti07 Ti04 O00H Ti06 142.0(4) . . . . ?
Ti07 Ti04 O00S C01U 122.6(3) . . . . ?
Ti07 Ti04 O00U C01X 88.1(3) . . . . ?
Ti07 Ti06 O00W C01M -166.6(4) . . . . ?
Ti07 Ti06 O010 C057 -35.0(5) . . . . ?
Ti07 O00T C01I C01A 77.1(4) . . . . ?
Ti07 O00T C01I C022 -102.3(4) . . . . ?
Ti07 O1 C02V C01G -86.1(7) . . . . ?
Ti07 O1 C02V C03H 108.9(6) . . . . ?
Ti08 Ti02 O00L C01C 94.4(3) . . . . ?
Ti08 Ti02 O00O Ti05 139.2(3) . . . . ?
Ti08 Ti02 O00X C02Y 118.5(3) . . . . ?
Ti08 Ti05 O00Y C02P -166.2(4) . . . . ?
Ti08 Ti05 O017 C05B -36.5(5) . . . . ?
Ti08 O00N C02R C01P 78.0(4) . . . . ?
Ti08 O00N C02R C025 -102.9(4) . . . . ?
O009 Ti02 O00L C01C -112.3(3) 2_655 . . . ?
O009 Ti02 O00O Ti05 162.6(2) 2_655 . . . ?
O009 Ti02 O00O Ti08 23.3(4) 2_655 . . . ?
O009 Ti02 O00X C02Y -0.7(4) 2_655 . . . ?
O009 C00Z C019 O00E -1.49(17) . . . 2_655 ?
O009 C00Z C019 O00E 178.50(17) 2_655 . . 2_655 ?
O009 C00Z C019 O00E -1.49(17) 2_655 . . . ?
O009 C00Z C019 O00E 178.52(17) . . . . ?
O00A Ti03 O00D Ti05 34.5(3) . . . . ?
O00A Ti03 O00D Ti08 -173.3(2) . . . . ?
O00A Ti03 O00K C01L -108.3(3) . . . . ?
O00A Ti03 O00Q C01B -0.9(3) . . . . ?
O00A C011 C016 O00F -3.1(4) . . . . ?
O00A C011 C016 O00G 177.6(3) . . . . ?
O00B Ti04 O00H Ti06 166.7(2) . . . . ?
O00B Ti04 O00H Ti07 24.7(4) . . . . ?
O00B Ti04 O00S C01U 2.5(4) . . . . ?
O00B Ti04 O00U C01X -118.1(3) . . . . ?
O00B C011 C016 O00F 177.4(3) . . . . ?
O00B C011 C016 O00G -1.9(4) . . . . ?
O00C Ti01 O00P C01E 171.0(4) . . . . ?
O00C Ti01 O00R Ti06 88.11(12) . . . . ?
O00C Ti01 O00R Ti07 -123.2(3) . . . . ?
O00C Ti01 O00V C01R -6.8(7) . . . . ?
O00D Ti03 O00K C01L 88.9(3) . . . . ?
O00D Ti03 O00Q C01B 158.4(3) . . . . ?
O00D Ti05 O00Y C02P 152.7(4) . . . . ?
O00D Ti05 O017 C05B 17.7(8) . . . . ?
O00D Ti08 O6 C02D -127.3(7) . . . . ?
O00D Ti08 O6A C02D 106.5(14) . . . . ?
O00E Ti02 O00L C01C 170.8(3) . . . . ?
O00E Ti02 O00O Ti05 -139.7(3) . . . . ?
O00E Ti02 O00O Ti08 81.08(12) . . . . ?
O00E Ti02 O00X C02Y -8.5(7) . . . . ?
O00F Ti03 O00D Ti05 86.83(12) . . . . ?
O00F Ti03 O00D Ti08 -120.9(3) . . . . ?
O00F Ti03 O00K C01L 175.4(3) . . . . ?
O00F Ti03 O00Q C01B -14.7(7) . . . . ?
O00G Ti04 O00H Ti06 -136.7(3) . . . . ?
O00G Ti04 O00H Ti07 81.27(12) . . . . ?
O00G Ti04 O00S C01U -3.7(7) . . . . ?
O00G Ti04 O00U C01X 165.1(3) . . . . ?
O00H Ti04 O00S C01U 163.7(3) . . . . ?
O00H Ti04 O00U C01X 75.0(3) . . . . ?
O00H Ti06 O00W C01M -128.8(4) . . . . ?
O00H Ti06 O010 C057 -70.5(5) . . . . ?
O00H Ti07 O1 C02V 150.9(5) . . . . ?
O00H Ti07 O1A C02V -0.1(18) . . . . ?
O00I Ti01 O00P C01E -112.3(4) 2_655 . . . ?
O00I Ti01 O00R Ti06 36.1(3) 2_655 . . . ?
O00I Ti01 O00R Ti07 -175.21(19) 2_655 . . . ?
O00I Ti01 O00V C01R -0.5(4) 2_655 . . . ?
O00I C014 C015 O00C -0.96(17) 2_655 . . . ?
O00I C014 C015 O00C -0.96(17) . . . 2_655 ?
O00I C014 C015 O00C 179.04(17) 2_655 . . 2_655 ?
O00I C014 C015 O00C 179.04(17) . . . . ?
O00J Ti01 O00R Ti06 -2.86(11) . . . . ?
O00J Ti01 O00R Ti07 145.9(3) . . . . ?
O00J Ti01 O00V C01R 83.9(4) . . . . ?
O00J Ti06 O00W C01M 78.7(4) . . . . ?
O00J Ti06 O010 C057 99.4(5) . . . . ?
O00J C026 C02F C03S 0.4(6) . . . . ?
O00J C026 C02F C03T 179.9(4) . . . . ?
O00K Ti03 O00D Ti05 172.31(12) . . . . ?
O00K Ti03 O00D Ti08 -35.5(3) . . . . ?
O00K Ti03 O00Q C01B -97.9(3) . . . . ?
O00K C01L C02G C01V 11.5(6) . . . . ?
O00K C01L C02G C02M -179.7(4) . . . . ?
O00L Ti02 O00O Ti05 -53.6(3) . . . . ?
O00L Ti02 O00O Ti08 167.15(12) . . . . ?
O00L Ti02 O00X C02Y -95.7(4) . . . . ?
O00L C01C C01N C02L -4.9(5) . . . . ?
O00L C01C C01N C03Y 179.0(4) . . . . ?
O00L C01C C028 C02J 8.7(6) . . . . ?
O00L C01C C028 C03Z -178.6(4) . . . . ?
O00M Ti03 O00D Ti05 -5.87(11) . . . . ?
O00M Ti03 O00D Ti08 146.4(3) . . . . ?
O00M Ti03 O00Q C01B 82.1(3) . . . . ?
O00M Ti05 O00Y C02P 79.2(4) . . . . ?
O00M Ti05 O017 C05B 99.3(5) . . . . ?
O00M C01W C02A C02N 179.2(4) . . . . ?
O00M C01W C02A C043 -5.5(6) . . . . ?
O00N Ti02 O00O Ti05 131.8(3) . . . . ?
O00N Ti02 O00O Ti08 -7.42(12) . . . . ?
O00N Ti02 O00X C02Y 81.6(4) . . . . ?
O00N Ti08 O6 C02D 72.8(8) . . . . ?
O00N Ti08 O6A C02D -68.5(16) . . . . ?
O00O Ti02 O00L C01C 81.0(3) . . . . ?
O00O Ti02 O00X C02Y 159.4(3) . . . . ?
O00O Ti05 O00Y C02P -128.8(4) . . . . ?
O00O Ti05 O017 C05B -70.9(5) . . . . ?
O00O Ti08 O6 C02D 149.2(7) . . . . ?
O00O Ti08 O6A C02D 2(2) . . . . ?
O00P Ti01 O00R Ti06 174.47(11) . . . . ?
O00P Ti01 O00R Ti07 -36.8(3) . . . . ?
O00P Ti01 O00V C01R -95.0(4) . . . . ?
O00P C01E C01Q C023 12.3(6) . . . . ?
O00P C01E C01Q C04B -179.6(4) . . . . ?
O00P C01E C02B C031 -7.0(6) . . . . ?
O00P C01E C02B C03V 177.5(4) . . . . ?
O00Q Ti03 O00D Ti05 -91.57(13) . . . . ?
O00Q Ti03 O00D Ti08 60.7(3) . . . . ?
O00Q Ti03 O00K C01L -18.0(3) . . . . ?
O00Q C01B C01D C01V -9.7(6) . . . . ?
O00Q C01B C01D C029 179.5(4) . . . . ?
O00Q C01B C03C C03J 179.3(4) . . . . ?
O00Q C01B C03C C043 5.2(6) . . . . ?
O00R Ti01 O00P C01E 83.2(4) . . . . ?
O00R Ti01 O00V C01R 160.3(3) . . . . ?
O00R Ti06 O00W C01M 153.0(4) . . . . ?
O00R Ti06 O010 C057 26.5(7) . . . . ?
O00R Ti07 O1 C02V -126.9(6) . . . . ?
O00R Ti07 O1A C02V 102.3(11) . . . . ?
O00S Ti04 O00H Ti06 46.2(3) . . . . ?
O00S Ti04 O00H Ti07 -95.80(13) . . . . ?
O00S Ti04 O00U C01X -28.4(3) . . . . ?
O00S C01U C036 C02T 4.6(6) . . . . ?
O00S C01U C036 C034 -179.1(4) . . . . ?
O00T Ti04 O00H Ti06 135.7(3) . . . . ?
O00T Ti04 O00H Ti07 -6.33(11) . . . . ?
O00T Ti04 O00S C01U 84.9(4) . . . . ?
O00T Ti07 O1 C02V 74.2(6) . . . . ?
O00T Ti07 O1A C02V -71.0(12) . . . . ?
O00T C01I C022 C02T 2.6(6) . . . . ?
O00T C01I C022 C032 -179.8(4) . . . . ?
O00U Ti04 O00H Ti06 -50.6(3) . . . . ?
O00U Ti04 O00H Ti07 167.43(12) . . . . ?
O00U Ti04 O00S C01U -91.7(4) . . . . ?
O00U C01X C037 C02W -9.0(6) . . . . ?
O00U C01X C037 C03Q 173.0(4) . . . . ?
O00V Ti01 O00P C01E -22.4(4) . . . . ?
O00V Ti01 O00R Ti06 -88.92(13) . . . . ?
O00V Ti01 O00R Ti07 59.8(3) . . . . ?
O00V C01R C02O C023 -12.9(6) . . . . ?
O00V C01R C02O C04H 177.3(4) . . . . ?
O00V C01R C02U C03S 8.0(6) . . . . ?
O00V C01R C02U C048 -178.4(4) . . . . ?
O00W Ti06 O010 C057 -167.3(5) . . . . ?
O00W C01M C01Y C02I 3.3(6) . . . . ?
O00W C01M C01Y C03L -177.7(4) . . . . ?
O00W C01M C02S C02W -4.3(6) . . . . ?
O00W C01M C02S C04A 177.7(4) . . . . ?
O00X Ti02 O00L C01C -23.3(3) . . . . ?
O00X Ti02 O00O Ti05 43.2(3) . . . . ?
O00X Ti02 O00O Ti08 -96.02(14) . . . . ?
O00X C02Y C030 C02J -10.6(7) . . . . ?
O00X C02Y C030 C041 -179.8(4) . . . . ?
O00X C02Y C03I C03M 4.0(6) . . . . ?
O00X C02Y C03I C044 -179.7(4) . . . . ?
O00Y Ti05 O017 C05B -168.0(5) . . . . ?
O00Y C02P C02Q C02C 3.1(6) . . . . ?
O00Y C02P C02Q C038 -176.2(4) . . . . ?
O00Y C02P C033 C02L -2.0(6) . . . . ?
O00Y C02P C033 C045 176.0(4) . . . . ?
O010 Ti06 O00W C01M -22.3(4) . . . . ?
O010 C057 C059 O013 7.3(9) . . . . ?
O010 C057 C059 O04N -173.8(7) . . . . ?
O012 Ti05 O00Y C02P -23.1(8) . . . . ?
O012 Ti05 O017 C05B 12.6(5) . . . . ?
O012 C056 C05B O017 6.9(8) . . . . ?
O013 Ti06 O00W C01M -26.5(8) . . . . ?
O013 Ti06 O010 C057 11.7(5) . . . . ?
O017 Ti05 O00Y C02P -25.3(4) . . . . ?
C018 C01A C01I O00T 1.1(5) . . . . ?
C018 C01A C01I C022 -179.5(4) . . . . ?
C018 C01A C01J C03E 179.4(4) . . . . ?
C018 C01G C02E C02K -178.1(4) . . . . ?
C018 C01G C02V O1 10.2(6) . . . . ?
C018 C01G C02V C03H 175.1(4) . . . . ?
C018 C01G C02V O1A -35.8(9) . . . . ?
C01A C018 C01G C02E -97.7(4) . . . . ?
C01A C018 C01G C02V 84.5(5) . . . . ?
C01A C01I C022 C02T -176.8(4) . . . . ?
C01A C01I C022 C032 0.8(6) . . . . ?
C01A C01J C03E C032 -0.4(6) . . . . ?
C01A C01J C03E C04D -179.9(4) . . . . ?
C01B C01D C01V C02G 57.5(5) . . . . ?
C01B C01D C029 C03K 2.9(7) . . . . ?
C01B C03C C03J C03K -0.3(7) . . . . ?
C01B C03C C043 C02A 90.0(5) . . . . ?
C01C C01N C02L C033 145.7(4) . . . . ?
C01C C01N C03Y C047 0.7(7) . . . . ?
C01C C028 C02J C030 -98.4(5) . . . . ?
C01C C028 C03Z C047 -1.9(7) . . . . ?
C01D C01B C03C C03J 2.5(6) . . . . ?
C01D C01B C03C C043 -171.7(4) . . . . ?
C01D C01V C02G C01L -100.1(5) . . . . ?
C01D C01V C02G C02M 91.3(5) . . . . ?
C01D C029 C03K C03J -0.9(8) . . . . ?
C01D C029 C03K C35 176.6(5) . . . . ?
C01E C01Q C023 C02O -97.7(5) . . . . ?
C01E C01Q C04B C04O -0.3(8) . . . . ?
C01E C02B C031 C03H 142.8(4) . . . . ?
C01E C02B C03V C04O 4.4(8) . . . . ?
C01F C01H C035 C02M 1.7(7) . . . . ?
C01F C01H C035 C9 177.7(5) . . . . ?
C01F C01L C02G C01V -165.5(4) . . . . ?
C01F C01L C02G C02M 3.3(6) . . . . ?
C01F C027 C03A C02D -96.6(5) . . . . ?
C01F C027 C03A C03U 90.8(5) . . . . ?
C01G C018 C01A C01I -103.4(4) . . . . ?
C01G C018 C01A C01J 79.0(5) . . . . ?
C01G C02E C02K C02X 3.3(7) . . . . ?
C01G C02E C02K C04P -176.3(5) . . . . ?
C01G C02V C03H C02X 2.5(7) . . . . ?
C01G C02V C03H C031 -174.7(4) . . . . ?
C01G C02V O1A Ti07 76.3(14) . . . . ?
C01H C01F C01L O00K 177.9(4) . . . . ?
C01H C01F C01L C02G -5.1(6) . . . . ?
C01H C01F C027 C03A -44.9(6) . . . . ?
C01H C035 C9 C28 155.7(7) . . . . ?
C01H C035 C9 C7 35.1(10) . . . . ?
C01H C035 C9 C8 -84.2(9) . . . . ?
C01I C01A C01J C03E 1.7(6) . . . . ?
C01I C022 C02T C036 -94.3(5) . . . . ?
C01I C022 C032 C03E 0.6(7) . . . . ?
C01J C01A C01I O00T 178.7(3) . . . . ?
C01J C01A C01I C022 -1.9(6) . . . . ?
C01J C03E C04D C04E -124.1(5) . . . . ?
C01J C03E C04D C04F -3.9(7) . . . . ?
C01J C03E C04D C04Y 116.9(5) . . . . ?
O1 C02V C03H C02X 166.9(5) . . . . ?
O1 C02V C03H C031 -10.3(7) . . . . ?
C01L C01F C01H C035 2.6(7) . . . . ?
C01L C01F C027 C03A 141.7(4) . . . . ?
C01L C02G C02M C035 1.2(7) . . . . ?
C01M C01Y C02I C01Z 90.0(5) . . . . ?
C01M C01Y C03L C04G 0.8(7) . . . . ?
C01M C02S C02W C037 -96.5(5) . . . . ?
C01M C02S C04A C04G -0.8(7) . . . . ?
C01N C01C C028 C02J -170.1(4) . . . . ?
C01N C01C C028 C03Z 2.6(6) . . . . ?
C01N C02L C033 C02P -102.3(5) . . . . ?
C01N C02L C033 C045 79.8(5) . . . . ?
C01N C03Y C047 C03Z -0.1(8) . . . . ?
C01N C03Y C047 C6 171.0(6) . . . . ?
C01O C01W C02A C02N -1.0(6) . . . . ?
C01O C01W C02A C043 174.3(4) . . . . ?
C01O C02C C02Q C02P 88.9(5) . . . . ?
C01O C02C C02Q C038 -91.9(5) . . . . ?
C01O C02H C042 C02N -0.2(7) . . . . ?
C01O C02H C042 C04U -178.1(5) . . . . ?
C01P C021 C024 C02D 83.4(5) . . . . ?
C01P C021 C024 C03D -100.4(5) . . . . ?
C01P C03F C049 C03X 1.6(7) . . . . ?
C01P C03F C049 C04T 179.5(5) . . . . ?
C01Q C01E C02B C031 171.0(4) . . . . ?
C01Q C01E C02B C03V -4.5(6) . . . . ?
C01Q C023 C02O C01R 58.2(6) . . . . ?
C01Q C023 C02O C04H -132.2(4) . . . . ?
C01Q C04B C04O C03V 0.1(10) . . . . ?
C01Q C04B C04O C20 -179.4(7) . . . . ?
C01R C02O C04H C04K 1.6(7) . . . . ?
C01R C02U C03S C02F 85.8(5) . . . . ?
C01R C02U C048 C04K 0.5(8) . . . . ?
C01S C01U C036 C02T -175.3(4) . . . . ?
C01S C01U C036 C034 0.9(7) . . . . ?
C01S C020 C03P C034 0.2(7) . . . . ?
C01S C020 C03P C26 177.5(5) . . . . ?
C01T C01X C037 C02W 171.9(4) . . . . ?
C01T C01X C037 C03Q -6.1(7) . . . . ?
C01T C039 C03N C03Q -2.7(7) . . . . ?
C01T C039 C03N C03R -179.3(4) . . . . ?
C01U C01S C020 C03P 0.7(7) . . . . ?
C01U C01S C02Z C01T 53.7(6) . . . . ?
C01V C01D C029 C03K -168.1(4) . . . . ?
C01V C02G C02M C035 170.2(5) . . . . ?
C01W C01O C02C C02Q -99.5(4) . . . . ?
C01W C01O C02H C042 0.5(6) . . . . ?
C01W C02A C02N C042 1.3(7) . . . . ?
C01W C02A C043 C03C -90.4(5) . . . . ?
C01X C01T C02Z C01S -99.0(5) . . . . ?
C01X C01T C039 C03N -1.0(7) . . . . ?
C01X C037 C03Q C03N 2.2(7) . . . . ?
C01Y C01M C02S C02W 179.9(4) . . . . ?
C01Y C01M C02S C04A 1.8(6) . . . . ?
C01Y C03L C04G C04A 0.2(8) . . . . ?
C01Y C03L C04G C05D -179.4(5) . . . . ?
C01Z C026 C02F C03S -179.7(4) . . . . ?
C01Z C026 C02F C03T -0.3(6) . . . . ?
C01Z C03W C04C C03T -1.3(8) . . . . ?
C01Z C03W C04C C050 179.8(5) . . . . ?
C020 C01S C01U O00S 178.8(4) . . . . ?
C020 C01S C01U C036 -1.2(7) . . . . ?
C020 C01S C02Z C01T -136.9(4) . . . . ?
C020 C03P C26 C42 -118.7(6) . . . . ?
C020 C03P C26 C41 119.5(6) . . . . ?
C020 C03P C26 C40 0.4(9) . . . . ?
C021 C01P C02R O00N -1.5(6) . . . . ?
C021 C01P C02R C025 179.4(4) . . . . ?
C021 C01P C03F C049 -179.7(4) . . . . ?
C021 C024 C02D C03A 174.1(4) . . . . ?
C021 C024 C02D O6 12.2(7) . . . . ?
C021 C024 C02D O6A -32.2(12) . . . . ?
C021 C024 C03D C04J -176.3(5) . . . . ?
C022 C02T C036 C01U 88.5(5) . . . . ?
C022 C02T C036 C034 -87.5(5) . . . . ?
C022 C032 C03E C01J -0.8(7) . . . . ?
C022 C032 C03E C04D 178.7(4) . . . . ?
C023 C01Q C04B C04O 168.1(6) . . . . ?
C023 C02O C04H C04K -168.4(5) . . . . ?
C024 C02D C03A C027 -170.8(4) . . . . ?
C024 C02D C03A C03U 2.0(7) . . . . ?
C024 C02D O6 Ti08 -86.3(9) . . . . ?
C024 C02D O6A Ti08 70.9(19) . . . . ?
C024 C03D C04J C03U 2.2(8) . . . . ?
C024 C03D C04J C055 -176.9(6) . . . . ?
C025 C03X C049 C03F -2.6(8) . . . . ?
C025 C03X C049 C04T 179.4(5) . . . . ?
C026 C01Z C02I C01Y -97.7(5) . . . . ?
C026 C01Z C03W C04C 2.1(7) . . . . ?
C026 C02F C03S C02U -94.6(5) . . . . ?
C026 C02F C03T C04C 1.1(7) . . . . ?
C027 C01F C01H C035 -170.9(4) . . . . ?
C027 C01F C01L O00K -8.5(5) . . . . ?
C027 C01F C01L C02G 168.5(4) . . . . ?
C027 C03A C03U C04J 173.0(5) . . . . ?
C028 C01C C01N C02L 174.0(4) . . . . ?
C028 C01C C01N C03Y -2.1(6) . . . . ?
C028 C02J C030 C02Y 56.8(6) . . . . ?
C028 C02J C030 C041 -134.3(5) . . . . ?
C028 C03Z C047 C03Y 0.7(8) . . . . ?
C028 C03Z C047 C6 -170.7(6) . . . . ?
C029 C01D C01V C02G -132.1(4) . . . . ?
C029 C03K C35 C15 -179.6(7) . . . . ?
C029 C03K C35 C14 75.8(9) . . . . ?
C029 C03K C35 C13 -51.9(11) . . . . ?
C029 C03K C35 C5 142.0(11) . . . . ?
C029 C03K C35 C15A -123.4(9) . . . . ?
C029 C03K C35 C27 -21.2(15) . . . . ?
C02A C02N C042 C02H -0.7(7) . . . . ?
C02A C02N C042 C04U 177.2(5) . . . . ?
C02B C01E C01Q C023 -165.7(4) . . . . ?
C02B C01E C01Q C04B 2.5(7) . . . . ?
C02B C031 C03H C02V -95.0(5) . . . . ?
C02B C031 C03H C02X 88.0(5) . . . . ?
C02B C03V C04O C04B -2.2(10) . . . . ?
C02B C03V C04O C20 177.3(6) . . . . ?
C02C C01O C01W O00M 2.3(5) . . . . ?
C02C C01O C01W C02A -177.5(4) . . . . ?
C02C C01O C02H C042 178.2(4) . . . . ?
C02C C02Q C038 C040 179.6(5) . . . . ?
C02D C024 C03D C04J 0.1(7) . . . . ?
C02D C03A C03U C04J 0.5(7) . . . . ?
C02E C01G C02V O1 -167.8(5) . . . . ?
C02E C01G C02V C03H -2.8(6) . . . . ?
C02E C01G C02V O1A 146.2(8) . . . . ?
C02E C02K C02X C03H -3.6(7) . . . . ?
C02E C02K C04P C32 131.3(7) . . . . ?
C02E C02K C04P C30 1.0(10) . . . . ?
C02E C02K C04P C31 -117.5(6) . . . . ?
C02F C03T C04C C03W -0.3(8) . . . . ?
C02F C03T C04C C050 178.6(5) . . . . ?
C02G C02M C035 C01H -3.6(8) . . . . ?
C02G C02M C035 C9 -179.6(6) . . . . ?
C02H C01O C01W O00M 179.9(3) . . . . ?
C02H C01O C01W C02A 0.1(6) . . . . ?
C02H C01O C02C C02Q 82.9(5) . . . . ?
C02H C042 C04U C17 4.1(9) . . . . ?
C02H C042 C04U C18 -121.3(7) . . . . ?
C02H C042 C04U C16 115.1(8) . . . . ?
C02I C01Y C03L C04G 179.7(5) . . . . ?
C02I C01Z C026 O00J 1.0(6) . . . . ?
C02I C01Z C026 C02F -178.9(4) . . . . ?
C02I C01Z C03W C04C 179.8(4) . . . . ?
C02J C028 C03Z C047 170.9(5) . . . . ?
C02J C030 C041 C04S -168.9(6) . . . . ?
C02K C02X C03H C02V 0.8(7) . . . . ?
C02K C02X C03H C031 177.9(4) . . . . ?
C02L C01N C03Y C047 -175.2(5) . . . . ?
C02L C033 C045 C040 179.5(5) . . . . ?
C02M C035 C9 C28 -28.5(10) . . . . ?
C02M C035 C9 C7 -149.1(7) . . . . ?
C02M C035 C9 C8 91.6(9) . . . . ?
C02N C02A C043 C03C 84.9(5) . . . . ?
C02N C042 C04U C17 -173.7(6) . . . . ?
C02N C042 C04U C18 60.9(8) . . . . ?
C02N C042 C04U C16 -62.7(9) . . . . ?
C02O C01R C02U C03S -171.2(4) . . . . ?
C02O C01R C02U C048 2.5(6) . . . . ?
C02O C04H C04K C048 1.2(8) . . . . ?
C02O C04H C04K C37 174.0(6) . . . . ?
C02P C02Q C038 C040 -1.2(8) . . . . ?
C02P C033 C045 C040 1.5(7) . . . . ?
C02Q C02P C033 C02L -179.7(4) . . . . ?
C02Q C02P C033 C045 -1.7(7) . . . . ?
C02Q C038 C040 C045 0.9(8) . . . . ?
C02Q C038 C040 C2 178.5(6) . . . . ?
C02R C01P C021 C024 -101.0(4) . . . . ?
C02R C01P C03F C049 -0.4(7) . . . . ?
C02R C025 C03M C03I -96.9(5) . . . . ?
C02R C025 C03X C049 2.2(7) . . . . ?
C02S C01M C01Y C02I 179.2(4) . . . . ?
C02S C01M C01Y C03L -1.9(7) . . . . ?
C02S C02W C037 C01X 149.8(4) . . . . ?
C02S C02W C037 C03Q -32.3(6) . . . . ?
C02S C04A C04G C03L -0.2(8) . . . . ?
C02S C04A C04G C05D 179.4(5) . . . . ?
C02T C022 C032 C03E 178.3(4) . . . . ?
C02U C01R C02O C023 166.2(4) . . . . ?
C02U C01R C02O C04H -3.5(6) . . . . ?
C02U C048 C04K C04H -2.3(9) . . . . ?
C02U C048 C04K C37 -174.8(7) . . . . ?
C02V C01G C02E C02K -0.2(7) . . . . ?
C02W C02S C04A C04G -178.8(5) . . . . ?
C02W C037 C03Q C03N -175.7(4) . . . . ?
C02X C02K C04P C32 -48.3(9) . . . . ?
C02X C02K C04P C30 -178.6(7) . . . . ?
C02X C02K C04P C31 62.9(7) . . . . ?
C02Y C030 C041 C04S 0.5(9) . . . . ?
C02Y C03I C03M C025 90.7(5) . . . . ?
C02Y C03I C044 C04S -1.4(9) . . . . ?
C02Z C01S C01U O00S -11.5(6) . . . . ?
C02Z C01S C01U C036 168.5(4) . . . . ?
C02Z C01S C020 C03P -169.2(5) . . . . ?
C02Z C01T C01X O00U 12.1(6) . . . . ?
C02Z C01T C01X C037 -168.9(4) . . . . ?
C02Z C01T C039 C03N 173.3(4) . . . . ?
C030 C02Y C03I C03M -172.1(4) . . . . ?
C030 C02Y C03I C044 4.1(7) . . . . ?
C030 C041 C04S C044 2.0(10) . . . . ?
C030 C041 C04S C058 177.5(7) . . . . ?
C031 C02B C03V C04O -171.0(5) . . . . ?
C032 C022 C02T C036 88.1(5) . . . . ?
C032 C03E C04D C04E 56.5(7) . . . . ?
C032 C03E C04D C04F 176.6(5) . . . . ?
C032 C03E C04D C04Y -62.6(6) . . . . ?
C033 C02P C02Q C02C -179.2(4) . . . . ?
C033 C02P C02Q C038 1.5(7) . . . . ?
C034 C03P C26 C42 58.5(8) . . . . ?
C034 C03P C26 C41 -63.3(7) . . . . ?
C034 C03P C26 C40 177.6(6) . . . . ?
C036 C034 C03P C020 -0.5(8) . . . . ?
C036 C034 C03P C26 -177.9(5) . . . . ?
C038 C040 C045 C033 -1.2(8) . . . . ?
C038 C040 C2 C4 138.0(7) . . . . ?
C038 C040 C2 C3 -109.8(7) . . . . ?
C038 C040 C2 C1 2.1(11) . . . . ?
C039 C01T C01X O00U -173.6(4) . . . . ?
C039 C01T C01X C037 5.5(6) . . . . ?
C039 C01T C02Z C01S 86.8(5) . . . . ?
C039 C03N C03Q C037 2.0(7) . . . . ?
C039 C03N C03R C04I 177.7(5) . . . . ?
C039 C03N C03R C04M -63.3(6) . . . . ?
C039 C03N C03R C04R 56.0(6) . . . . ?
C03A C02D O6 Ti08 111.5(6) . . . . ?
C03A C02D O6A Ti08 -133.3(12) . . . . ?
C03A C03U C04J C03D -2.5(8) . . . . ?
C03A C03U C04J C055 176.6(6) . . . . ?
O6 C02D C03A C027 -9.6(8) . . . . ?
O6 C02D C03A C03U 163.2(6) . . . . ?
C03C C01B C01D C01V 167.2(4) . . . . ?
C03C C01B C01D C029 -3.7(6) . . . . ?
C03C C03J C03K C029 -0.5(7) . . . . ?
C03C C03J C03K C35 -177.9(5) . . . . ?
C03D C024 C02D C03A -2.3(7) . . . . ?
C03D C024 C02D O6 -164.2(6) . . . . ?
C03D C024 C02D O6A 151.5(11) . . . . ?
C03D C04J C055 C10 -46.3(10) . . . . ?
C03D C04J C055 C11 -177.7(6) . . . . ?
C03D C04J C055 C12 66.0(8) . . . . ?
C03F C01P C021 C024 78.3(5) . . . . ?
C03F C01P C02R O00N 179.1(4) . . . . ?
C03F C01P C02R C025 0.0(6) . . . . ?
C03F C049 C04T C04V -1.2(9) . . . . ?
C03F C049 C04T C05U -123.4(7) . . . . ?
C03F C049 C04T C062 117.2(7) . . . . ?
O2 Ti08 O6 C02D -24.2(8) . . . . ?
O2 Ti08 O6A C02D -160.2(15) . . . . ?
C03H C02V O1A Ti07 -132.2(10) . . . . ?
C03I C02Y C030 C02J 165.5(4) . . . . ?
C03I C02Y C030 C041 -3.6(7) . . . . ?
C03I C044 C04S C041 -1.5(10) . . . . ?
C03I C044 C04S C058 -177.0(7) . . . . ?
C03J C03C C043 C02A -83.9(5) . . . . ?
C03J C03K C35 C15 -2.3(10) . . . . ?
C03J C03K C35 C14 -106.9(8) . . . . ?
C03J C03K C35 C13 125.4(10) . . . . ?
C03J C03K C35 C5 -40.6(12) . . . . ?
C03J C03K C35 C15A 54.0(10) . . . . ?
C03J C03K C35 C27 156.1(13) . . . . ?
C03L C01Y C02I C01Z -88.9(5) . . . . ?
C03L C04G C05D C24 -12.1(12) . . . . ?
C03L C04G C05D C22 124.8(11) . . . . ?
C03L C04G C05D C23 -118.7(10) . . . . ?
C03L C04G C05D C22A 71.4(10) . . . . ?
C03L C04G C05D C24A -52.6(14) . . . . ?
C03L C04G C05D C23A 172.0(10) . . . . ?
C03M C025 C02R O00N 3.4(6) . . . . ?
C03M C025 C02R C01P -177.5(4) . . . . ?
C03M C025 C03X C049 179.0(5) . . . . ?
C03M C03I C044 C04S 174.6(6) . . . . ?
O3 Ti07 O1 C02V -22.5(7) . . . . ?
O3 Ti07 O1A C02V -162.8(12) . . . . ?
C03P C034 C036 C01U 0.0(7) . . . . ?
C03P C034 C036 C02T 176.1(4) . . . . ?
C03Q C03N C03R C04I 1.2(8) . . . . ?
C03Q C03N C03R C04M 120.3(5) . . . . ?
C03Q C03N C03R C04R -120.4(5) . . . . ?
C03R C03N C03Q C037 178.6(5) . . . . ?
C03S C02F C03T C04C -179.4(4) . . . . ?
C03S C02U C048 C04K 174.2(5) . . . . ?
C03T C02F C03S C02U 85.9(5) . . . . ?
C03T C04C C050 C04Z 176.1(6) . . . . ?
C03T C04C C050 C05X -70.8(7) . . . . ?
C03T C04C C050 C25 52.1(11) . . . . ?
C03U C04J C055 C10 134.6(7) . . . . ?
C03U C04J C055 C11 3.2(10) . . . . ?
C03U C04J C055 C12 -113.1(8) . . . . ?
C03V C02B C031 C03H -41.8(6) . . . . ?
C03V C04O C20 C21 -5.6(13) . . . . ?
C03V C04O C20 C19 133.4(9) . . . . ?
C03V C04O C20 C44 -115.8(8) . . . . ?
C03W C01Z C026 O00J 178.6(4) . . . . ?
C03W C01Z C026 C02F -1.3(6) . . . . ?
C03W C01Z C02I C01Y 84.7(5) . . . . ?
C03W C04C C050 C04Z -5.0(9) . . . . ?
C03W C04C C050 C05X 108.1(7) . . . . ?
C03W C04C C050 C25 -129.0(9) . . . . ?
C03X C025 C02R O00N 180.0(4) . . . . ?
C03X C025 C02R C01P -0.9(6) . . . . ?
C03X C025 C03M C03I 86.5(5) . . . . ?
C03X C049 C04T C04V 176.7(6) . . . . ?
C03X C049 C04T C05U 54.5(8) . . . . ?
C03X C049 C04T C062 -64.9(8) . . . . ?
C03Y C01N C02L C033 -38.4(6) . . . . ?
C03Y C047 C6 C29 -4.4(11) . . . . ?
C03Y C047 C6 C33 144.4(7) . . . . ?
C03Y C047 C6 C34 -115.8(8) . . . . ?
C03Z C028 C02J C030 89.3(5) . . . . ?
C03Z C047 C6 C29 166.3(7) . . . . ?
C03Z C047 C6 C33 -44.8(10) . . . . ?
C03Z C047 C6 C34 55.0(8) . . . . ?
C041 C04S C058 C065 -132.4(8) . . . . ?
C041 C04S C058 C068 -5.6(12) . . . . ?
C041 C04S C058 C06E 114.4(9) . . . . ?
C043 C02A C02N C042 -174.2(4) . . . . ?
C043 C03C C03J C03K 173.8(4) . . . . ?
C044 C03I C03M C025 -85.3(6) . . . . ?
C044 C04S C058 C065 42.9(12) . . . . ?
C044 C04S C058 C068 169.8(9) . . . . ?
C044 C04S C058 C06E -70.3(9) . . . . ?
C045 C040 C2 C4 -44.5(10) . . . . ?
C045 C040 C2 C3 67.8(9) . . . . ?
C045 C040 C2 C1 179.6(8) . . . . ?
O046 C056 C05B O017 -172.7(6) . . . . ?
C048 C02U C03S C02F -87.7(5) . . . . ?
C048 C04K C37 C36 159.8(8) . . . . ?
C048 C04K C37 C38 48.3(12) . . . . ?
C048 C04K C37 C39 -71.9(12) . . . . ?
C04A C02S C02W C037 81.5(5) . . . . ?
C04A C04G C05D C24 168.3(9) . . . . ?
C04A C04G C05D C22 -54.8(13) . . . . ?
C04A C04G C05D C23 61.8(10) . . . . ?
C04A C04G C05D C22A -108.2(10) . . . . ?
C04A C04G C05D C24A 127.8(12) . . . . ?
C04A C04G C05D C23A -7.6(12) . . . . ?
C04B C01Q C023 C02O 94.3(6) . . . . ?
C04B C04O C20 C21 173.9(9) . . . . ?
C04B C04O C20 C19 -47.1(12) . . . . ?
C04B C04O C20 C44 63.7(10) . . . . ?
C04H C04K C37 C36 -12.8(13) . . . . ?
C04H C04K C37 C38 -124.3(8) . . . . ?
C04H C04K C37 C39 115.5(10) . . . . ?
C04P C02K C02X C03H 176.0(5) . . . . ?
C2 C040 C045 C033 -178.8(6) . . . . ?
O6A C02D C03A C027 33.7(11) . . . . ?
O6A C02D C03A C03U -153.5(10) . . . . ?
O1A C02V C03H C02X -148.7(8) . . . . ?
O1A C02V C03H C031 34.1(9) . . . . ?
O4 Ti08 O6A C02D 29.1(15) . . . . ?
O5 Ti07 O1A C02V 26.3(12) . . . . ?

loop_
_smtbx_masks_void_nr
_smtbx_masks_void_average_x
_smtbx_masks_void_average_y
_smtbx_masks_void_average_z
_smtbx_masks_void_volume
_smtbx_masks_void_count_electrons
_smtbx_masks_void_content
1 -0.410 -0.343 -0.241 9939.0 1287.9 '120 H2O'
2 0.000 0.092 0.750 67.3 14.5 '1.5 H2O'
3 0.000 0.246 0.250 677.8 119.2 '6 H2O'
4 0.000 0.411 0.750 63.0 14.4 '1.5 H2O'
5 0.000 0.589 0.250 63.0 14.4 '1.5 H2O'
6 0.000 0.754 0.750 677.8 120.8 '6 H2O'
7 0.000 0.908 0.250 67.3 14.5 '1.5 H2O'
8 0.500 0.254 0.750 677.8 120.8 '6 H2O'
9 0.500 0.746 0.250 677.8 119.2 '6 H2O'
10 0.500 0.408 0.250 67.3 14.5 '1.5 H2O'
11 0.500 0.592 0.750 67.3 14.5 '1.5 H2O'
12 0.500 0.089 0.250 63.0 14.4 '1.5 H2O'
13 0.500 0.911 0.750 63.0 14.4 '1.5 H2O'
